data_7022217
loop_
_publ_author_name
'Ogo, Shuhei'
'Shimizu, Noriko'
'Ozeki, Tomoji'
'Kobayashi, Yusuke'
'Ide, Yusuke'
'Sano, Tsuneji'
'Sadakane, Masahiro'

_publ_section_title
;
 Determination of \a-Keggin structure of [GeW11O39Ru(III)(H2O)]5-.
 Reaction of [GeW11O39Ru(III)(H2O)]5- with dimethyl sulfoxide to form
 [GeW11O39Ru(III)(dmso)]5- and their structural characterization.
;
_journal_issue 7
_journal_name_full 'Dalton transactions (Cambridge, England : 2003)'
_journal_page_first 2540
_journal_page_last 2545
_journal_paper_doi 10.1039/c2dt32038j
_journal_volume 42
_journal_year 2013
_chemical_formula_moiety '(Cs +)5, (Ge W11 O39 Ru 5-),C2 H6 O S, 7.75(H2 O)'
_chemical_formula_sum 'C2 H21.5 Cs5 Ge O47.75 Ru S W11'
_chemical_formula_weight 3702.31
_chemical_name_systematic
;
?
;
_space_group_IT_number 14
_symmetry_cell_setting monoclinic
_symmetry_space_group_name_Hall '-P 2ybc'
_symmetry_space_group_name_H-M 'P 1 21/c 1'
_atom_sites_solution_hydrogens geom
_atom_sites_solution_primary direct
_atom_sites_solution_secondary difmap
_audit_creation_method SHELXL-97
_cell_angle_alpha 90.0
_cell_angle_beta 90.426(1)
_cell_angle_gamma 90.0
_cell_formula_units_Z 4
_cell_length_a 13.461(1)
_cell_length_b 20.198(1)
_cell_length_c 18.078(1)
_cell_measurement_temperature 123(2)
_cell_measurement_theta_max 30.16
_cell_measurement_theta_min 2.02
_cell_volume 4915.0(5)
_computing_cell_refinement 'HKL2000 (Otwinowski & Minor, 1997)'
_computing_data_collection 'Crystal Clear (Molecular Struture Corporation,2001)'
_computing_data_reduction 'HKL2000 (Otwinowski & Minor, 1997)'
_computing_molecular_graphics 'DIAMOND (Brandenburg, 2011)'
_computing_structure_refinement 'SHELXL-97 (Sheldrick, 2008)'
_computing_structure_solution 'SHELXS-97 (Sheldrick, 1990)'
_diffrn_ambient_temperature 123(2)
_diffrn_measured_fraction_theta_full 0.997
_diffrn_measured_fraction_theta_max 0.962
_diffrn_measurement_device_type 'Rigaku Mercury CCD'
_diffrn_measurement_method 'oscillation method, \w and \p scans'
_diffrn_radiation_monochromator graphite
_diffrn_radiation_source 'rotating anode X-ray tube'
_diffrn_radiation_type MoK\a
_diffrn_radiation_wavelength 0.71073
_diffrn_reflns_av_R_equivalents 0.0410
_diffrn_reflns_av_sigmaI/netI 0.0474
_diffrn_reflns_limit_h_max 18
_diffrn_reflns_limit_h_min -17
_diffrn_reflns_limit_k_max 27
_diffrn_reflns_limit_k_min -28
_diffrn_reflns_limit_l_max 17
_diffrn_reflns_limit_l_min -25
_diffrn_reflns_number 32628
_diffrn_reflns_theta_full 25.25
_diffrn_reflns_theta_max 30.16
_diffrn_reflns_theta_min 2.02
_exptl_absorpt_coefficient_mu 30.327
_exptl_absorpt_correction_T_max 0.1220
_exptl_absorpt_correction_T_min 0.0811
_exptl_absorpt_correction_type multi-scan
_exptl_absorpt_process_details 'PLATON MULABS'
_exptl_crystal_colour black
_exptl_crystal_density_diffrn 5.003
_exptl_crystal_density_method 'not measured'
_exptl_crystal_description prism
_exptl_crystal_F_000 6386
_exptl_crystal_size_max 0.10
_exptl_crystal_size_mid 0.08
_exptl_crystal_size_min 0.08
_refine_diff_density_max 2.428
_refine_diff_density_min -5.298
_refine_diff_density_rms 0.568
_refine_ls_extinction_method none
_refine_ls_goodness_of_fit_ref 1.119
_refine_ls_hydrogen_treatment constr
_refine_ls_matrix_type full
_refine_ls_number_parameters 637
_refine_ls_number_reflns 13992
_refine_ls_number_restraints 1
_refine_ls_restrained_S_all 1.119
_refine_ls_R_factor_all 0.0457
_refine_ls_R_factor_gt 0.0385
_refine_ls_shift/su_max 0.001
_refine_ls_shift/su_mean 0.000
_refine_ls_structure_factor_coef Fsqd
_refine_ls_weighting_details 'calc w=1/[\s^2^(Fo^2^)+(0.0478P)^2^+22.5631P] where P=(Fo^2^+2Fc^2^)/3'
_refine_ls_weighting_scheme calc
_refine_ls_wR_factor_gt 0.0999
_refine_ls_wR_factor_ref 0.1025
_reflns_number_gt 11987
_reflns_number_total 13992
_reflns_threshold_expression >2\s(I)
_cod_data_source_file c2dt32038j.txt
_cod_data_source_block alpha-cs5gew11o39ru
_cod_original_sg_symbol_H-M P21/c
_cod_original_formula_sum 'C2 H21.50 Cs5 Ge O47.75 Ru S W11'
_cod_database_code 7022217

loop_
_symmetry_equiv_pos_as_xyz
'x, y, z'
'-x, y+1/2, -z+1/2'
'-x, -y, -z'
'x, -y-1/2, z-1/2'

loop_
_atom_site_label
_atom_site_type_symbol
_atom_site_fract_x
_atom_site_fract_y
_atom_site_fract_z
_atom_site_U_iso_or_equiv
_atom_site_adp_type
_atom_site_occupancy
_atom_site_symmetry_multiplicity
_atom_site_calc_flag
_atom_site_refinement_flags
Ge1 Ge 0.27023(7) 0.43713(5) 0.22510(5) 0.01621(18) Uani 1 1 d .
W1 W 0.21578(3) 0.289095(18) 0.32136(2) 0.01793(8) Uani 1 1 d .
W2 W 0.47352(3) 0.350516(18) 0.30579(2) 0.01729(8) Uani 1 1 d .
W3 W 0.18323(3) 0.291867(19) 0.13522(2) 0.01843(8) Uani 1 1 d .
W4 W 0.02709(3) 0.374522(19) 0.24505(2) 0.01777(8) Uani 1 1 d .
W5 W 0.10963(3) 0.529612(19) 0.34230(2) 0.01821(8) Uani 1 1 d .
W6 W 0.34587(3) 0.578538(18) 0.32682(2) 0.01852(8) Uani 1 1 d .
W7 W 0.51926(3) 0.486546(19) 0.20321(2) 0.01822(8) Uani 1 1 d .
W8 W 0.44671(3) 0.347304(19) 0.11898(2) 0.01767(8) Uani 1 1 d .
W9 W 0.24267(3) 0.445206(19) 0.02996(2) 0.01838(8) Uani 1 1 d .
W10 W 0.07796(3) 0.526037(18) 0.13592(2) 0.01767(8) Uani 1 1 d .
W11 W 0.31009(3) 0.582701(19) 0.12101(2) 0.01880(8) Uani 1 1 d .
Ru1 Ru 0.29039(5) 0.44372(4) 0.40975(4) 0.01714(14) Uani 1 1 d .
O1 O 0.1948(5) 0.3686(3) 0.2316(4) 0.0183(13) Uani 1 1 d .
O2 O 0.2582(5) 0.4841(3) 0.3046(3) 0.0177(12) Uani 1 1 d .
O3 O 0.3926(5) 0.4123(3) 0.2168(4) 0.0172(12) Uani 1 1 d .
O4 O 0.2361(5) 0.4846(3) 0.1494(4) 0.0196(13) Uani 1 1 d .
O5 O 0.3557(4) 0.2949(3) 0.3011(4) 0.0189(13) Uani 1 1 d .
O6 O 0.3265(5) 0.3007(3) 0.1318(4) 0.0182(13) Uani 1 1 d .
O7 O 0.0536(5) 0.4420(3) 0.3117(4) 0.0187(13) Uani 1 1 d .
O8 O 0.4525(5) 0.5330(3) 0.2827(4) 0.0183(13) Uani 1 1 d .
O9 O 0.1838(5) 0.3677(3) 0.0718(4) 0.0213(14) Uani 1 1 d .
O10 O 0.0333(5) 0.4415(3) 0.1689(4) 0.0195(13) Uani 1 1 d .
O11 O 0.0916(5) 0.5467(3) 0.2377(4) 0.0186(13) Uani 1 1 d .
O12 O 0.3087(5) 0.5989(3) 0.2230(4) 0.0192(13) Uani 1 1 d .
O13 O 0.4337(4) 0.5363(3) 0.1404(4) 0.0182(13) Uani 1 1 d .
O14 O 0.3662(5) 0.4067(3) 0.0579(4) 0.0214(14) Uani 1 1 d .
O15 O 0.2023(5) 0.2444(3) 0.2246(4) 0.0201(13) Uani 1 1 d .
O16 O 0.0719(5) 0.3071(3) 0.3107(4) 0.0204(13) Uani 1 1 d .
O17 O 0.5625(5) 0.4212(3) 0.2751(4) 0.0191(13) Uani 1 1 d .
O18 O 0.5023(5) 0.3113(3) 0.2057(3) 0.0196(13) Uani 1 1 d .
O19 O 0.0504(5) 0.3119(3) 0.1640(4) 0.0199(13) Uani 1 1 d .
O20 O 0.2058(4) 0.5984(3) 0.3474(4) 0.0195(13) Uani 1 1 d .
O21 O 0.5370(5) 0.4219(3) 0.1280(4) 0.0192(13) Uani 1 1 d .
O22 O 0.1133(5) 0.4888(3) 0.0422(4) 0.0183(13) Uani 1 1 d .
O23 O 0.1695(5) 0.5980(3) 0.1149(4) 0.0204(13) Uani 1 1 d .
O24 O 0.3006(5) 0.5326(3) 0.0306(4) 0.0207(13) Uani 1 1 d .
O25 O 0.2114(5) 0.2188(3) 0.3757(4) 0.0230(14) Uani 1 1 d .
O26 O 0.5545(5) 0.3013(3) 0.3556(4) 0.0230(14) Uani 1 1 d .
O27 O 0.2276(5) 0.3556(3) 0.3887(4) 0.0179(12) Uani 1 1 d .
O28 O 0.4164(5) 0.4003(3) 0.3765(4) 0.0193(13) Uani 1 1 d .
O29 O 0.1597(5) 0.4890(3) 0.4261(4) 0.0191(13) Uani 1 1 d .
O30 O 0.3559(5) 0.5328(3) 0.4150(4) 0.0198(13) Uani 1 1 d .
O31 O 0.1623(5) 0.2291(3) 0.0737(4) 0.0226(14) Uani 1 1 d .
O32 O -0.0993(5) 0.3629(3) 0.2527(4) 0.0240(14) Uani 1 1 d .
O33 O 0.0059(5) 0.5686(4) 0.3758(4) 0.0252(15) Uani 1 1 d .
O34 O 0.3988(5) 0.6539(3) 0.3507(4) 0.0228(14) Uani 1 1 d .
O35 O 0.6271(5) 0.5315(3) 0.1967(4) 0.0217(14) Uani 1 1 d .
O36 O 0.5047(5) 0.3017(3) 0.0519(4) 0.0228(14) Uani 1 1 d .
O37 O 0.2408(5) 0.4295(3) -0.0625(4) 0.0230(14) Uani 1 1 d .
O38 O -0.0306(5) 0.5650(4) 0.1148(4) 0.0234(14) Uani 1 1 d .
O39 O 0.3533(5) 0.6572(4) 0.0879(4) 0.0245(15) Uani 1 1 d .
S1 S 0.31432(17) 0.41520(12) 0.52597(13) 0.0205(4) Uani 1 1 d .
C1 C 0.4049(8) 0.4665(6) 0.5698(6) 0.030(2) Uani 1 1 d .
H1A H 0.3809 0.5123 0.5709 0.045 Uiso 1 1 calc R
H1B H 0.4672 0.4645 0.5422 0.045 Uiso 1 1 calc R
H1C H 0.4165 0.4510 0.6205 0.045 Uiso 1 1 calc R
C2 C 0.3721(8) 0.3357(5) 0.5300(6) 0.026(2) Uani 1 1 d .
H2A H 0.3282 0.3027 0.5072 0.040 Uiso 1 1 calc R
H2B H 0.3846 0.3237 0.5818 0.040 Uiso 1 1 calc R
H2C H 0.4352 0.3371 0.5033 0.040 Uiso 1 1 calc R
O40 O 0.2249(5) 0.4143(4) 0.5721(4) 0.0258(15) Uani 1 1 d .
Cs1 Cs 0.03179(5) 0.36246(3) 0.48064(3) 0.02199(19) Uani 0.961(3) 1 d P
Cs2 Cs 0.57981(4) 0.66059(3) 0.10415(3) 0.02079(18) Uani 0.976(3) 1 d P
Cs3 Cs 0.27280(5) 0.76029(3) 0.26156(4) 0.0258(2) Uani 0.944(3) 1 d P
Cs4 Cs 0.30183(5) 0.71628(3) 0.49623(4) 0.0270(2) Uani 0.950(3) 1 d P
Cs5 Cs -0.17480(5) 0.59344(3) 0.25851(4) 0.02365(19) Uani 0.965(3) 1 d P
Cs6 Cs -0.0661(5) 0.3775(4) 0.0384(3) 0.095(3) Uani 0.208(4) 1 d P
O41 O -0.1859(6) 0.4152(4) 0.4566(5) 0.0344(18) Uani 1 1 d .
O42 O -0.1048(6) 0.2748(4) 0.5999(5) 0.0359(18) Uani 1 1 d .
O43 O 0.5954(6) 0.6692(4) 0.2788(4) 0.0318(17) Uani 1 1 d .
O44 O 0.2723(6) 0.8499(4) 0.3997(5) 0.039(2) Uani 1 1 d .
O45 O 0.1471(9) 0.7458(8) 0.1170(7) 0.084(4) Uani 1 1 d .
O46 O 0.0329(8) 0.6877(5) 0.2524(6) 0.054(3) Uani 1 1 d .
O47 O -0.2383(6) 0.4495(4) 0.3131(4) 0.0310(17) Uani 1 1 d .
O48 O 0.0161(6) 0.2983(5) -0.0463(5) 0.0242(19) Uani 0.792(4) 1 d P

loop_
_atom_site_aniso_label
_atom_site_aniso_U_11
_atom_site_aniso_U_22
_atom_site_aniso_U_33
_atom_site_aniso_U_23
_atom_site_aniso_U_13
_atom_site_aniso_U_12
Ge1 0.0165(4) 0.0184(4) 0.0137(4) 0.0007(3) -0.0029(3) 0.0003(4)
W1 0.01812(17) 0.01824(17) 0.01740(17) 0.00139(13) -0.00188(13) 0.00032(13)
W2 0.01721(16) 0.02000(17) 0.01463(16) 0.00124(13) -0.00233(13) 0.00135(13)
W3 0.01881(17) 0.01928(17) 0.01716(17) -0.00226(13) -0.00232(13) -0.00002(13)
W4 0.01641(16) 0.01967(17) 0.01721(17) -0.00012(13) -0.00185(13) -0.00008(13)
W5 0.01835(17) 0.02109(18) 0.01516(16) -0.00113(13) -0.00250(13) 0.00240(13)
W6 0.02035(17) 0.01889(17) 0.01626(17) -0.00050(13) -0.00399(13) -0.00075(13)
W7 0.01709(17) 0.02045(17) 0.01708(17) 0.00133(13) -0.00273(13) -0.00094(13)
W8 0.01759(17) 0.02082(18) 0.01459(16) -0.00070(13) -0.00168(13) 0.00150(13)
W9 0.01919(17) 0.02182(18) 0.01408(16) -0.00021(13) -0.00288(13) 0.00168(14)
W10 0.01757(17) 0.02014(17) 0.01526(16) 0.00063(13) -0.00345(13) 0.00111(13)
W11 0.01986(17) 0.02021(18) 0.01628(17) 0.00274(13) -0.00360(13) -0.00155(14)
Ru1 0.0173(3) 0.0194(3) 0.0147(3) 0.0005(3) -0.0022(3) 0.0007(3)
O1 0.023(3) 0.015(3) 0.017(3) 0.001(2) -0.004(2) 0.000(2)
O2 0.023(3) 0.017(3) 0.013(3) 0.002(2) -0.004(2) -0.001(2)
O3 0.016(3) 0.021(3) 0.015(3) 0.001(2) -0.004(2) 0.000(2)
O4 0.023(3) 0.021(3) 0.015(3) 0.004(2) -0.006(2) -0.005(3)
O5 0.010(3) 0.027(3) 0.019(3) 0.001(3) -0.001(2) 0.001(2)
O6 0.015(3) 0.019(3) 0.021(3) -0.002(3) -0.005(2) -0.002(2)
O7 0.021(3) 0.017(3) 0.018(3) 0.000(2) -0.002(2) -0.001(2)
O8 0.016(3) 0.022(3) 0.017(3) 0.000(2) -0.005(2) -0.001(2)
O9 0.025(3) 0.025(3) 0.014(3) 0.001(3) -0.003(3) 0.004(3)
O10 0.018(3) 0.023(3) 0.017(3) -0.001(3) -0.002(2) 0.000(3)
O11 0.018(3) 0.021(3) 0.017(3) -0.004(2) 0.001(2) 0.002(2)
O12 0.021(3) 0.020(3) 0.016(3) 0.002(2) -0.004(2) 0.001(3)
O13 0.011(3) 0.027(3) 0.017(3) 0.000(3) 0.002(2) -0.001(2)
O14 0.014(3) 0.029(4) 0.020(3) 0.001(3) -0.002(2) 0.003(3)
O15 0.016(3) 0.023(3) 0.022(3) 0.000(3) 0.000(2) -0.001(3)
O16 0.015(3) 0.025(3) 0.021(3) 0.000(3) -0.004(2) 0.003(3)
O17 0.013(3) 0.026(3) 0.018(3) 0.004(3) -0.001(2) 0.002(2)
O18 0.028(3) 0.019(3) 0.012(3) -0.003(2) -0.002(2) 0.001(3)
O19 0.023(3) 0.019(3) 0.017(3) -0.004(3) -0.002(3) -0.002(3)
O20 0.013(3) 0.023(3) 0.022(3) -0.006(3) -0.003(2) 0.001(2)
O21 0.021(3) 0.024(3) 0.013(3) -0.001(2) 0.000(2) -0.002(3)
O22 0.019(3) 0.022(3) 0.013(3) -0.004(2) -0.003(2) 0.001(3)
O23 0.018(3) 0.020(3) 0.023(3) 0.003(3) -0.004(3) -0.001(2)
O24 0.023(3) 0.023(3) 0.016(3) 0.001(3) -0.001(3) -0.004(3)
O25 0.022(3) 0.023(3) 0.024(4) 0.001(3) -0.003(3) -0.001(3)
O26 0.026(3) 0.025(3) 0.018(3) 0.004(3) 0.002(3) 0.003(3)
O27 0.017(3) 0.020(3) 0.016(3) 0.002(2) 0.000(2) 0.001(2)
O28 0.019(3) 0.021(3) 0.018(3) 0.003(3) -0.004(2) 0.003(2)
O29 0.016(3) 0.022(3) 0.019(3) 0.002(3) -0.002(2) 0.005(2)
O30 0.021(3) 0.024(3) 0.014(3) 0.004(3) -0.005(2) -0.003(3)
O31 0.022(3) 0.020(3) 0.026(4) -0.006(3) -0.002(3) 0.002(3)
O32 0.024(3) 0.027(4) 0.021(3) 0.005(3) -0.005(3) -0.002(3)
O33 0.028(4) 0.026(4) 0.022(3) -0.003(3) -0.004(3) 0.000(3)
O34 0.026(3) 0.027(4) 0.015(3) -0.003(3) -0.005(3) 0.000(3)
O35 0.020(3) 0.021(3) 0.024(3) 0.002(3) -0.001(3) -0.005(3)
O36 0.025(3) 0.023(3) 0.020(3) 0.000(3) -0.006(3) 0.001(3)
O37 0.028(4) 0.027(3) 0.014(3) -0.001(3) -0.006(3) 0.004(3)
O38 0.025(3) 0.027(4) 0.018(3) 0.001(3) -0.002(3) -0.001(3)
O39 0.020(3) 0.029(4) 0.024(4) 0.005(3) -0.004(3) -0.006(3)
S1 0.0203(11) 0.0256(12) 0.0154(10) 0.0014(8) -0.0026(8) 0.0015(9)
C1 0.032(6) 0.037(6) 0.020(5) 0.003(4) -0.005(4) -0.002(5)
C2 0.027(5) 0.028(5) 0.025(5) 0.004(4) -0.002(4) 0.005(4)
O40 0.025(4) 0.033(4) 0.019(3) 0.000(3) 0.000(3) -0.006(3)
Cs1 0.0220(3) 0.0264(3) 0.0175(3) 0.0004(2) 0.0002(2) 0.0024(2)
Cs2 0.0206(3) 0.0241(3) 0.0176(3) 0.0002(2) -0.0021(2) -0.0016(2)
Cs3 0.0239(3) 0.0265(4) 0.0271(4) 0.0021(3) -0.0021(2) 0.0021(2)
Cs4 0.0283(4) 0.0307(4) 0.0220(3) -0.0038(3) -0.0015(2) -0.0014(3)
Cs5 0.0228(3) 0.0232(3) 0.0249(3) 0.0008(2) -0.0018(2) 0.0002(2)
Cs6 0.096(5) 0.115(5) 0.073(4) 0.058(4) -0.057(3) -0.069(4)
O41 0.041(5) 0.031(4) 0.030(4) -0.009(3) -0.008(3) 0.008(3)
O42 0.034(4) 0.035(4) 0.039(5) -0.001(4) 0.000(4) 0.008(3)
O43 0.037(4) 0.033(4) 0.025(4) -0.004(3) 0.002(3) -0.003(3)
O44 0.032(4) 0.039(5) 0.044(5) -0.009(4) -0.002(4) -0.003(4)
O45 0.067(8) 0.136(13) 0.050(7) 0.018(8) -0.004(6) -0.006(8)
O46 0.061(6) 0.050(6) 0.049(6) -0.004(5) -0.004(5) 0.018(5)
O47 0.026(4) 0.034(4) 0.032(4) -0.008(3) -0.008(3) 0.007(3)
O48 0.026(4) 0.031(5) 0.016(4) 0.005(4) -0.001(3) -0.009(4)

loop_
_atom_type_symbol
_atom_type_description
_atom_type_scat_dispersion_real
_atom_type_scat_dispersion_imag
_atom_type_scat_source
C C 0.0033 0.0016 'International Tables Vol C Tables 4.2.6.8 and 6.1.1.4'
H H 0.0000 0.0000 'International Tables Vol C Tables 4.2.6.8 and 6.1.1.4'
Cs Cs -0.3680 2.1192 'International Tables Vol C Tables 4.2.6.8 and 6.1.1.4'
Ge Ge 0.1547 1.8001 'International Tables Vol C Tables 4.2.6.8 and 6.1.1.4'
O O 0.0106 0.0060 'International Tables Vol C Tables 4.2.6.8 and 6.1.1.4'
Ru Ru -1.2594 0.8363 'International Tables Vol C Tables 4.2.6.8 and 6.1.1.4'
S S 0.1246 0.1234 'International Tables Vol C Tables 4.2.6.8 and 6.1.1.4'
W W -0.8490 6.8722 'International Tables Vol C Tables 4.2.6.8 and 6.1.1.4'

loop_
_geom_angle_atom_site_label_1
_geom_angle_atom_site_label_2
_geom_angle_atom_site_label_3
_geom_angle
_geom_angle_site_symmetry_1
_geom_angle_site_symmetry_3
O1 Ge1 O3 109.6(3) . .
O1 Ge1 O2 109.0(3) . .
O3 Ge1 O2 109.0(3) . .
O1 Ge1 O4 110.2(3) . .
O3 Ge1 O4 109.8(3) . .
O2 Ge1 O4 109.1(3) . .
O25 W1 O27 103.3(3) . .
O25 W1 O5 101.3(3) . .
O27 W1 O5 90.1(3) . .
O25 W1 O15 97.2(3) . .
O27 W1 O15 159.5(3) . .
O5 W1 O15 86.7(3) . .
O25 W1 O16 99.7(3) . .
O27 W1 O16 90.5(3) . .
O5 W1 O16 158.2(3) . .
O15 W1 O16 85.1(3) . .
O25 W1 O1 166.1(3) . .
O27 W1 O1 88.1(3) . .
O5 W1 O1 86.5(3) . .
O15 W1 O1 71.6(2) . .
O16 W1 O1 71.8(3) . .
O25 W1 Cs2 45.8(2) . 2_645
O27 W1 Cs2 101.4(2) . 2_645
O5 W1 Cs2 55.5(2) . 2_645
O15 W1 Cs2 93.43(19) . 2_645
O16 W1 Cs2 145.2(2) . 2_645
O1 W1 Cs2 140.34(16) . 2_645
O25 W1 Cs1 82.8(2) . .
O27 W1 Cs1 46.5(2) . .
O5 W1 Cs1 135.3(2) . .
O15 W1 Cs1 137.47(18) . .
O16 W1 Cs1 53.4(2) . .
O1 W1 Cs1 99.91(16) . .
Cs2 W1 Cs1 114.576(15) 2_645 .
O25 W1 Cs5 54.8(2) . 2_545
O27 W1 Cs5 157.9(2) . 2_545
O5 W1 Cs5 96.7(2) . 2_545
O15 W1 Cs5 42.46(19) . 2_545
O16 W1 Cs5 90.8(2) . 2_545
O1 W1 Cs5 113.30(16) . 2_545
Cs2 W1 Cs5 66.316(14) 2_645 2_545
Cs1 W1 Cs5 119.951(15) . 2_545
O26 W2 O28 102.9(3) . .
O26 W2 O5 101.6(3) . .
O28 W2 O5 90.0(3) . .
O26 W2 O17 100.6(3) . .
O28 W2 O17 93.4(3) . .
O5 W2 O17 156.1(3) . .
O26 W2 O18 96.8(3) . .
O28 W2 O18 160.3(3) . .
O5 W2 O18 84.0(3) . .
O17 W2 O18 84.8(3) . .
O26 W2 O3 166.1(3) . .
O28 W2 O3 89.5(3) . .
O5 W2 O3 84.3(2) . .
O17 W2 O3 72.1(2) . .
O18 W2 O3 71.2(2) . .
O26 W2 Cs3 50.8(2) . 2_645
O28 W2 Cs3 145.7(2) . 2_645
O5 W2 Cs3 114.49(19) . 2_645
O17 W2 Cs3 73.96(19) . 2_645
O18 W2 Cs3 52.25(19) . 2_645
O3 W2 Cs3 115.30(16) . 2_645
O26 W2 Cs2 52.0(2) . 2_645
O28 W2 Cs2 99.1(2) . 2_645
O5 W2 Cs2 49.63(19) . 2_645
O17 W2 Cs2 151.78(18) . 2_645
O18 W2 Cs2 91.36(19) . 2_645
O3 W2 Cs2 132.79(16) . 2_645
Cs3 W2 Cs2 81.609(15) 2_645 2_645
O31 W3 O15 101.5(3) . .
O31 W3 O19 100.6(3) . .
O15 W3 O19 89.8(3) . .
O31 W3 O9 101.9(3) . .
O15 W3 O9 156.2(3) . .
O19 W3 O9 90.1(3) . .
O31 W3 O6 102.0(3) . .
O15 W3 O6 86.8(3) . .
O19 W3 O6 157.4(3) . .
O9 W3 O6 84.2(3) . .
O31 W3 O1 170.9(3) . .
O15 W3 O1 72.1(3) . .
O19 W3 O1 73.4(2) . .
O9 W3 O1 85.1(3) . .
O6 W3 O1 84.4(2) . .
O31 W3 Cs6 84.6(3) . .
O15 W3 Cs6 132.4(2) . .
O19 W3 Cs6 43.2(2) . .
O9 W3 Cs6 54.6(2) . .
O6 W3 Cs6 138.6(2) . .
O1 W3 Cs6 95.00(19) . .
O31 W3 Cs5 66.9(2) . 2_545
O15 W3 Cs5 34.8(2) . 2_545
O19 W3 Cs5 92.6(2) . 2_545
O9 W3 Cs5 168.7(2) . 2_545
O6 W3 Cs5 97.17(19) . 2_545
O1 W3 Cs5 106.13(15) . 2_545
Cs6 W3 Cs5 122.30(7) . 2_545
O32 W4 O7 103.5(3) . .
O32 W4 O16 99.3(3) . .
O7 W4 O16 93.5(3) . .
O32 W4 O10 101.6(3) . .
O7 W4 O10 86.5(3) . .
O16 W4 O10 158.5(3) . .
O32 W4 O19 97.8(3) . .
O7 W4 O19 158.3(3) . .
O16 W4 O19 87.3(3) . .
O10 W4 O19 84.9(3) . .
O32 W4 O1 169.1(3) . .
O7 W4 O1 85.5(3) . .
O16 W4 O1 73.7(3) . .
O10 W4 O1 84.9(2) . .
O19 W4 O1 73.9(3) . .
O32 W4 Cs6 76.7(3) . .
O7 W4 Cs6 131.7(2) . .
O16 W4 Cs6 134.5(2) . .
O10 W4 Cs6 47.8(2) . .
O19 W4 Cs6 49.6(2) . .
O1 W4 Cs6 102.1(2) . .
O32 W4 Cs1 85.4(2) . .
O7 W4 Cs1 52.5(2) . .
O16 W4 Cs1 48.2(2) . .
O10 W4 Cs1 138.66(19) . .
O19 W4 Cs1 135.0(2) . .
O1 W4 Cs1 95.55(16) . .
Cs6 W4 Cs1 162.09(10) . .
O33 W5 O29 101.9(3) . .
O33 W5 O20 101.7(3) . .
O29 W5 O20 92.3(3) . .
O33 W5 O11 99.6(3) . .
O29 W5 O11 157.5(3) . .
O20 W5 O11 89.8(3) . .
O33 W5 O7 101.4(3) . .
O29 W5 O7 88.2(3) . .
O20 W5 O7 156.3(3) . .
O11 W5 O7 81.0(3) . .
O33 W5 O2 174.4(3) . .
O29 W5 O2 75.8(3) . .
O20 W5 O2 73.4(2) . .
O11 W5 O2 83.4(2) . .
O7 W5 O2 83.8(2) . .
O33 W5 Cs5 42.5(2) . .
O29 W5 Cs5 137.7(2) . .
O20 W5 Cs5 113.7(2) . .
O11 W5 Cs5 59.87(18) . .
O7 W5 Cs5 80.51(18) . .
O2 W5 Cs5 141.77(16) . .
O33 W5 Cs1 31.2(2) . 3_566
O29 W5 Cs1 77.1(2) . 3_566
O20 W5 Cs1 84.23(19) . 3_566
O11 W5 Cs1 125.47(19) . 3_566
O7 W5 Cs1 118.90(19) . 3_566
O2 W5 Cs1 143.72(16) . 3_566
Cs5 W5 Cs1 73.399(14) . 3_566
O33 W5 Cs1 87.3(2) . .
O29 W5 Cs1 43.0(2) . .
O20 W5 Cs1 135.1(2) . .
O11 W5 Cs1 132.32(19) . .
O7 W5 Cs1 51.54(19) . .
O2 W5 Cs1 94.23(15) . .
Cs5 W5 Cs1 102.599(14) . .
Cs1 W5 Cs1 81.722(15) 3_566 .
O34 W6 O30 101.4(3) . .
O34 W6 O8 102.8(3) . .
O30 W6 O8 94.0(3) . .
O34 W6 O20 99.6(3) . .
O30 W6 O20 90.1(3) . .
O8 W6 O20 156.0(3) . .
O34 W6 O12 98.8(3) . .
O30 W6 O12 159.7(3) . .
O8 W6 O12 83.6(3) . .
O20 W6 O12 84.3(3) . .
O34 W6 O2 172.2(3) . .
O30 W6 O2 76.6(3) . .
O8 W6 O2 84.9(3) . .
O20 W6 O2 73.0(3) . .
O12 W6 O2 83.1(2) . .
O34 W6 Ru1 136.7(2) . .
O30 W6 Ru1 35.5(2) . .
O8 W6 Ru1 87.9(2) . .
O20 W6 Ru1 81.8(2) . .
O12 W6 Ru1 124.23(19) . .
O2 W6 Ru1 41.17(16) . .
O34 W6 Cs3 50.5(2) . .
O30 W6 Cs3 137.2(2) . .
O8 W6 Cs3 120.8(2) . .
O20 W6 Cs3 68.4(2) . .
O12 W6 Cs3 57.80(19) . .
O2 W6 Cs3 126.47(16) . .
Ru1 W6 Cs3 150.05(2) . .
O34 W6 Cs4 45.1(2) . .
O30 W6 Cs4 73.2(2) . .
O8 W6 Cs4 138.24(19) . .
O20 W6 Cs4 65.45(19) . .
O12 W6 Cs4 121.26(19) . .
O2 W6 Cs4 127.62(16) . .
Ru1 W6 Cs4 100.841(19) . .
Cs3 W6 Cs4 64.355(15) . .
O35 W7 O13 100.9(3) . .
O35 W7 O21 101.7(3) . .
O13 W7 O21 90.8(3) . .
O35 W7 O17 98.9(3) . .
O13 W7 O17 159.9(3) . .
O21 W7 O17 88.5(3) . .
O35 W7 O8 101.0(3) . .
O13 W7 O8 84.6(3) . .
O21 W7 O8 157.2(3) . .
O17 W7 O8 88.3(3) . .
O35 W7 O3 170.4(3) . .
O13 W7 O3 87.8(2) . .
O21 W7 O3 74.0(3) . .
O17 W7 O3 72.7(2) . .
O8 W7 O3 83.6(2) . .
O35 W7 Cs2 48.3(2) . .
O13 W7 Cs2 52.89(19) . .
O21 W7 Cs2 104.7(2) . .
O17 W7 Cs2 146.16(19) . .
O8 W7 Cs2 90.23(19) . .
O3 W7 Cs2 140.67(16) . .
O36 W8 O18 101.7(3) . .
O36 W8 O6 102.4(3) . .
O18 W8 O6 92.3(3) . .
O36 W8 O21 100.8(3) . .
O18 W8 O21 89.2(3) . .
O6 W8 O21 156.0(3) . .
O36 W8 O14 100.6(3) . .
O18 W8 O14 157.7(3) . .
O6 W8 O14 84.5(3) . .
O21 W8 O14 85.2(3) . .
O36 W8 O3 171.2(3) . .
O18 W8 O3 73.1(2) . .
O6 W8 O3 85.1(3) . .
O21 W8 O3 72.4(2) . .
O14 W8 O3 84.7(3) . .
O36 W8 Cs2 46.5(2) . 3_665
O18 W8 Cs2 148.0(2) . 3_665
O6 W8 Cs2 91.9(2) . 3_665
O21 W8 Cs2 99.46(19) . 3_665
O14 W8 Cs2 54.3(2) . 3_665
O3 W8 Cs2 138.96(15) . 3_665
O37 W9 O14 101.1(3) . .
O37 W9 O9 103.5(3) . .
O14 W9 O9 85.6(3) . .
O37 W9 O24 100.4(3) . .
O14 W9 O24 91.1(3) . .
O9 W9 O24 156.1(3) . .
O37 W9 O22 100.8(3) . .
O14 W9 O22 158.0(3) . .
O9 W9 O22 87.2(3) . .
O24 W9 O22 87.0(3) . .
O37 W9 O4 170.0(3) . .
O14 W9 O4 86.1(3) . .
O9 W9 O4 83.9(3) . .
O24 W9 O4 72.3(3) . .
O22 W9 O4 72.5(2) . .
O37 W9 Cs2 46.7(2) . 3_665
O14 W9 Cs2 54.7(2) . 3_665
O9 W9 Cs2 93.1(2) . 3_665
O24 W9 Cs2 104.3(2) . 3_665
O22 W9 Cs2 146.64(18) . 3_665
O4 W9 Cs2 140.74(17) . 3_665
O37 W9 Cs6 88.2(3) . .
O14 W9 Cs6 133.7(2) . .
O9 W9 Cs6 48.3(2) . .
O24 W9 Cs6 132.0(2) . .
O22 W9 Cs6 45.1(2) . .
O4 W9 Cs6 91.85(19) . .
Cs2 W9 Cs6 114.99(12) 3_665 .
O37 W9 Cs6 82.7(3) . 3_565
O14 W9 Cs6 149.8(2) . 3_565
O9 W9 Cs6 123.0(2) . 3_565
O24 W9 Cs6 58.9(2) . 3_565
O22 W9 Cs6 37.1(2) . 3_565
O4 W9 Cs6 87.59(19) . 3_565
Cs2 W9 Cs6 125.12(10) 3_665 3_565
Cs6 W9 Cs6 75.94(11) . 3_565
O38 W10 O11 101.1(3) . .
O38 W10 O10 102.3(3) . .
O11 W10 O10 85.5(3) . .
O38 W10 O22 101.6(3) . .
O11 W10 O22 157.2(3) . .
O10 W10 O22 90.3(3) . .
O38 W10 O23 98.9(3) . .
O11 W10 O23 88.2(3) . .
O10 W10 O23 158.7(3) . .
O22 W10 O23 87.6(3) . .
O38 W10 O4 170.3(3) . .
O11 W10 O4 83.9(3) . .
O10 W10 O4 86.3(3) . .
O22 W10 O4 73.4(3) . .
O23 W10 O4 72.8(2) . .
O38 W10 Cs6 62.2(3) . 3_565
O11 W10 Cs6 135.5(2) . 3_565
O10 W10 Cs6 136.5(2) . 3_565
O22 W10 Cs6 57.6(2) . 3_565
O23 W10 Cs6 57.6(2) . 3_565
O4 W10 Cs6 108.4(2) . 3_565
O38 W10 Cs6 80.5(3) . .
O11 W10 Cs6 129.8(2) . .
O10 W10 Cs6 46.3(2) . .
O22 W10 Cs6 55.7(2) . .
O23 W10 Cs6 141.7(2) . .
O4 W10 Cs6 102.7(2) . .
Cs6 W10 Cs6 90.13(12) 3_565 .
O38 W10 Cs5 44.5(2) . .
O11 W10 Cs5 60.02(19) . .
O10 W10 Cs5 82.53(19) . .
O22 W10 Cs5 141.56(19) . .
O23 W10 Cs5 111.7(2) . .
O4 W10 Cs5 142.87(16) . .
Cs6 W10 Cs5 104.05(14) 3_565 .
Cs6 W10 Cs5 94.72(12) . .
O39 W11 O12 101.3(3) . .
O39 W11 O23 100.0(3) . .
O12 W11 O23 90.7(3) . .
O39 W11 O24 100.6(3) . .
O12 W11 O24 157.9(3) . .
O23 W11 O24 88.7(3) . .
O39 W11 O13 101.2(3) . .
O12 W11 O13 85.5(3) . .
O23 W11 O13 158.8(3) . .
O24 W11 O13 87.2(3) . .
O39 W11 O4 171.0(3) . .
O12 W11 O4 85.6(3) . .
O23 W11 O4 73.8(3) . .
O24 W11 O4 73.0(3) . .
O13 W11 O4 85.1(3) . .
O39 W11 Cs2 46.8(2) . .
O12 W11 Cs2 91.2(2) . .
O23 W11 Cs2 146.4(2) . .
O24 W11 Cs2 101.4(2) . .
O13 W11 Cs2 54.67(19) . .
O4 W11 Cs2 139.79(17) . .
O39 W11 Cs3 62.1(3) . .
O12 W11 Cs3 44.9(2) . .
O23 W11 Cs3 77.7(2) . .
O24 W11 Cs3 155.0(2) . .
O13 W11 Cs3 112.86(19) . .
O4 W11 Cs3 121.59(17) . .
Cs2 W11 Cs3 80.250(14) . .
O39 W11 Cs6 82.3(2) . 3_565
O12 W11 Cs6 126.6(2) . 3_565
O23 W11 Cs6 37.5(2) . 3_565
O24 W11 Cs6 59.9(2) . 3_565
O13 W11 Cs6 146.8(2) . 3_565
O4 W11 Cs6 88.91(18) . 3_565
Cs2 W11 Cs6 123.53(7) . 3_565
Cs3 W11 Cs6 98.03(12) . 3_565
O28 Ru1 O30 92.0(3) . .
O28 Ru1 O27 84.9(3) . .
O30 Ru1 O27 171.7(3) . .
O28 Ru1 O29 171.0(3) . .
O30 Ru1 O29 88.2(3) . .
O27 Ru1 O29 93.7(3) . .
O28 Ru1 O2 93.8(3) . .
O30 Ru1 O2 77.5(3) . .
O27 Ru1 O2 95.1(3) . .
O29 Ru1 O2 77.5(3) . .
O28 Ru1 S1 93.1(2) . .
O30 Ru1 S1 97.40(19) . .
O27 Ru1 S1 90.4(2) . .
O29 Ru1 S1 95.8(2) . .
O2 Ru1 S1 171.52(19) . .
O28 Ru1 W6 91.76(19) . .
O30 Ru1 W6 32.27(18) . .
O27 Ru1 W6 139.98(19) . .
O29 Ru1 W6 83.63(19) . .
O2 Ru1 W6 45.27(17) . .
S1 Ru1 W6 129.59(7) . .
O28 Ru1 Cs1 130.25(19) . .
O30 Ru1 Cs1 136.4(2) . .
O27 Ru1 Cs1 48.75(18) . .
O29 Ru1 Cs1 51.96(19) . .
O2 Ru1 Cs1 105.64(18) . .
S1 Ru1 Cs1 73.31(7) . .
W6 Ru1 Cs1 134.02(2) . .
Ge1 O1 W4 123.5(3) . .
Ge1 O1 W1 122.7(3) . .
W4 O1 W1 94.5(2) . .
Ge1 O1 W3 121.3(3) . .
W4 O1 W3 93.1(2) . .
W1 O1 W3 94.0(2) . .
Ge1 O2 Ru1 121.1(3) . .
Ge1 O2 W6 123.7(3) . .
Ru1 O2 W6 93.6(2) . .
Ge1 O2 W5 123.4(3) . .
Ru1 O2 W5 93.4(2) . .
W6 O2 W5 93.6(2) . .
Ge1 O3 W7 122.1(3) . .
Ge1 O3 W2 122.8(3) . .
W7 O3 W2 94.7(2) . .
Ge1 O3 W8 122.3(3) . .
W7 O3 W8 92.9(2) . .
W2 O3 W8 94.4(2) . .
Ge1 O4 W11 123.1(3) . .
Ge1 O4 W10 121.7(3) . .
W11 O4 W10 93.8(2) . .
Ge1 O4 W9 122.5(3) . .
W11 O4 W9 94.0(2) . .
W10 O4 W9 93.9(2) . .
W1 O5 W2 145.6(4) . .
W1 O5 Cs2 96.0(2) . 2_645
W2 O5 Cs2 103.9(2) . 2_645
W8 O6 W3 154.6(4) . .
W4 O7 W5 154.3(4) . .
W4 O7 Cs1 102.5(2) . .
W5 O7 Cs1 101.6(2) . .
W6 O8 W7 154.9(4) . .
W3 O9 W9 153.6(4) . .
W3 O9 Cs6 98.3(3) . .
W9 O9 Cs6 107.0(3) . .
W10 O10 W4 149.9(4) . .
W10 O10 Cs6 106.3(3) . .
W4 O10 Cs6 103.7(3) . .
W10 O11 W5 156.9(4) . .
W10 O11 Cs5 93.9(2) . .
W5 O11 Cs5 93.5(2) . .
W11 O12 W6 153.1(4) . .
W11 O12 Cs3 112.0(3) . .
W6 O12 Cs3 92.4(2) . .
W7 O13 W11 151.6(4) . .
W7 O13 Cs2 99.4(2) . .
W11 O13 Cs2 96.3(2) . .
W9 O14 W8 152.0(4) . .
W9 O14 Cs2 97.5(3) . 3_665
W8 O14 Cs2 97.1(2) . 3_665
W3 O15 W1 122.4(3) . .
W3 O15 Cs5 124.6(3) . 2_545
W1 O15 Cs5 112.0(3) . 2_545
W4 O16 W1 119.9(3) . .
W4 O16 Cs1 106.5(3) . .
W1 O16 Cs1 97.9(2) . .
W7 O17 W2 120.5(3) . .
W8 O18 W2 121.3(3) . .
W8 O18 Cs3 129.8(3) . 2_645
W2 O18 Cs3 98.4(2) . 2_645
W3 O19 W4 119.7(3) . .
W3 O19 Cs6 111.5(3) . .
W4 O19 Cs6 101.1(3) . .
W5 O20 W6 119.7(3) . .
W5 O20 Cs3 141.9(3) . .
W6 O20 Cs3 82.3(2) . .
W7 O21 W8 120.7(3) . .
W10 O22 W9 120.1(3) . .
W10 O22 Cs6 91.3(3) . 3_565
W9 O22 Cs6 120.7(3) . 3_565
W10 O22 Cs6 95.7(3) . .
W9 O22 Cs6 110.0(3) . .
Cs6 O22 Cs6 115.6(2) 3_565 .
W11 O23 W10 119.6(3) . .
W11 O23 Cs6 120.5(3) . 3_565
W10 O23 Cs6 90.7(2) . 3_565
W11 O24 W9 120.7(3) . .
W1 O25 Cs2 110.3(3) . 2_645
W1 O25 Cs5 101.7(3) . 2_545
Cs2 O25 Cs5 85.97(16) 2_645 2_545
W2 O26 Cs3 105.0(3) . 2_645
W2 O26 Cs4 147.9(3) . 3_666
Cs3 O26 Cs4 94.79(18) 2_645 3_666
W2 O26 Cs2 104.8(3) . 2_645
Cs3 O26 Cs2 107.76(19) 2_645 2_645
Cs4 O26 Cs2 92.59(16) 3_666 2_645
W1 O27 Ru1 144.8(4) . .
W1 O27 Cs1 108.6(3) . .
Ru1 O27 Cs1 102.4(2) . .
W2 O28 Ru1 145.4(4) . .
W5 O29 Ru1 113.3(3) . .
W5 O29 Cs1 114.1(3) . .
Ru1 O29 Cs1 98.8(2) . .
W6 O30 Ru1 112.3(3) . .
W3 O31 Cs1 154.3(3) . 4_565
W4 O32 Cs3 145.0(4) . 2_545
W5 O33 Cs1 131.5(3) . 3_566
W5 O33 Cs5 116.6(3) . .
Cs1 O33 Cs5 111.3(2) 3_566 .
W6 O34 Cs3 104.6(3) . .
W6 O34 Cs4 112.4(3) . .
Cs3 O34 Cs4 86.06(17) . .
W7 O35 Cs5 154.4(4) . 1_655
W7 O35 Cs2 107.8(3) . .
Cs5 O35 Cs2 91.51(17) 1_655 .
W8 O36 Cs2 110.1(3) . 3_665
W8 O36 Cs4 147.6(3) . 2_645
Cs2 O36 Cs4 100.07(19) 3_665 2_645
W9 O37 Cs2 109.9(3) . 3_665
W9 O37 Cs5 166.5(3) . 3_565
Cs2 O37 Cs5 82.87(15) 3_665 3_565
W10 O38 Cs6 90.4(3) . 3_565
W10 O38 Cs5 114.3(3) . .
Cs6 O38 Cs5 147.3(3) 3_565 .
W11 O39 Cs2 108.9(3) . .
W11 O39 Cs4 145.7(3) . 4_575
Cs2 O39 Cs4 104.5(2) . 4_575
O40 S1 C1 108.4(5) . .
O40 S1 C2 108.9(5) . .
C1 S1 C2 102.0(5) . .
O40 S1 Ru1 115.5(3) . .
C1 S1 Ru1 111.6(4) . .
C2 S1 Ru1 109.6(4) . .
O40 S1 Cs1 48.4(3) . .
C1 S1 Cs1 152.4(4) . .
C2 S1 Cs1 100.4(4) . .
Ru1 S1 Cs1 75.15(6) . .
S1 C1 H1A 109.5 . .
S1 C1 H1B 109.5 . .
H1A C1 H1B 109.5 . .
S1 C1 H1C 109.5 . .
H1A C1 H1C 109.5 . .
H1B C1 H1C 109.5 . .
S1 C2 H2A 109.5 . .
S1 C2 H2B 109.5 . .
H2A C2 H2B 109.5 . .
S1 C2 H2C 109.5 . .
H2A C2 H2C 109.5 . .
H2B C2 H2C 109.5 . .
S1 O40 Cs5 137.4(4) . 3_566
S1 O40 Cs1 111.8(4) . .
Cs5 O40 Cs1 107.7(2) 3_566 .
O33 Cs1 O31 84.5(2) 3_566 4_566
O33 Cs1 O27 129.07(19) 3_566 .
O31 Cs1 O27 77.42(18) 4_566 .
O33 Cs1 O41 78.4(2) 3_566 .
O31 Cs1 O41 144.5(2) 4_566 .
O27 Cs1 O41 136.8(2) . .
O33 Cs1 O29 89.44(18) 3_566 .
O31 Cs1 O29 109.95(17) 4_566 .
O27 Cs1 O29 54.69(16) . .
O41 Cs1 O29 100.80(19) . .
O33 Cs1 O40 63.14(19) 3_566 .
O31 Cs1 O40 57.18(18) 4_566 .
O27 Cs1 O40 67.05(17) . .
O41 Cs1 O40 134.72(19) . .
O29 Cs1 O40 58.31(17) . .
O33 Cs1 O48 125.2(2) 3_566 4_566
O31 Cs1 O48 61.3(2) 4_566 4_566
O27 Cs1 O48 86.03(19) . 4_566
O41 Cs1 O48 104.8(2) . 4_566
O29 Cs1 O48 140.12(19) . 4_566
O40 Cs1 O48 116.4(2) . 4_566
O33 Cs1 O16 171.88(18) 3_566 .
O31 Cs1 O16 102.11(18) 4_566 .
O27 Cs1 O16 49.42(16) . .
O41 Cs1 O16 98.28(18) . .
O29 Cs1 O16 83.89(17) . .
O40 Cs1 O16 116.44(17) . .
O48 Cs1 O16 62.68(19) 4_566 .
O33 Cs1 O42 65.8(2) 3_566 .
O31 Cs1 O42 68.97(19) 4_566 .
O27 Cs1 O42 141.89(18) . .
O41 Cs1 O42 75.7(2) . .
O29 Cs1 O42 155.27(19) . .
O40 Cs1 O42 106.5(2) . .
O48 Cs1 O42 62.5(2) 4_566 .
O16 Cs1 O42 120.78(19) . .
O33 Cs1 O7 124.39(18) 3_566 .
O31 Cs1 O7 135.68(17) 4_566 .
O27 Cs1 O7 58.34(16) . .
O41 Cs1 O7 78.82(19) . .
O29 Cs1 O7 46.96(16) . .
O40 Cs1 O7 103.11(17) . .
O48 Cs1 O7 109.42(18) 4_566 .
O16 Cs1 O7 47.50(16) . .
O42 Cs1 O7 149.60(18) . .
O33 Cs1 O45 125.5(2) 3_566 2_545
O31 Cs1 O45 104.0(3) 4_566 2_545
O27 Cs1 O45 105.0(2) . 2_545
O41 Cs1 O45 63.8(3) . 2_545
O29 Cs1 O45 133.3(2) . 2_545
O40 Cs1 O45 160.2(3) . 2_545
O48 Cs1 O45 43.8(3) 4_566 2_545
O16 Cs1 O45 57.8(2) . 2_545
O42 Cs1 O45 67.7(3) . 2_545
O7 Cs1 O45 86.3(2) . 2_545
O33 Cs1 S1 82.32(14) 3_566 .
O31 Cs1 S1 60.57(13) 4_566 .
O27 Cs1 S1 47.33(12) . .
O41 Cs1 S1 144.69(15) . .
O29 Cs1 S1 49.47(11) . .
O40 Cs1 S1 19.79(13) . .
O48 Cs1 S1 110.52(16) 4_566 .
O16 Cs1 S1 96.75(11) . .
O42 Cs1 S1 122.07(15) . .
O7 Cs1 S1 88.32(11) . .
O45 Cs1 S1 148.6(2) 2_545 .
O39 Cs2 O25 158.64(18) . 2_655
O39 Cs2 O37 137.38(19) . 3_665
O25 Cs2 O37 62.73(18) 2_655 3_665
O39 Cs2 O36 64.13(19) . 3_665
O25 Cs2 O36 109.92(18) 2_655 3_665
O37 Cs2 O36 101.61(18) 3_665 3_665
O39 Cs2 O35 103.22(18) . .
O25 Cs2 O35 94.18(17) 2_655 .
O37 Cs2 O35 59.57(18) 3_665 .
O36 Cs2 O35 138.47(18) 3_665 .
O39 Cs2 O43 98.9(2) . .
O25 Cs2 O43 78.9(2) 2_655 .
O37 Cs2 O43 103.10(19) 3_665 .
O36 Cs2 O43 155.0(2) 3_665 .
O35 Cs2 O43 60.39(19) . .
O39 Cs2 O13 53.14(17) . .
O25 Cs2 O13 145.65(17) 2_655 .
O37 Cs2 O13 93.94(17) 3_665 .
O36 Cs2 O13 98.81(17) 3_665 .
O35 Cs2 O13 51.47(16) . .
O43 Cs2 O13 82.94(18) . .
O39 Cs2 O14 97.52(18) . 3_665
O25 Cs2 O14 93.17(17) 2_655 3_665
O37 Cs2 O14 51.14(16) 3_665 3_665
O36 Cs2 O14 51.93(17) 3_665 3_665
O35 Cs2 O14 94.88(17) . 3_665
O43 Cs2 O14 152.88(19) . 3_665
O13 Cs2 O14 89.94(17) . 3_665
O39 Cs2 O5 108.92(17) . 2_655
O25 Cs2 O5 52.36(16) 2_655 2_655
O37 Cs2 O5 113.64(17) 3_665 2_655
O36 Cs2 O5 111.00(17) 3_665 2_655
O35 Cs2 O5 110.50(17) . 2_655
O43 Cs2 O5 54.97(18) . 2_655
O13 Cs2 O5 132.96(16) . 2_655
O14 Cs2 O5 137.09(16) 3_665 2_655
O39 Cs2 O26 61.01(18) . 2_655
O25 Cs2 O26 98.08(17) 2_655 2_655
O37 Cs2 O26 159.94(18) 3_665 2_655
O36 Cs2 O26 78.58(17) 3_665 2_655
O35 Cs2 O26 132.22(17) . 2_655
O43 Cs2 O26 77.03(19) . 2_655
O13 Cs2 O26 105.91(16) . 2_655
O14 Cs2 O26 130.01(16) 3_665 2_655
O5 Cs2 O26 49.72(15) 2_655 2_655
O39 Cs2 W11 24.22(13) . .
O25 Cs2 W11 168.75(13) 2_655 .
O37 Cs2 W11 119.82(13) 3_665 .
O36 Cs2 W11 80.74(13) 3_665 .
O35 Cs2 W11 79.23(12) . .
O43 Cs2 W11 89.95(14) . .
O13 Cs2 W11 29.06(11) . .
O14 Cs2 W11 96.44(11) 3_665 .
O5 Cs2 W11 121.32(11) 2_655 .
O26 Cs2 W11 80.16(11) 2_655 .
O39 Cs2 W1 136.67(14) . 2_655
O25 Cs2 W1 23.83(13) 2_655 2_655
O37 Cs2 W1 85.87(13) 3_665 2_655
O36 Cs2 W1 112.93(13) 3_665 2_655
O35 Cs2 W1 102.80(12) . 2_655
O43 Cs2 W1 65.76(14) . 2_655
O13 Cs2 W1 147.67(12) . 2_655
O14 Cs2 W1 114.06(12) 3_665 2_655
O5 Cs2 W1 28.53(10) 2_655 2_655
O26 Cs2 W1 75.84(11) 2_655 2_655
W11 Cs2 W1 148.936(18) . 2_655
O44 Cs3 O45 136.9(3) . .
O44 Cs3 O32 70.9(2) . 2
O45 Cs3 O32 66.0(3) . 2
O44 Cs3 O34 89.5(2) . .
O45 Cs3 O34 130.3(3) . .
O32 Cs3 O34 152.42(18) 2 .
O44 Cs3 O18 70.97(19) . 2_655
O45 Cs3 O18 133.0(3) . 2_655
O32 Cs3 O18 119.90(18) 2 2_655
O34 Cs3 O18 68.17(17) . 2_655
O44 Cs3 O26 112.5(2) . 2_655
O45 Cs3 O26 82.2(3) . 2_655
O32 Cs3 O26 108.24(19) 2 2_655
O34 Cs3 O26 96.95(18) . 2_655
O18 Cs3 O26 50.98(16) 2_655 2_655
O44 Cs3 O12 137.4(2) . .
O45 Cs3 O12 79.3(3) . .
O32 Cs3 O12 137.00(17) 2 .
O34 Cs3 O12 51.10(16) . .
O18 Cs3 O12 102.10(16) 2_655 .
O26 Cs3 O12 90.41(17) 2_655 .
O44 Cs3 O42 61.9(2) . 3_566
O45 Cs3 O42 103.6(3) . 3_566
O32 Cs3 O42 72.79(19) 2 3_566
O34 Cs3 O42 80.98(19) . 3_566
O18 Cs3 O42 123.10(18) 2_655 3_566
O26 Cs3 O42 173.88(19) 2_655 3_566
O12 Cs3 O42 92.71(18) . 3_566
O44 Cs3 O46 105.8(2) . .
O45 Cs3 O46 55.5(3) . .
O32 Cs3 O46 65.9(2) 2 .
O34 Cs3 O46 103.1(2) . .
O18 Cs3 O46 170.4(2) 2_655 .
O26 Cs3 O46 136.6(2) 2_655 .
O12 Cs3 O46 73.90(19) . .
O42 Cs3 O46 49.5(2) 3_566 .
O44 Cs3 O20 100.1(2) . .
O45 Cs3 O20 97.8(3) . .
O32 Cs3 O20 115.57(16) 2 .
O34 Cs3 O20 47.53(16) . .
O18 Cs3 O20 115.46(15) 2_655 .
O26 Cs3 O20 131.87(16) 2_655 .
O12 Cs3 O20 43.43(15) . .
O42 Cs3 O20 50.11(17) 3_566 .
O46 Cs3 O20 55.61(19) . .
O44 Cs3 W6 107.66(17) . .
O45 Cs3 W6 107.1(3) . .
O32 Cs3 W6 144.87(14) 2 .
O34 Cs3 W6 24.95(12) . .
O18 Cs3 W6 90.62(12) 2_655 .
O26 Cs3 W6 104.53(13) 2_655 .
O12 Cs3 W6 29.85(11) . .
O42 Cs3 W6 75.98(13) 3_566 .
O46 Cs3 W6 81.70(16) . .
O20 Cs3 W6 29.32(9) . .
O44 Cs3 W2 89.23(16) . 2_655
O45 Cs3 W2 104.0(2) . 2_655
O32 Cs3 W2 107.84(13) 2 2_655
O34 Cs3 W2 90.50(13) . 2_655
O18 Cs3 W2 29.37(11) 2_655 2_655
O26 Cs3 W2 24.20(12) 2_655 2_655
O12 Cs3 W2 104.45(11) . 2_655
O42 Cs3 W2 149.70(15) 3_566 2_655
O46 Cs3 W2 159.58(17) . 2_655
O20 Cs3 W2 136.32(9) . 2_655
W6 Cs3 W2 107.229(17) . 2_655
O39 Cs4 O45 64.8(3) 4_576 4_576
O39 Cs4 O42 115.25(19) 4_576 3_566
O45 Cs4 O42 79.0(3) 4_576 3_566
O39 Cs4 O41 130.2(2) 4_576 3_566
O45 Cs4 O41 71.8(3) 4_576 3_566
O42 Cs4 O41 77.6(2) 3_566 3_566
O39 Cs4 O34 131.91(18) 4_576 .
O45 Cs4 O34 161.5(3) 4_576 .
O42 Cs4 O34 85.20(19) 3_566 .
O41 Cs4 O34 95.46(19) 3_566 .
O39 Cs4 O44 68.2(2) 4_576 .
O45 Cs4 O44 95.3(3) 4_576 .
O42 Cs4 O44 63.7(2) 3_566 .
O41 Cs4 O44 141.0(2) 3_566 .
O34 Cs4 O44 86.2(2) . .
O39 Cs4 O36 62.08(18) 4_576 2_655
O45 Cs4 O36 126.6(3) 4_576 2_655
O42 Cs4 O36 119.5(2) 3_566 2_655
O41 Cs4 O36 154.98(19) 3_566 2_655
O34 Cs4 O36 69.93(18) . 2_655
O44 Cs4 O36 60.54(19) . 2_655
O39 Cs4 O26 62.10(18) 4_576 3_666
O45 Cs4 O26 81.3(3) 4_576 3_666
O42 Cs4 O26 158.8(2) 3_566 3_666
O41 Cs4 O26 88.77(19) 3_566 3_666
O34 Cs4 O26 112.55(17) . 3_666
O44 Cs4 O26 126.45(19) . 3_666
O36 Cs4 O26 78.98(17) 2_655 3_666
O39 Cs4 W6 154.32(13) 4_576 .
O45 Cs4 W6 140.7(3) 4_576 .
O42 Cs4 W6 76.04(15) 3_566 .
O41 Cs4 W6 73.46(14) 3_566 .
O34 Cs4 W6 22.54(13) . .
O44 Cs4 W6 100.21(16) . .
O36 Cs4 W6 92.24(12) 2_655 .
O26 Cs4 W6 115.85(12) 3_666 .
O39 Cs4 Cs3 111.62(14) 4_576 .
O45 Cs4 Cs3 125.2(3) 4_576 .
O42 Cs4 Cs3 51.98(16) 3_566 .
O41 Cs4 Cs3 112.91(15) 3_566 .
O34 Cs4 Cs3 46.64(12) . .
O44 Cs4 Cs3 45.08(15) . .
O36 Cs4 Cs3 72.34(12) 2_655 .
O26 Cs4 Cs3 149.17(12) 3_666 .
W6 Cs4 Cs3 55.527(14) . .
O39 Cs4 Cs6 69.00(14) 4_576 2
O45 Cs4 Cs6 57.1(3) 4_576 2
O42 Cs4 Cs6 46.25(16) 3_566 2
O41 Cs4 Cs6 106.70(18) 3_566 2
O34 Cs4 Cs6 116.91(15) . 2
O44 Cs4 Cs6 41.61(19) . 2
O36 Cs4 Cs6 98.13(17) 2_655 2
O26 Cs4 Cs6 125.85(13) 3_666 2
W6 Cs4 Cs6 118.29(6) . 2
Cs3 Cs4 Cs6 70.41(8) . 2
O39 Cs4 Cs1 115.50(13) 4_576 3_566
O45 Cs4 Cs1 52.4(3) 4_576 3_566
O42 Cs4 Cs1 44.26(16) 3_566 3_566
O41 Cs4 Cs1 40.61(14) 3_566 3_566
O34 Cs4 Cs1 109.22(12) . 3_566
O44 Cs4 Cs1 102.27(15) . 3_566
O36 Cs4 Cs1 162.70(12) 2_655 3_566
O26 Cs4 Cs1 115.88(12) 3_666 3_566
W6 Cs4 Cs1 88.921(15) . 3_566
Cs3 Cs4 Cs1 94.336(17) . 3_566
Cs6 Cs4 Cs1 66.36(11) 2 3_566
O15 Cs5 O35 109.05(17) 2 1_455
O15 Cs5 O40 85.76(18) 2 3_566
O35 Cs5 O40 97.97(18) 1_455 3_566
O15 Cs5 O47 146.86(18) 2 .
O35 Cs5 O47 61.19(18) 1_455 .
O40 Cs5 O47 66.02(19) 3_566 .
O15 Cs5 O33 100.24(18) 2 .
O35 Cs5 O33 142.95(18) 1_455 .
O40 Cs5 O33 61.48(19) 3_566 .
O47 Cs5 O33 81.87(19) . .
O15 Cs5 O38 108.72(18) 2 .
O35 Cs5 O38 98.80(17) 1_455 .
O40 Cs5 O38 152.69(18) 3_566 .
O47 Cs5 O38 104.18(19) . .
O33 Cs5 O38 92.58(18) . .
O15 Cs5 O46 63.1(2) 2 .
O35 Cs5 O46 155.6(2) 1_455 .
O40 Cs5 O46 104.1(2) 3_566 .
O47 Cs5 O46 138.3(2) . .
O33 Cs5 O46 59.6(2) . .
O38 Cs5 O46 65.3(2) . .
O15 Cs5 O43 56.42(18) 2 1_455
O35 Cs5 O43 57.24(18) 1_455 1_455
O40 Cs5 O43 73.83(19) 3_566 1_455
O47 Cs5 O43 97.35(19) . 1_455
O33 Cs5 O43 131.41(18) . 1_455
O38 Cs5 O43 133.48(18) . 1_455
O46 Cs5 O43 119.5(2) . 1_455
O15 Cs5 O25 49.06(17) 2 2
O35 Cs5 O25 85.88(16) 1_455 2
O40 Cs5 O25 132.33(18) 3_566 2
O47 Cs5 O25 145.91(18) . 2
O33 Cs5 O25 131.05(17) . 2
O38 Cs5 O25 70.42(17) . 2
O46 Cs5 O25 71.7(2) . 2
O43 Cs5 O25 68.75(17) 1_455 2
O15 Cs5 O37 101.04(17) 2 3_565
O35 Cs5 O37 53.78(17) 1_455 3_565
O40 Cs5 O37 151.70(17) 3_566 3_565
O47 Cs5 O37 96.88(18) . 3_565
O33 Cs5 O37 141.51(17) . 3_565
O38 Cs5 O37 50.15(16) . 3_565
O46 Cs5 O37 103.5(2) . 3_565
O43 Cs5 O37 87.03(17) 1_455 3_565
O25 Cs5 O37 52.98(16) 2 3_565
O15 Cs5 O11 112.10(16) 2 .
O35 Cs5 O11 132.60(16) 1_455 .
O40 Cs5 O11 107.41(17) 3_566 .
O47 Cs5 O11 93.47(17) . .
O33 Cs5 O11 46.54(16) . .
O38 Cs5 O11 46.05(16) . .
O46 Cs5 O11 49.02(19) . .
O43 Cs5 O11 168.51(17) 1_455 .
O25 Cs5 O11 103.94(15) 2 .
O37 Cs5 O11 95.52(15) 3_565 .
O15 Cs5 W1 25.59(13) 2 2
O35 Cs5 W1 98.18(12) 1_455 2
O40 Cs5 W1 110.46(14) 3_566 2
O47 Cs5 W1 156.95(13) . 2
O33 Cs5 W1 117.41(13) . 2
O38 Cs5 W1 88.27(12) . 2
O46 Cs5 W1 64.54(17) . 2
O43 Cs5 W1 60.78(13) 1_455 2
O25 Cs5 W1 23.49(11) 2 2
O37 Cs5 W1 76.08(11) 3_565 2
O11 Cs5 W1 108.91(10) . 2
O48 Cs6 O10 124.4(3) . .
O48 Cs6 O44 121.3(3) . 2_545
O10 Cs6 O44 101.1(3) . 2_545
O48 Cs6 O19 87.2(3) . .
O10 Cs6 O19 51.51(19) . .
O44 Cs6 O19 96.4(3) 2_545 .
O48 Cs6 O23 75.7(3) . 3_565
O10 Cs6 O23 145.2(3) . 3_565
O44 Cs6 O23 87.4(3) 2_545 3_565
O19 Cs6 O23 161.7(4) . 3_565
O48 Cs6 O22 111.0(3) . 3_565
O10 Cs6 O22 94.7(3) . 3_565
O44 Cs6 O22 98.4(3) 2_545 3_565
O19 Cs6 O22 145.2(3) . 3_565
O23 Cs6 O22 50.55(18) 3_565 3_565
O48 Cs6 O38 61.7(3) . 3_565
O10 Cs6 O38 109.5(2) . 3_565
O44 Cs6 O38 137.9(3) 2_545 3_565
O19 Cs6 O38 125.2(3) . 3_565
O23 Cs6 O38 51.23(19) 3_565 3_565
O22 Cs6 O38 51.87(19) 3_565 3_565
O48 Cs6 O22 97.0(3) . .
O10 Cs6 O22 50.73(18) . .
O44 Cs6 O22 141.7(4) 2_545 .
O19 Cs6 O22 84.7(2) . .
O23 Cs6 O22 103.4(2) 3_565 .
O22 Cs6 O22 64.4(2) 3_565 .
O38 Cs6 O22 58.75(19) 3_565 .
O48 Cs6 O42 71.4(3) . 4_565
O10 Cs6 O42 101.9(2) . 4_565
O44 Cs6 O42 64.0(2) 2_545 4_565
O19 Cs6 O42 55.2(2) . 4_565
O23 Cs6 O42 112.0(3) 3_565 4_565
O22 Cs6 O42 157.7(3) 3_565 4_565
O38 Cs6 O42 132.6(3) 3_565 4_565
O22 Cs6 O42 137.9(3) . 4_565
O48 Cs6 O9 68.2(3) . .
O10 Cs6 O9 56.81(19) . .
O44 Cs6 O9 145.2(3) 2_545 .
O19 Cs6 O9 49.01(19) . .
O23 Cs6 O9 126.6(3) 3_565 .
O22 Cs6 O9 109.1(2) 3_565 .
O38 Cs6 O9 76.9(2) 3_565 .
O22 Cs6 O9 46.89(17) . .
O42 Cs6 O9 92.5(2) 4_565 .
O48 Cs6 W10 80.2(3) . 3_565
O10 Cs6 W10 117.3(2) . 3_565
O44 Cs6 W10 112.0(2) 2_545 3_565
O19 Cs6 W10 151.5(2) . 3_565
O23 Cs6 W10 31.64(13) 3_565 3_565
O22 Cs6 W10 31.12(12) 3_565 3_565
O38 Cs6 W10 27.31(13) 3_565 3_565
O22 Cs6 W10 71.72(15) . 3_565
O42 Cs6 W10 140.1(3) 4_565 3_565
O9 Cs6 W10 102.50(19) . 3_565
O48 Cs6 W4 115.9(3) . .
O10 Cs6 W4 28.51(14) . .
O44 Cs6 W4 86.2(2) 2_545 .
O19 Cs6 W4 29.33(13) . .
O23 Cs6 W4 168.4(3) 3_565 .
O22 Cs6 W4 121.1(2) 3_565 .
O38 Cs6 W4 132.92(19) 3_565 .
O22 Cs6 W4 76.23(15) . .
O42 Cs6 W4 73.57(18) 4_565 .
O9 Cs6 W4 61.61(13) . .
W10 Cs6 W4 145.76(17) 3_565 .
Cs1 O41 Cs4 97.9(2) . 3_566
Cs4 O42 Cs6 90.1(2) 3_566 4_566
Cs4 O42 Cs1 94.5(2) 3_566 .
Cs6 O42 Cs1 100.7(3) 4_566 .
Cs4 O42 Cs3 81.94(19) 3_566 3_566
Cs6 O42 Cs3 99.1(3) 4_566 3_566
Cs1 O42 Cs3 159.8(3) . 3_566
Cs2 O43 Cs5 85.60(18) . 1_655
Cs6 O44 Cs3 114.3(3) 2 .
Cs6 O44 Cs4 93.6(3) 2 .
Cs3 O44 Cs4 86.9(2) . .
Cs3 O45 Cs4 101.7(4) . 4_575
Cs3 O45 Cs1 132.1(5) . 2
Cs4 O45 Cs1 87.0(3) 4_575 2
Cs5 O46 Cs3 169.2(3) . .
Cs6 O48 Cs1 125.0(3) . 4_565

loop_
_geom_bond_atom_site_label_1
_geom_bond_atom_site_label_2
_geom_bond_distance
_geom_bond_site_symmetry_2
Ge1 O1 1.721(6) .
Ge1 O3 1.730(6) .
Ge1 O2 1.730(6) .
Ge1 O4 1.731(6) .
W1 O25 1.727(7) .
W1 O27 1.819(7) .
W1 O5 1.925(6) .
W1 O15 1.975(7) .
W1 O16 1.978(6) .
W1 O1 2.300(6) .
W1 Cs2 4.0083(7) 2_645
W1 Cs1 4.0899(7) .
W1 Cs5 4.2420(8) 2_545
W2 O26 1.725(7) .
W2 O28 1.803(7) .
W2 O5 1.945(6) .
W2 O17 1.947(6) .
W2 O18 2.015(6) .
W2 O3 2.304(6) .
W2 Cs3 4.0652(8) 2_645
W2 Cs2 4.2308(7) 2_645
W3 O31 1.709(7) .
W3 O15 1.894(7) .
W3 O19 1.910(7) .
W3 O9 1.913(7) .
W3 O6 1.939(6) .
W3 O1 2.336(6) .
W3 Cs6 4.151(6) .
W3 Cs5 4.4462(8) 2_545
W4 O32 1.724(7) .
W4 O7 1.852(6) .
W4 O16 1.901(7) .
W4 O10 1.932(7) .
W4 O19 1.963(6) .
W4 O1 2.275(6) .
W4 Cs6 3.933(5) .
W4 Cs1 4.2660(8) .
W5 O33 1.717(7) .
W5 O29 1.846(6) .
W5 O20 1.901(6) .
W5 O11 1.936(7) .
W5 O7 2.001(6) .
W5 O2 2.309(7) .
W5 Cs5 4.3045(8) .
W5 Cs1 4.3257(7) 3_566
W5 Cs1 4.3348(8) .
W6 O34 1.734(7) .
W6 O30 1.846(6) .
W6 O8 1.887(7) .
W6 O20 1.965(6) .
W6 O12 1.981(6) .
W6 O2 2.277(6) .
W6 Ru1 3.1995(8) .
W6 Cs3 3.9772(8) .
W6 Cs4 4.1830(8) .
W7 O35 1.716(6) .
W7 O13 1.898(6) .
W7 O21 1.902(6) .
W7 O17 1.939(6) .
W7 O8 1.942(7) .
W7 O3 2.285(6) .
W7 Cs2 4.0312(7) .
W8 O36 1.715(7) .
W8 O18 1.878(6) .
W8 O6 1.888(6) .
W8 O21 1.941(6) .
W8 O14 1.953(7) .
W8 O3 2.323(6) .
W8 Cs2 4.0500(7) 3_665
W9 O37 1.702(7) .
W9 O14 1.900(6) .
W9 O9 1.914(7) .
W9 O24 1.929(7) .
W9 O22 1.965(6) .
W9 O4 2.303(7) .
W9 Cs2 4.0300(7) 3_665
W9 Cs6 4.380(6) .
W9 Cs6 4.468(7) 3_565
W10 O38 1.701(7) .
W10 O11 1.894(6) .
W10 O10 1.907(7) .
W10 O22 1.917(6) .
W10 O23 1.945(6) .
W10 O4 2.298(7) .
W10 Cs6 3.708(5) 3_565
W10 Cs6 3.978(6) .
W10 Cs5 4.2957(8) .
W11 O39 1.722(7) .
W11 O12 1.874(7) .
W11 O23 1.920(6) .
W11 O24 1.925(7) .
W11 O13 1.940(6) .
W11 O4 2.277(6) .
W11 Cs2 3.9706(7) .
W11 Cs3 4.4264(8) .
W11 Cs6 4.426(5) 3_565
Ru1 O28 2.005(6) .
Ru1 O30 2.006(7) .
Ru1 O27 2.006(6) .
Ru1 O29 2.008(6) .
Ru1 O2 2.110(6) .
Ru1 S1 2.200(2) .
Ru1 Cs1 4.0646(10) .
O5 Cs2 3.320(7) 2_645
O7 Cs1 3.465(7) .
O9 Cs6 3.419(9) .
O10 Cs6 2.998(9) .
O11 Cs5 3.730(6) .
O12 Cs3 3.368(7) .
O13 Cs2 3.259(6) .
O14 Cs2 3.315(7) 3_665
O15 Cs5 3.087(7) 2_545
O16 Cs1 3.317(7) .
O18 Cs3 3.249(7) 2_645
O19 Cs6 3.052(8) .
O20 Cs3 3.732(7) .
O22 Cs6 3.132(9) 3_565
O22 Cs6 3.301(8) .
O23 Cs6 3.131(8) 3_565
O25 Cs2 3.066(7) 2_645
O25 Cs5 3.539(7) 2_545
O26 Cs3 3.263(7) 2_645
O26 Cs4 3.311(7) 3_666
O26 Cs2 3.449(7) 2_645
O27 Cs1 3.129(6) .
O29 Cs1 3.240(7) .
O31 Cs1 3.048(7) 4_565
O32 Cs3 3.132(7) 2_545
O33 Cs1 2.992(7) 3_566
O33 Cs5 3.254(7) .
O34 Cs3 3.170(7) .
O34 Cs4 3.204(7) .
O35 Cs5 3.144(7) 1_655
O35 Cs2 3.161(7) .
O36 Cs2 3.127(7) 3_665
O36 Cs4 3.249(7) 2_645
O37 Cs2 3.121(7) 3_665
O37 Cs5 3.676(7) 3_565
O38 Cs6 3.281(9) 3_565
O38 Cs5 3.305(7) .
O39 Cs2 3.062(7) .
O39 Cs4 3.121(7) 4_575
S1 O40 1.469(7) .
S1 C1 1.783(11) .
S1 C2 1.785(10) .
S1 Cs1 4.028(2) .
C1 H1A 0.9800 .
C1 H1B 0.9800 .
C1 H1C 0.9800 .
C2 H2A 0.9800 .
C2 H2B 0.9800 .
C2 H2C 0.9800 .
O40 Cs5 3.145(7) 3_566
O40 Cs1 3.244(7) .
Cs1 O33 2.992(7) 3_566
Cs1 O31 3.048(7) 4_566
Cs1 O41 3.145(8) .
Cs1 O48 3.290(9) 4_566
Cs1 O42 3.350(9) .
Cs1 O45 3.795(14) 2_545
Cs2 O25 3.066(7) 2_655
Cs2 O37 3.121(7) 3_665
Cs2 O36 3.127(7) 3_665
Cs2 O43 3.167(8) .
Cs2 O14 3.315(7) 3_665
Cs2 O5 3.320(7) 2_655
Cs2 O26 3.449(7) 2_655
Cs2 W1 4.0083(7) 2_655
Cs3 O44 3.084(9) .
Cs3 O45 3.117(13) .
Cs3 O32 3.132(7) 2
Cs3 O18 3.249(7) 2_655
Cs3 O26 3.263(7) 2_655
Cs3 O42 3.460(9) 3_566
Cs3 O46 3.550(11) .
Cs3 W2 4.0652(8) 2_655
Cs4 O39 3.121(7) 4_576
Cs4 O45 3.123(13) 4_576
Cs4 O42 3.164(9) 3_566
Cs4 O41 3.198(9) 3_566
Cs4 O44 3.236(9) .
Cs4 O36 3.249(7) 2_655
Cs4 O26 3.311(7) 3_666
Cs4 Cs6 4.585(5) 2
Cs4 Cs1 4.7853(10) 3_566
Cs5 O15 3.087(7) 2
Cs5 O35 3.144(7) 1_455
Cs5 O40 3.145(7) 3_566
Cs5 O47 3.189(8) .
Cs5 O46 3.385(11) .
Cs5 O43 3.473(8) 1_455
Cs5 O25 3.539(7) 2
Cs5 O37 3.676(7) 3_565
Cs5 W1 4.2420(8) 2
Cs6 O48 2.481(13) .
Cs6 O44 3.051(11) 2_545
Cs6 O23 3.131(8) 3_565
Cs6 O22 3.132(9) 3_565
Cs6 O38 3.281(9) 3_565
Cs6 O42 3.312(10) 4_565
Cs6 W10 3.708(5) 3_565
O41 Cs4 3.198(9) 3_566
O42 Cs4 3.164(8) 3_566
O42 Cs6 3.312(10) 4_566
O42 Cs3 3.460(9) 3_566
O43 Cs5 3.473(8) 1_655
O44 Cs6 3.051(11) 2
O45 Cs4 3.123(13) 4_575
O45 Cs1 3.795(14) 2
O48 Cs1 3.290(9) 4_565

loop_
_geom_torsion_atom_site_label_1
_geom_torsion_atom_site_label_2
_geom_torsion_atom_site_label_3
_geom_torsion_atom_site_label_4
_geom_torsion
_geom_torsion_site_symmetry_1
_geom_torsion_site_symmetry_4
O34 W6 Ru1 O28 -97.5(4) . .
O30 W6 Ru1 O28 -90.9(4) . .
O8 W6 Ru1 O28 9.0(3) . .
O20 W6 Ru1 O28 167.2(3) . .
O12 W6 Ru1 O28 89.8(3) . .
O2 W6 Ru1 O28 93.6(3) . .
Cs3 W6 Ru1 O28 173.50(19) . .
Cs4 W6 Ru1 O28 -129.88(19) . .
O34 W6 Ru1 O30 -6.6(5) . .
O8 W6 Ru1 O30 99.9(4) . .
O20 W6 Ru1 O30 -101.9(4) . .
O12 W6 Ru1 O30 -179.3(4) . .
O2 W6 Ru1 O30 -175.5(4) . .
Cs3 W6 Ru1 O30 -95.6(4) . .
Cs4 W6 Ru1 O30 -39.0(4) . .
O34 W6 Ru1 O27 178.3(4) . .
O30 W6 Ru1 O27 -175.1(5) . .
O8 W6 Ru1 O27 -75.2(3) . .
O20 W6 Ru1 O27 83.0(3) . .
O12 W6 Ru1 O27 5.6(4) . .
O2 W6 Ru1 O27 9.5(4) . .
Cs3 W6 Ru1 O27 89.3(3) . .
Cs4 W6 Ru1 O27 145.9(3) . .
O34 W6 Ru1 O29 90.2(4) . .
O30 W6 Ru1 O29 96.8(4) . .
O8 W6 Ru1 O29 -163.3(3) . .
O20 W6 Ru1 O29 -5.1(3) . .
O12 W6 Ru1 O29 -82.5(3) . .
O2 W6 Ru1 O29 -78.6(3) . .
Cs3 W6 Ru1 O29 1.2(2) . .
Cs4 W6 Ru1 O29 57.84(19) . .
O34 W6 Ru1 O2 168.8(4) . .
O30 W6 Ru1 O2 175.5(4) . .
O8 W6 Ru1 O2 -84.7(3) . .
O20 W6 Ru1 O2 73.5(3) . .
O12 W6 Ru1 O2 -3.8(3) . .
Cs3 W6 Ru1 O2 79.9(3) . .
Cs4 W6 Ru1 O2 136.5(3) . .
O34 W6 Ru1 S1 -2.0(3) . .
O30 W6 Ru1 S1 4.6(4) . .
O8 W6 Ru1 S1 104.4(2) . .
O20 W6 Ru1 S1 -97.3(2) . .
O12 W6 Ru1 S1 -174.7(2) . .
O2 W6 Ru1 S1 -170.9(3) . .
Cs3 W6 Ru1 S1 -91.02(9) . .
Cs4 W6 Ru1 S1 -34.41(9) . .
O34 W6 Ru1 Cs1 104.3(3) . .
O30 W6 Ru1 Cs1 110.9(4) . .
O8 W6 Ru1 Cs1 -149.23(19) . .
O20 W6 Ru1 Cs1 9.0(2) . .
O12 W6 Ru1 Cs1 -68.4(2) . .
O2 W6 Ru1 Cs1 -64.6(3) . .
Cs3 W6 Ru1 Cs1 15.29(6) . .
Cs4 W6 Ru1 Cs1 71.91(3) . .
O3 Ge1 O1 W4 179.1(3) . .
O2 Ge1 O1 W4 59.9(4) . .
O4 Ge1 O1 W4 -59.9(5) . .
O3 Ge1 O1 W1 56.8(4) . .
O2 Ge1 O1 W1 -62.5(4) . .
O4 Ge1 O1 W1 177.8(4) . .
O3 Ge1 O1 W3 -62.4(4) . .
O2 Ge1 O1 W3 178.4(3) . .
O4 Ge1 O1 W3 58.6(4) . .
O32 W4 O1 Ge1 171.9(13) . .
O7 W4 O1 Ge1 -42.3(4) . .
O16 W4 O1 Ge1 -137.3(5) . .
O10 W4 O1 Ge1 44.6(4) . .
O19 W4 O1 Ge1 130.8(4) . .
Cs6 W4 O1 Ge1 89.5(4) . .
Cs1 W4 O1 Ge1 -93.9(4) . .
O32 W4 O1 W1 -53.6(16) . .
O7 W4 O1 W1 92.2(3) . .
O16 W4 O1 W1 -2.8(2) . .
O10 W4 O1 W1 179.1(3) . .
O19 W4 O1 W1 -94.7(3) . .
Cs6 W4 O1 W1 -136.02(18) . .
Cs1 W4 O1 W1 40.64(18) . .
O32 W4 O1 W3 40.6(16) . .
O7 W4 O1 W3 -173.5(3) . .
O16 W4 O1 W3 91.5(3) . .
O10 W4 O1 W3 -86.6(3) . .
O19 W4 O1 W3 -0.5(2) . .
Cs6 W4 O1 W3 -41.8(2) . .
Cs1 W4 O1 W3 134.90(15) . .
O25 W1 O1 Ge1 -168.4(10) . .
O27 W1 O1 Ge1 46.5(4) . .
O5 W1 O1 Ge1 -43.7(4) . .
O15 W1 O1 Ge1 -131.4(4) . .
O16 W1 O1 Ge1 137.7(5) . .
Cs2 W1 O1 Ge1 -59.0(5) 2_645 .
Cs1 W1 O1 Ge1 91.7(4) . .
Cs5 W1 O1 Ge1 -139.5(3) 2_545 .
O25 W1 O1 W4 56.6(12) . .
O27 W1 O1 W4 -88.5(3) . .
O5 W1 O1 W4 -178.7(3) . .
O15 W1 O1 W4 93.6(3) . .
O16 W1 O1 W4 2.7(2) . .
Cs2 W1 O1 W4 165.93(5) 2_645 .
Cs1 W1 O1 W4 -43.35(19) . .
Cs5 W1 O1 W4 85.48(19) 2_545 .
O25 W1 O1 W3 -36.8(13) . .
O27 W1 O1 W3 178.1(3) . .
O5 W1 O1 W3 87.9(3) . .
O15 W1 O1 W3 0.1(2) . .
O16 W1 O1 W3 -90.7(3) . .
Cs2 W1 O1 W3 72.5(3) 2_645 .
Cs1 W1 O1 W3 -136.77(15) . .
Cs5 W1 O1 W3 -7.9(2) 2_545 .
O31 W3 O1 Ge1 178.5(16) . .
O15 W3 O1 Ge1 132.4(4) . .
O19 W3 O1 Ge1 -132.3(4) . .
O9 W3 O1 Ge1 -40.8(4) . .
O6 W3 O1 Ge1 43.9(4) . .
Cs6 W3 O1 Ge1 -94.5(4) . .
Cs5 W3 O1 Ge1 139.8(3) 2_545 .
O31 W3 O1 W4 -48.7(18) . .
O15 W3 O1 W4 -94.8(3) . .
O19 W3 O1 W4 0.5(2) . .
O9 W3 O1 W4 92.0(3) . .
O6 W3 O1 W4 176.7(3) . .
Cs6 W3 O1 W4 38.27(19) . .
Cs5 W3 O1 W4 -87.45(17) 2_545 .
O31 W3 O1 W1 45.9(18) . .
O15 W3 O1 W1 -0.1(2) . .
O19 W3 O1 W1 95.2(3) . .
O9 W3 O1 W1 -173.3(3) . .
O6 W3 O1 W1 -88.6(3) . .
Cs6 W3 O1 W1 132.95(18) . .
Cs5 W3 O1 W1 7.2(2) 2_545 .
O1 Ge1 O2 Ru1 58.5(4) . .
O3 Ge1 O2 Ru1 -61.1(4) . .
O4 Ge1 O2 Ru1 178.9(3) . .
O1 Ge1 O2 W6 177.8(3) . .
O3 Ge1 O2 W6 58.2(4) . .
O4 Ge1 O2 W6 -61.8(4) . .
O1 Ge1 O2 W5 -60.3(4) . .
O3 Ge1 O2 W5 -179.9(3) . .
O4 Ge1 O2 W5 60.2(4) . .
O28 Ru1 O2 Ge1 44.7(4) . .
O30 Ru1 O2 Ge1 135.8(4) . .
O27 Ru1 O2 Ge1 -40.6(4) . .
O29 Ru1 O2 Ge1 -133.2(4) . .
S1 Ru1 O2 Ge1 -170.8(10) . .
W6 Ru1 O2 Ge1 133.3(5) . .
Cs1 Ru1 O2 Ge1 -89.1(4) . .
O28 Ru1 O2 W6 -88.7(3) . .
O30 Ru1 O2 W6 2.5(2) . .
O27 Ru1 O2 W6 -173.9(2) . .
O29 Ru1 O2 W6 93.5(3) . .
S1 Ru1 O2 W6 55.9(14) . .
Cs1 Ru1 O2 W6 137.59(14) . .
O28 Ru1 O2 W5 177.5(2) . .
O30 Ru1 O2 W5 -91.3(3) . .
O27 Ru1 O2 W5 92.3(2) . .
O29 Ru1 O2 W5 -0.4(2) . .
S1 Ru1 O2 W5 -37.9(14) . .
W6 Ru1 O2 W5 -93.8(2) . .
Cs1 Ru1 O2 W5 43.8(2) . .
O34 W6 O2 Ge1 150.2(19) . .
O30 W6 O2 Ge1 -134.3(4) . .
O8 W6 O2 Ge1 -38.9(4) . .
O20 W6 O2 Ge1 131.4(4) . .
O12 W6 O2 Ge1 45.2(4) . .
Ru1 W6 O2 Ge1 -131.6(5) . .
Cs3 W6 O2 Ge1 86.1(4) . .
Cs4 W6 O2 Ge1 169.8(2) . .
O34 W6 O2 Ru1 -78(2) . .
O30 W6 O2 Ru1 -2.7(3) . .
O8 W6 O2 Ru1 92.7(3) . .
O20 W6 O2 Ru1 -97.0(3) . .
O12 W6 O2 Ru1 176.8(3) . .
Cs3 W6 O2 Ru1 -142.33(12) . .
Cs4 W6 O2 Ru1 -58.6(3) . .
O34 W6 O2 W5 15(2) . .
O30 W6 O2 W5 91.0(3) . .
O8 W6 O2 W5 -173.7(3) . .
O20 W6 O2 W5 -3.4(2) . .
O12 W6 O2 W5 -89.5(3) . .
Ru1 W6 O2 W5 93.7(3) . .
Cs3 W6 O2 W5 -48.6(3) . .
Cs4 W6 O2 W5 35.0(3) . .
O33 W5 O2 Ge1 -162(3) . .
O29 W5 O2 Ge1 131.7(4) . .
O20 W5 O2 Ge1 -131.5(4) . .
O11 W5 O2 Ge1 -39.7(4) . .
O7 W5 O2 Ge1 41.9(4) . .
Cs5 W5 O2 Ge1 -24.1(5) . .
Cs1 W5 O2 Ge1 174.26(15) 3_566 .
Cs1 W5 O2 Ge1 92.5(3) . .
O33 W5 O2 Ru1 67(3) . .
O29 W5 O2 Ru1 0.4(3) . .
O20 W5 O2 Ru1 97.3(3) . .
O11 W5 O2 Ru1 -170.9(3) . .
O7 W5 O2 Ru1 -89.3(3) . .
Cs5 W5 O2 Ru1 -155.35(9) . .
Cs1 W5 O2 Ru1 43.0(4) 3_566 .
Cs1 W5 O2 Ru1 -38.77(19) . .
O33 W5 O2 W6 -27(3) . .
O29 W5 O2 W6 -93.4(3) . .
O20 W5 O2 W6 3.5(2) . .
O11 W5 O2 W6 95.3(3) . .
O7 W5 O2 W6 176.9(3) . .
Cs5 W5 O2 W6 110.9(2) . .
Cs1 W5 O2 W6 -50.8(3) 3_566 .
Cs1 W5 O2 W6 -132.56(16) . .
O1 Ge1 O3 W7 178.2(3) . .
O2 Ge1 O3 W7 -62.5(4) . .
O4 Ge1 O3 W7 57.0(4) . .
O1 Ge1 O3 W2 -60.6(4) . .
O2 Ge1 O3 W2 58.6(4) . .
O4 Ge1 O3 W2 178.1(3) . .
O1 Ge1 O3 W8 60.4(4) . .
O2 Ge1 O3 W8 179.6(3) . .
O4 Ge1 O3 W8 -60.9(4) . .
O35 W7 O3 Ge1 164.8(16) . .
O13 W7 O3 Ge1 -39.3(4) . .
O21 W7 O3 Ge1 -130.9(4) . .
O17 W7 O3 Ge1 135.7(4) . .
O8 W7 O3 Ge1 45.4(4) . .
Cs2 W7 O3 Ge1 -37.0(5) . .
O35 W7 O3 W2 31.0(18) . .
O13 W7 O3 W2 -173.2(3) . .
O21 W7 O3 W2 95.3(3) . .
O17 W7 O3 W2 1.8(2) . .
O8 W7 O3 W2 -88.4(3) . .
Cs2 W7 O3 W2 -170.86(4) . .
O35 W7 O3 W8 -63.6(18) . .
O13 W7 O3 W8 92.2(3) . .
O21 W7 O3 W8 0.7(2) . .
O17 W7 O3 W8 -92.8(3) . .
O8 W7 O3 W8 177.0(3) . .
Cs2 W7 O3 W8 94.5(2) . .
O26 W2 O3 Ge1 165.1(10) . .
O28 W2 O3 Ge1 -41.4(4) . .
O5 W2 O3 Ge1 48.7(4) . .
O17 W2 O3 Ge1 -135.1(4) . .
O18 W2 O3 Ge1 134.3(4) . .
Cs3 W2 O3 Ge1 163.1(3) 2_645 .
Cs2 W2 O3 Ge1 60.6(4) 2_645 .
O26 W2 O3 W7 -61.6(12) . .
O28 W2 O3 W7 91.9(3) . .
O5 W2 O3 W7 -178.0(3) . .
O17 W2 O3 W7 -1.8(2) . .
O18 W2 O3 W7 -92.4(3) . .
Cs3 W2 O3 W7 -63.5(2) 2_645 .
Cs2 W2 O3 W7 -166.10(5) 2_645 .
O26 W2 O3 W8 31.7(13) . .
O28 W2 O3 W8 -174.8(3) . .
O5 W2 O3 W8 -84.7(3) . .
O17 W2 O3 W8 91.5(3) . .
O18 W2 O3 W8 0.9(2) . .
Cs3 W2 O3 W8 29.8(2) 2_645 .
Cs2 W2 O3 W8 -72.8(3) 2_645 .
O36 W8 O3 Ge1 171.1(17) . .
O18 W8 O3 Ge1 -134.7(4) . .
O6 W8 O3 Ge1 -40.8(4) . .
O21 W8 O3 Ge1 130.7(4) . .
O14 W8 O3 Ge1 44.1(4) . .
Cs2 W8 O3 Ge1 46.5(5) 3_665 .
O36 W8 O3 W7 39.7(19) . .
O18 W8 O3 W7 93.9(3) . .
O6 W8 O3 W7 -172.1(3) . .
O21 W8 O3 W7 -0.7(2) . .
O14 W8 O3 W7 -87.3(3) . .
Cs2 W8 O3 W7 -84.8(2) 3_665 .
O36 W8 O3 W2 -55.2(19) . .
O18 W8 O3 W2 -1.0(2) . .
O6 W8 O3 W2 93.0(3) . .
O21 W8 O3 W2 -95.6(3) . .
O14 W8 O3 W2 177.8(3) . .
Cs2 W8 O3 W2 -179.73(3) 3_665 .
O1 Ge1 O4 W11 177.2(4) . .
O3 Ge1 O4 W11 -61.9(5) . .
O2 Ge1 O4 W11 57.6(5) . .
O1 Ge1 O4 W10 57.5(4) . .
O3 Ge1 O4 W10 178.4(3) . .
O2 Ge1 O4 W10 -62.1(4) . .
O1 Ge1 O4 W9 -61.8(4) . .
O3 Ge1 O4 W9 59.1(4) . .
O2 Ge1 O4 W9 178.5(3) . .
O39 W11 O4 Ge1 179.9(17) . .
O12 W11 O4 Ge1 -40.5(4) . .
O23 W11 O4 Ge1 -132.5(5) . .
O24 W11 O4 Ge1 133.8(5) . .
O13 W11 O4 Ge1 45.3(4) . .
Cs2 W11 O4 Ge1 46.2(5) . .
Cs3 W11 O4 Ge1 -68.6(4) . .
Cs6 W11 O4 Ge1 -167.4(4) 3_565 .
O39 W11 O4 W10 -48(2) . .
O12 W11 O4 W10 91.7(3) . .
O23 W11 O4 W10 -0.3(3) . .
O24 W11 O4 W10 -93.9(3) . .
O13 W11 O4 W10 177.5(3) . .
Cs2 W11 O4 W10 178.43(3) . .
Cs3 W11 O4 W10 63.6(2) . .
Cs6 W11 O4 W10 -35.1(2) 3_565 .
O39 W11 O4 W9 46(2) . .
O12 W11 O4 W9 -174.1(3) . .
O23 W11 O4 W9 94.0(3) . .
O24 W11 O4 W9 0.3(2) . .
O13 W11 O4 W9 -88.3(3) . .
Cs2 W11 O4 W9 -87.3(3) . .
Cs3 W11 O4 W9 157.85(10) . .
Cs6 W11 O4 W9 59.1(2) 3_565 .
O38 W10 O4 Ge1 165.7(16) . .
O11 W10 O4 Ge1 43.5(4) . .
O10 W10 O4 Ge1 -42.4(4) . .
O22 W10 O4 Ge1 -133.9(4) . .
O23 W10 O4 Ge1 133.4(5) . .
Cs6 W10 O4 Ge1 179.5(3) 3_565 .
Cs6 W10 O4 Ge1 -86.0(4) . .
Cs5 W10 O4 Ge1 30.0(5) . .
O38 W10 O4 W11 32.5(18) . .
O11 W10 O4 W11 -89.7(3) . .
O10 W10 O4 W11 -175.6(3) . .
O22 W10 O4 W11 92.9(3) . .
O23 W10 O4 W11 0.3(2) . .
Cs6 W10 O4 W11 46.4(2) 3_565 .
Cs6 W10 O4 W11 140.82(17) . .
Cs5 W10 O4 W11 -103.2(2) . .
O38 W10 O4 W9 -61.8(18) . .
O11 W10 O4 W9 176.0(3) . .
O10 W10 O4 W9 90.1(3) . .
O22 W10 O4 W9 -1.3(2) . .
O23 W10 O4 W9 -94.0(3) . .
Cs6 W10 O4 W9 -47.9(2) 3_565 .
Cs6 W10 O4 W9 46.5(2) . .
Cs5 W10 O4 W9 162.54(8) . .
O37 W9 O4 Ge1 -178.0(15) . .
O14 W9 O4 Ge1 -41.8(4) . .
O9 W9 O4 Ge1 44.3(4) . .
O24 W9 O4 Ge1 -134.2(5) . .
O22 W9 O4 Ge1 133.3(4) . .
Cs2 W9 O4 Ge1 -43.1(5) 3_665 .
Cs6 W9 O4 Ge1 91.9(4) . .
Cs6 W9 O4 Ge1 167.8(4) 3_565 .
O37 W9 O4 W11 -44.1(17) . .
O14 W9 O4 W11 92.2(3) . .
O9 W9 O4 W11 178.2(3) . .
O24 W9 O4 W11 -0.3(2) . .
O22 W9 O4 W11 -92.8(3) . .
Cs2 W9 O4 W11 90.9(3) 3_665 .
Cs6 W9 O4 W11 -134.1(2) . .
Cs6 W9 O4 W11 -58.28(19) 3_565 .
O37 W9 O4 W10 50.0(17) . .
O14 W9 O4 W10 -173.8(3) . .
O9 W9 O4 W10 -87.7(3) . .
O24 W9 O4 W10 93.8(3) . .
O22 W9 O4 W10 1.3(2) . .
Cs2 W9 O4 W10 -175.07(4) 3_665 .
Cs6 W9 O4 W10 -40.0(2) . .
Cs6 W9 O4 W10 35.80(18) 3_565 .
O25 W1 O5 W2 -125.3(7) . .
O27 W1 O5 W2 -21.8(7) . .
O15 W1 O5 W2 138.0(7) . .
O16 W1 O5 W2 70.0(11) . .
O1 W1 O5 W2 66.3(6) . .
Cs2 W1 O5 W2 -125.5(7) 2_645 .
Cs1 W1 O5 W2 -34.2(8) . .
Cs5 W1 O5 W2 179.4(6) 2_545 .
O25 W1 O5 Cs2 0.2(3) . 2_645
O27 W1 O5 Cs2 103.8(2) . 2_645
O15 W1 O5 Cs2 -96.4(2) . 2_645
O16 W1 O5 Cs2 -164.5(6) . 2_645
O1 W1 O5 Cs2 -168.2(2) . 2_645
Cs1 W1 O5 Cs2 91.3(2) . 2_645
Cs5 W1 O5 Cs2 -55.11(15) 2_545 2_645
O26 W2 O5 W1 124.7(7) . .
O28 W2 O5 W1 21.6(7) . .
O17 W2 O5 W1 -77.0(10) . .
O18 W2 O5 W1 -139.6(7) . .
O3 W2 O5 W1 -67.9(6) . .
Cs3 W2 O5 W1 176.8(5) 2_645 .
Cs2 W2 O5 W1 123.5(7) 2_645 .
O26 W2 O5 Cs2 1.2(3) . 2_645
O28 W2 O5 Cs2 -102.0(3) . 2_645
O17 W2 O5 Cs2 159.5(6) . 2_645
O18 W2 O5 Cs2 96.9(3) . 2_645
O3 W2 O5 Cs2 168.6(2) . 2_645
Cs3 W2 O5 Cs2 53.3(2) 2_645 2_645
O36 W8 O6 W3 -124.6(9) . .
O18 W8 O6 W3 133.0(9) . .
O21 W8 O6 W3 39.8(13) . .
O14 W8 O6 W3 -24.9(9) . .
O3 W8 O6 W3 60.2(9) . .
Cs2 W8 O6 W3 -78.8(9) 3_665 .
O31 W3 O6 W8 125.0(9) . .
O15 W3 O6 W8 -133.9(9) . .
O19 W3 O6 W8 -52.1(13) . .
O9 W3 O6 W8 24.0(9) . .
O1 W3 O6 W8 -61.6(9) . .
Cs6 W3 O6 W8 29.6(11) . .
Cs5 W3 O6 W8 -167.2(9) 2_545 .
O32 W4 O7 W5 -127.8(8) . .
O16 W4 O7 W5 131.8(9) . .
O10 W4 O7 W5 -26.7(8) . .
O19 W4 O7 W5 40.2(14) . .
O1 W4 O7 W5 58.4(8) . .
Cs6 W4 O7 W5 -43.7(10) . .
Cs1 W4 O7 W5 159.0(10) . .
O32 W4 O7 Cs1 73.2(3) . .
O16 W4 O7 Cs1 -27.2(3) . .
O10 W4 O7 Cs1 174.3(2) . .
O19 W4 O7 Cs1 -118.8(7) . .
O1 W4 O7 Cs1 -100.5(2) . .
Cs6 W4 O7 Cs1 157.32(16) . .
O33 W5 O7 W4 123.7(9) . .
O29 W5 O7 W4 -134.5(9) . .
O20 W5 O7 W4 -42.8(13) . .
O11 W5 O7 W4 25.7(8) . .
O2 W5 O7 W4 -58.6(8) . .
Cs5 W5 O7 W4 86.4(8) . .
Cs1 W5 O7 W4 151.4(8) 3_566 .
Cs1 W5 O7 W4 -159.0(10) . .
O33 W5 O7 Cs1 -77.2(3) . .
O29 W5 O7 Cs1 24.6(2) . .
O20 W5 O7 Cs1 116.3(6) . .
O11 W5 O7 Cs1 -175.3(3) . .
O2 W5 O7 Cs1 100.4(2) . .
Cs5 W5 O7 Cs1 -114.53(16) . .
Cs1 W5 O7 Cs1 -49.6(2) 3_566 .
O34 W6 O8 W7 -121.6(9) . .
O30 W6 O8 W7 135.8(9) . .
O20 W6 O8 W7 36.4(14) . .
O12 W6 O8 W7 -24.0(9) . .
O2 W6 O8 W7 59.7(9) . .
Ru1 W6 O8 W7 100.8(9) . .
Cs3 W6 O8 W7 -70.3(9) . .
Cs4 W6 O8 W7 -155.2(7) . .
O35 W7 O8 W6 125.9(9) . .
O13 W7 O8 W6 25.9(9) . .
O21 W7 O8 W6 -53.3(13) . .
O17 W7 O8 W6 -135.3(9) . .
O3 W7 O8 W6 -62.5(9) . .
Cs2 W7 O8 W6 78.5(9) . .
O31 W3 O9 W9 -122.3(9) . .
O15 W3 O9 W9 47.2(13) . .
O19 W3 O9 W9 136.9(9) . .
O6 W3 O9 W9 -21.2(9) . .
O1 W3 O9 W9 63.6(9) . .
Cs6 W3 O9 W9 163.3(10) . .
Cs5 W3 O9 W9 -119.0(10) 2_545 .
O31 W3 O9 Cs6 74.5(3) . .
O15 W3 O9 Cs6 -116.0(6) . .
O19 W3 O9 Cs6 -26.4(3) . .
O6 W3 O9 Cs6 175.5(3) . .
O1 W3 O9 Cs6 -99.7(3) . .
Cs5 W3 O9 Cs6 77.7(11) 2_545 .
O37 W9 O9 W3 122.2(9) . .
O14 W9 O9 W3 21.9(9) . .
O24 W9 O9 W3 -61.1(12) . .
O22 W9 O9 W3 -137.3(9) . .
O4 W9 O9 W3 -64.7(9) . .
Cs2 W9 O9 W3 76.1(9) 3_665 .
Cs6 W9 O9 W3 -162.7(10) . .
Cs6 W9 O9 W3 -147.8(8) 3_565 .
O37 W9 O9 Cs6 -75.1(3) . .
O14 W9 O9 Cs6 -175.5(3) . .
O24 W9 O9 Cs6 101.6(7) . .
O22 W9 O9 Cs6 25.3(3) . .
O4 W9 O9 Cs6 98.0(3) . .
Cs2 W9 O9 Cs6 -121.3(2) 3_665 .
Cs6 W9 O9 Cs6 14.9(4) 3_565 .
O38 W10 O10 W4 -121.8(7) . .
O11 W10 O10 W4 -21.4(7) . .
O22 W10 O10 W4 136.2(7) . .
O23 W10 O10 W4 51.9(12) . .
O4 W10 O10 W4 62.9(7) . .
Cs6 W10 O10 W4 175.8(5) 3_565 .
Cs6 W10 O10 W4 174.5(9) . .
Cs5 W10 O10 W4 -81.7(7) . .
O38 W10 O10 Cs6 63.7(4) . .
O11 W10 O10 Cs6 164.2(3) . .
O22 W10 O10 Cs6 -38.2(3) . .
O23 W10 O10 Cs6 -122.6(7) . .
O4 W10 O10 Cs6 -111.6(3) . .
Cs6 W10 O10 Cs6 1.3(5) 3_565 .
Cs5 W10 O10 Cs6 103.9(3) . .
O32 W4 O10 W10 125.7(7) . .
O7 W4 O10 W10 22.6(7) . .
O16 W4 O10 W10 -68.2(12) . .
O19 W4 O10 W10 -137.4(8) . .
O1 W4 O10 W10 -63.2(7) . .
Cs6 W4 O10 W10 -174.5(9) . .
Cs1 W4 O10 W10 29.4(9) . .
O32 W4 O10 Cs6 -59.8(4) . .
O7 W4 O10 Cs6 -162.9(3) . .
O16 W4 O10 Cs6 106.3(7) . .
O19 W4 O10 Cs6 37.1(3) . .
O1 W4 O10 Cs6 111.3(3) . .
Cs1 W4 O10 Cs6 -156.03(19) . .
O38 W10 O11 W5 126.0(9) . .
O10 W10 O11 W5 24.3(9) . .
O22 W10 O11 W5 -55.8(14) . .
O23 W10 O11 W5 -135.3(9) . .
O4 W10 O11 W5 -62.4(9) . .
Cs6 W10 O11 W5 -172.5(7) 3_565 .
Cs6 W10 O11 W5 39.2(11) . .
Cs5 W10 O11 W5 108.3(10) . .
O38 W10 O11 Cs5 17.7(3) . .
O10 W10 O11 Cs5 -83.9(2) . .
O22 W10 O11 Cs5 -164.1(6) . .
O23 W10 O11 Cs5 116.4(2) . .
O4 W10 O11 Cs5 -170.6(2) . .
Cs6 W10 O11 Cs5 79.2(3) 3_565 .
Cs6 W10 O11 Cs5 -69.1(3) . .
O33 W5 O11 W10 -124.3(9) . .
O29 W5 O11 W10 38.1(14) . .
O20 W5 O11 W10 133.8(9) . .
O7 W5 O11 W10 -24.2(9) . .
O2 W5 O11 W10 60.6(9) . .
Cs5 W5 O11 W10 -108.4(10) . .
Cs1 W5 O11 W10 -143.4(8) 3_566 .
Cs1 W5 O11 W10 -29.2(11) . .
O33 W5 O11 Cs5 -15.9(3) . .
O29 W5 O11 Cs5 146.5(7) . .
O20 W5 O11 Cs5 -117.8(2) . .
O7 W5 O11 Cs5 84.2(2) . .
O2 W5 O11 Cs5 168.9(2) . .
Cs1 W5 O11 Cs5 -35.0(2) 3_566 .
Cs1 W5 O11 Cs5 79.2(2) . .
O39 W11 O12 W6 -124.8(8) . .
O23 W11 O12 W6 134.8(8) . .
O24 W11 O12 W6 46.7(13) . .
O13 W11 O12 W6 -24.3(8) . .
O4 W11 O12 W6 61.2(8) . .
Cs2 W11 O12 W6 -78.7(8) . .
Cs3 W11 O12 W6 -153.5(10) . .
Cs6 W11 O12 W6 146.5(7) 3_565 .
O39 W11 O12 Cs3 28.7(3) . .
O23 W11 O12 Cs3 -71.7(3) . .
O24 W11 O12 Cs3 -159.8(6) . .
O13 W11 O12 Cs3 129.2(3) . .
O4 W11 O12 Cs3 -145.3(3) . .
Cs2 W11 O12 Cs3 74.8(2) . .
Cs6 W11 O12 Cs3 -60.0(3) 3_565 .
O34 W6 O12 W11 124.7(8) . .
O30 W6 O12 W11 -61.6(13) . .
O8 W6 O12 W11 22.7(8) . .
O20 W6 O12 W11 -136.4(9) . .
O2 W6 O12 W11 -62.9(8) . .
Ru1 W6 O12 W11 -60.4(9) . .
Cs3 W6 O12 W11 155.5(9) . .
Cs4 W6 O12 W11 166.9(7) . .
O34 W6 O12 Cs3 -30.8(3) . .
O30 W6 O12 Cs3 142.9(7) . .
O8 W6 O12 Cs3 -132.8(2) . .
O20 W6 O12 Cs3 68.0(2) . .
O2 W6 O12 Cs3 141.6(2) . .
Ru1 W6 O12 Cs3 144.10(8) . .
Cs4 W6 O12 Cs3 11.3(2) . .
O35 W7 O13 W11 -128.5(8) . .
O21 W7 O13 W11 129.4(8) . .
O17 W7 O13 W11 41.4(14) . .
O8 W7 O13 W11 -28.3(8) . .
O3 W7 O13 W11 55.4(8) . .
Cs2 W7 O13 W11 -122.7(9) . .
O35 W7 O13 Cs2 -5.8(3) . .
O21 W7 O13 Cs2 -107.9(2) . .
O17 W7 O13 Cs2 164.2(7) . .
O8 W7 O13 Cs2 94.4(2) . .
O3 W7 O13 Cs2 178.2(2) . .
O39 W11 O13 W7 129.2(8) . .
O12 W11 O13 W7 28.6(8) . .
O23 W11 O13 W7 -51.4(13) . .
O24 W11 O13 W7 -130.5(8) . .
O4 W11 O13 W7 -57.3(8) . .
Cs2 W11 O13 W7 123.4(9) . .
Cs3 W11 O13 W7 65.0(8) . .
Cs6 W11 O13 W7 -137.8(6) 3_565 .
O39 W11 O13 Cs2 5.8(3) . .
O12 W11 O13 Cs2 -94.8(2) . .
O23 W11 O13 Cs2 -174.8(7) . .
O24 W11 O13 Cs2 106.1(2) . .
O4 W11 O13 Cs2 179.3(2) . .
Cs3 W11 O13 Cs2 -58.39(19) . .
Cs6 W11 O13 Cs2 98.8(3) 3_565 .
O37 W9 O14 W8 -126.7(8) . .
O9 W9 O14 W8 -23.8(8) . .
O24 W9 O14 W8 132.5(8) . .
O22 W9 O14 W8 47.6(13) . .
O4 W9 O14 W8 60.3(8) . .
Cs2 W9 O14 W8 -120.7(9) 3_665 .
Cs6 W9 O14 W8 -28.5(10) . .
Cs6 W9 O14 W8 138.7(6) 3_565 .
O37 W9 O14 Cs2 -6.0(3) . 3_665
O9 W9 O14 Cs2 96.9(3) . 3_665
O24 W9 O14 Cs2 -106.8(2) . 3_665
O22 W9 O14 Cs2 168.3(6) . 3_665
O4 W9 O14 Cs2 -179.0(2) . 3_665
Cs6 W9 O14 Cs2 92.2(3) . 3_665
Cs6 W9 O14 Cs2 -100.6(4) 3_565 3_665
O36 W8 O14 W9 126.0(8) . .
O18 W8 O14 W9 -58.1(13) . .
O6 W8 O14 W9 24.4(8) . .
O21 W8 O14 W9 -133.9(9) . .
O3 W8 O14 W9 -61.2(8) . .
Cs2 W8 O14 W9 120.8(9) 3_665 .
O36 W8 O14 Cs2 5.2(3) . 3_665
O18 W8 O14 Cs2 -178.9(6) . 3_665
O6 W8 O14 Cs2 -96.4(2) . 3_665
O21 W8 O14 Cs2 105.3(2) . 3_665
O3 W8 O14 Cs2 178.0(2) . 3_665
O31 W3 O15 W1 -173.1(4) . .
O19 W3 O15 W1 -72.4(4) . .
O9 W3 O15 W1 17.3(9) . .
O6 W3 O15 W1 85.3(4) . .
O1 W3 O15 W1 0.2(3) . .
Cs6 W3 O15 W1 -79.9(4) . .
Cs5 W3 O15 W1 -167.3(6) 2_545 .
O31 W3 O15 Cs5 -5.8(4) . 2_545
O19 W3 O15 Cs5 95.0(3) . 2_545
O9 W3 O15 Cs5 -175.3(5) . 2_545
O6 W3 O15 Cs5 -107.4(3) . 2_545
O1 W3 O15 Cs5 167.5(4) . 2_545
Cs6 W3 O15 Cs5 87.4(4) . 2_545
O25 W1 O15 W3 171.4(4) . .
O27 W1 O15 W3 -6.1(10) . .
O5 W1 O15 W3 -87.6(4) . .
O16 W1 O15 W3 72.2(4) . .
O1 W1 O15 W3 -0.2(3) . .
Cs2 W1 O15 W3 -142.7(3) 2_645 .
Cs1 W1 O15 W3 84.3(4) . .
Cs5 W1 O15 W3 168.8(5) 2_545 .
O25 W1 O15 Cs5 2.7(3) . 2_545
O27 W1 O15 Cs5 -174.9(6) . 2_545
O5 W1 O15 Cs5 103.7(3) . 2_545
O16 W1 O15 Cs5 -96.5(3) . 2_545
O1 W1 O15 Cs5 -169.0(3) . 2_545
Cs2 W1 O15 Cs5 48.6(2) 2_645 2_545
Cs1 W1 O15 Cs5 -84.4(3) . 2_545
O32 W4 O16 W1 175.2(4) . .
O7 W4 O16 W1 -80.5(4) . .
O10 W4 O16 W1 9.0(10) . .
O19 W4 O16 W1 77.7(4) . .
O1 W4 O16 W1 3.7(3) . .
Cs6 W4 O16 W1 94.7(4) . .
Cs1 W4 O16 W1 -109.6(4) . .
O32 W4 O16 Cs1 -75.2(3) . .
O7 W4 O16 Cs1 29.1(3) . .
O10 W4 O16 Cs1 118.6(7) . .
O19 W4 O16 Cs1 -172.6(3) . .
O1 W4 O16 Cs1 113.4(3) . .
Cs6 W4 O16 Cs1 -155.64(16) . .
O25 W1 O16 W4 -172.4(4) . .
O27 W1 O16 W4 84.0(4) . .
O5 W1 O16 W4 -7.6(10) . .
O15 W1 O16 W4 -75.9(4) . .
O1 W1 O16 W4 -3.7(3) . .
Cs2 W1 O16 W4 -164.91(11) 2_645 .
Cs1 W1 O16 W4 114.2(4) . .
Cs5 W1 O16 W4 -118.1(3) 2_545 .
O25 W1 O16 Cs1 73.4(3) . .
O27 W1 O16 Cs1 -30.2(2) . .
O5 W1 O16 Cs1 -121.9(7) . .
O15 W1 O16 Cs1 169.8(3) . .
O1 W1 O16 Cs1 -118.0(2) . .
Cs2 W1 O16 Cs1 80.8(3) 2_645 .
Cs5 W1 O16 Cs1 127.69(14) 2_545 .
O35 W7 O17 W2 -177.8(4) . .
O13 W7 O17 W2 12.2(11) . .
O21 W7 O17 W2 -76.2(4) . .
O8 W7 O17 W2 81.3(4) . .
O3 W7 O17 W2 -2.5(3) . .
Cs2 W7 O17 W2 169.17(8) . .
O26 W2 O17 W7 170.3(4) . .
O28 W2 O17 W7 -85.9(4) . .
O5 W2 O17 W7 12.0(9) . .
O18 W2 O17 W7 74.4(4) . .
O3 W2 O17 W7 2.5(3) . .
Cs3 W2 O17 W7 126.6(4) 2_645 .
Cs2 W2 O17 W7 157.62(13) 2_645 .
O36 W8 O18 W2 174.0(4) . .
O6 W8 O18 W2 -82.9(4) . .
O21 W8 O18 W2 73.1(4) . .
O14 W8 O18 W2 -1.9(10) . .
O3 W8 O18 W2 1.3(3) . .
Cs2 W8 O18 W2 179.76(4) 3_665 .
O36 W8 O18 Cs3 37.3(4) . 2_645
O6 W8 O18 Cs3 140.4(4) . 2_645
O21 W8 O18 Cs3 -63.6(4) . 2_645
O14 W8 O18 Cs3 -138.6(6) . 2_645
O3 W8 O18 Cs3 -135.5(4) . 2_645
Cs2 W8 O18 Cs3 43.0(6) 3_665 2_645
O26 W2 O18 W8 -174.2(4) . .
O28 W2 O18 W8 11.5(11) . .
O5 W2 O18 W8 84.7(4) . .
O17 W2 O18 W8 -74.1(4) . .
O3 W2 O18 W8 -1.3(3) . .
Cs3 W2 O18 W8 -147.8(5) 2_645 .
Cs2 W2 O18 W8 133.9(4) 2_645 .
O26 W2 O18 Cs3 -26.4(3) . 2_645
O28 W2 O18 Cs3 159.3(7) . 2_645
O5 W2 O18 Cs3 -127.4(2) . 2_645
O17 W2 O18 Cs3 73.7(2) . 2_645
O3 W2 O18 Cs3 146.5(3) . 2_645
Cs2 W2 O18 Cs3 -78.29(15) 2_645 2_645
O31 W3 O19 W4 172.4(4) . .
O15 W3 O19 W4 70.7(4) . .
O9 W3 O19 W4 -85.5(4) . .
O6 W3 O19 W4 -10.5(10) . .
O1 W3 O19 W4 -0.6(3) . .
Cs6 W3 O19 W4 -117.5(5) . .
Cs5 W3 O19 W4 105.4(3) 2_545 .
O31 W3 O19 Cs6 -70.1(4) . .
O15 W3 O19 Cs6 -171.8(3) . .
O9 W3 O19 Cs6 32.0(3) . .
O6 W3 O19 Cs6 107.0(7) . .
O1 W3 O19 Cs6 116.8(3) . .
Cs5 W3 O19 Cs6 -137.1(2) 2_545 .
O32 W4 O19 W3 -172.1(4) . .
O7 W4 O19 W3 19.6(10) . .
O16 W4 O19 W3 -73.1(4) . .
O10 W4 O19 W3 86.8(4) . .
O1 W4 O19 W3 0.6(3) . .
Cs6 W4 O19 W3 122.7(5) . .
Cs1 W4 O19 W3 -80.9(4) . .
O32 W4 O19 Cs6 65.1(3) . .
O7 W4 O19 Cs6 -103.1(7) . .
O16 W4 O19 Cs6 164.1(3) . .
O10 W4 O19 Cs6 -35.9(3) . .
O1 W4 O19 Cs6 -122.1(3) . .
Cs1 W4 O19 Cs6 156.35(13) . .
O33 W5 O20 W6 172.5(4) . .
O29 W5 O20 W6 69.8(4) . .
O11 W5 O20 W6 -87.8(4) . .
O7 W5 O20 W6 -21.1(9) . .
O2 W5 O20 W6 -4.6(3) . .
Cs5 W5 O20 W6 -144.5(3) . .
Cs1 W5 O20 W6 146.5(4) 3_566 .
Cs1 W5 O20 W6 74.4(4) . .
O33 W5 O20 Cs3 -69.1(5) . .
O29 W5 O20 Cs3 -171.8(4) . .
O11 W5 O20 Cs3 30.6(4) . .
O7 W5 O20 Cs3 97.4(7) . .
O2 W5 O20 Cs3 113.8(5) . .
Cs5 W5 O20 Cs3 -26.0(5) . .
Cs1 W5 O20 Cs3 -95.1(4) 3_566 .
Cs1 W5 O20 Cs3 -167.2(2) . .
O34 W6 O20 W5 -172.8(4) . .
O30 W6 O20 W5 -71.2(4) . .
O8 W6 O20 W5 29.0(9) . .
O12 W6 O20 W5 89.2(4) . .
O2 W6 O20 W5 4.7(3) . .
Ru1 W6 O20 W5 -36.6(3) . .
Cs3 W6 O20 W5 146.8(4) . .
Cs4 W6 O20 W5 -142.5(4) . .
O34 W6 O20 Cs3 40.5(3) . .
O30 W6 O20 Cs3 142.0(2) . .
O8 W6 O20 Cs3 -117.7(6) . .
O12 W6 O20 Cs3 -57.6(2) . .
O2 W6 O20 Cs3 -142.1(2) . .
Ru1 W6 O20 Cs3 176.61(10) . .
Cs4 W6 O20 Cs3 70.67(10) . .
O35 W7 O21 W8 170.3(4) . .
O13 W7 O21 W8 -88.4(4) . .
O17 W7 O21 W8 71.4(4) . .
O8 W7 O21 W8 -10.5(9) . .
O3 W7 O21 W8 -1.0(3) . .
Cs2 W7 O21 W8 -140.1(3) . .
O36 W8 O21 W7 -173.3(4) . .
O18 W8 O21 W7 -71.5(4) . .
O6 W8 O21 W7 22.2(9) . .
O14 W8 O21 W7 86.9(4) . .
O3 W8 O21 W7 0.9(3) . .
Cs2 W8 O21 W7 139.5(3) 3_665 .
O38 W10 O22 W9 173.2(4) . .
O11 W10 O22 W9 -5.0(10) . .
O10 W10 O22 W9 -84.2(4) . .
O23 W10 O22 W9 74.6(4) . .
O4 W10 O22 W9 1.8(3) . .
Cs6 W10 O22 W9 127.1(4) 3_565 .
Cs6 W10 O22 W9 -117.0(4) . .
Cs5 W10 O22 W9 -162.55(12) . .
O38 W10 O22 Cs6 46.1(3) . 3_565
O11 W10 O22 Cs6 -132.1(7) . 3_565
O10 W10 O22 Cs6 148.7(2) . 3_565
O23 W10 O22 Cs6 -52.5(2) . 3_565
O4 W10 O22 Cs6 -125.3(2) . 3_565
Cs6 W10 O22 Cs6 115.9(2) . 3_565
Cs5 W10 O22 Cs6 70.3(3) . 3_565
O38 W10 O22 Cs6 -69.8(3) . .
O11 W10 O22 Cs6 112.0(7) . .
O10 W10 O22 Cs6 32.8(3) . .
O23 W10 O22 Cs6 -168.4(3) . .
O4 W10 O22 Cs6 118.8(3) . .
Cs6 W10 O22 Cs6 -115.9(2) 3_565 .
Cs5 W10 O22 Cs6 -45.5(4) . .
O37 W9 O22 W10 -174.2(4) . .
O14 W9 O22 W10 11.5(10) . .
O9 W9 O22 W10 82.6(4) . .
O24 W9 O22 W10 -74.2(4) . .
O4 W9 O22 W10 -1.8(3) . .
Cs2 W9 O22 W10 174.02(6) 3_665 .
Cs6 W9 O22 W10 109.4(5) . .
Cs6 W9 O22 W10 -112.0(5) 3_565 .
O37 W9 O22 Cs6 -62.2(4) . 3_565
O14 W9 O22 Cs6 123.4(7) . 3_565
O9 W9 O22 Cs6 -165.4(3) . 3_565
O24 W9 O22 Cs6 37.8(3) . 3_565
O4 W9 O22 Cs6 110.2(3) . 3_565
Cs2 W9 O22 Cs6 -74.0(4) 3_665 3_565
Cs6 W9 O22 Cs6 -138.6(4) . 3_565
O37 W9 O22 Cs6 76.4(3) . .
O14 W9 O22 Cs6 -97.9(7) . .
O9 W9 O22 Cs6 -26.8(3) . .
O24 W9 O22 Cs6 176.4(3) . .
O4 W9 O22 Cs6 -111.2(3) . .
Cs2 W9 O22 Cs6 64.6(4) 3_665 .
Cs6 W9 O22 Cs6 138.6(4) 3_565 .
O39 W11 O23 W10 173.6(4) . .
O12 W11 O23 W10 -84.8(4) . .
O24 W11 O23 W10 73.0(4) . .
O13 W11 O23 W10 -5.7(10) . .
O4 W11 O23 W10 0.4(3) . .
Cs2 W11 O23 W10 -178.11(5) . .
Cs3 W11 O23 W10 -128.1(4) . .
Cs6 W11 O23 W10 110.6(5) 3_565 .
O39 W11 O23 Cs6 63.0(4) . 3_565
O12 W11 O23 Cs6 164.5(4) . 3_565
O24 W11 O23 Cs6 -37.6(4) . 3_565
O13 W11 O23 Cs6 -116.4(7) . 3_565
O4 W11 O23 Cs6 -110.3(4) . 3_565
Cs2 W11 O23 Cs6 71.3(5) . 3_565
Cs3 W11 O23 Cs6 121.3(3) . 3_565
O38 W10 O23 W11 -175.1(4) . .
O11 W10 O23 W11 83.9(4) . .
O10 W10 O23 W11 11.1(10) . .
O22 W10 O23 W11 -73.7(4) . .
O4 W10 O23 W11 -0.4(3) . .
Cs6 W10 O23 W11 -126.3(5) 3_565 .
Cs6 W10 O23 W11 -89.3(5) . .
Cs5 W10 O23 W11 140.5(3) . .
O38 W10 O23 Cs6 -48.9(3) . 3_565
O11 W10 O23 Cs6 -149.9(3) . 3_565
O10 W10 O23 Cs6 137.4(7) . 3_565
O22 W10 O23 Cs6 52.5(3) . 3_565
O4 W10 O23 Cs6 125.9(3) . 3_565
Cs6 W10 O23 Cs6 37.0(5) . 3_565
Cs5 W10 O23 Cs6 -93.3(2) . 3_565
O39 W11 O24 W9 -173.8(4) . .
O12 W11 O24 W9 14.7(10) . .
O23 W11 O24 W9 -73.8(4) . .
O13 W11 O24 W9 85.4(4) . .
O4 W11 O24 W9 -0.4(3) . .
Cs2 W11 O24 W9 138.5(3) . .
Cs3 W11 O24 W9 -130.2(3) . .
Cs6 W11 O24 W9 -99.3(4) 3_565 .
O37 W9 O24 W11 173.4(4) . .
O14 W9 O24 W11 -85.2(4) . .
O9 W9 O24 W11 -3.4(9) . .
O22 W9 O24 W11 73.0(4) . .
O4 W9 O24 W11 0.4(3) . .
Cs2 W9 O24 W11 -138.8(3) 3_665 .
Cs6 W9 O24 W11 76.4(4) . .
Cs6 W9 O24 W11 98.5(4) 3_565 .
O27 W1 O25 Cs2 -93.1(3) . 2_645
O5 W1 O25 Cs2 -0.3(3) . 2_645
O15 W1 O25 Cs2 87.8(3) . 2_645
O16 W1 O25 Cs2 174.0(3) . 2_645
O1 W1 O25 Cs2 122.9(11) . 2_645
Cs1 W1 O25 Cs2 -135.1(2) . 2_645
Cs5 W1 O25 Cs2 90.0(3) 2_545 2_645
O27 W1 O25 Cs5 176.9(2) . 2_545
O5 W1 O25 Cs5 -90.3(3) . 2_545
O15 W1 O25 Cs5 -2.2(3) . 2_545
O16 W1 O25 Cs5 84.0(3) . 2_545
O1 W1 O25 Cs5 32.9(13) . 2_545
Cs2 W1 O25 Cs5 -90.0(3) 2_645 2_545
Cs1 W1 O25 Cs5 134.90(18) . 2_545
O28 W2 O26 Cs3 -155.0(3) . 2_645
O5 W2 O26 Cs3 112.2(3) . 2_645
O17 W2 O26 Cs3 -59.0(3) . 2_645
O18 W2 O26 Cs3 26.9(3) . 2_645
O3 W2 O26 Cs3 -2.3(13) . 2_645
Cs2 W2 O26 Cs3 113.4(3) 2_645 2_645
O28 W2 O26 Cs4 -29.0(7) . 3_666
O5 W2 O26 Cs4 -121.7(6) . 3_666
O17 W2 O26 Cs4 67.0(6) . 3_666
O18 W2 O26 Cs4 153.0(6) . 3_666
O3 W2 O26 Cs4 123.8(10) . 3_666
Cs3 W2 O26 Cs4 126.1(7) 2_645 3_666
Cs2 W2 O26 Cs4 -120.5(7) 2_645 3_666
O28 W2 O26 Cs2 91.6(3) . 2_645
O5 W2 O26 Cs2 -1.2(3) . 2_645
O17 W2 O26 Cs2 -172.4(2) . 2_645
O18 W2 O26 Cs2 -86.4(3) . 2_645
O3 W2 O26 Cs2 -115.7(11) . 2_645
Cs3 W2 O26 Cs2 -113.4(3) 2_645 2_645
O25 W1 O27 Ru1 143.3(6) . .
O5 W1 O27 Ru1 41.6(6) . .
O15 W1 O27 Ru1 -39.2(12) . .
O16 W1 O27 Ru1 -116.6(6) . .
O1 W1 O27 Ru1 -44.8(6) . .
Cs2 W1 O27 Ru1 96.3(6) 2_645 .
Cs1 W1 O27 Ru1 -150.5(8) . .
Cs5 W1 O27 Ru1 150.0(3) 2_545 .
O25 W1 O27 Cs1 -66.3(3) . .
O5 W1 O27 Cs1 -167.9(3) . .
O15 W1 O27 Cs1 111.2(7) . .
O16 W1 O27 Cs1 33.9(3) . .
O1 W1 O27 Cs1 105.6(3) . .
Cs2 W1 O27 Cs1 -113.20(18) 2_645 .
Cs5 W1 O27 Cs1 -59.6(6) 2_545 .
O28 Ru1 O27 W1 -48.4(6) . .
O30 Ru1 O27 W1 20(2) . .
O29 Ru1 O27 W1 122.7(6) . .
O2 Ru1 O27 W1 45.0(6) . .
S1 Ru1 O27 W1 -141.4(6) . .
W6 Ru1 O27 W1 38.3(8) . .
Cs1 Ru1 O27 W1 151.4(7) . .
O28 Ru1 O27 Cs1 160.2(3) . .
O30 Ru1 O27 Cs1 -131.7(17) . .
O29 Ru1 O27 Cs1 -28.7(3) . .
O2 Ru1 O27 Cs1 -106.4(2) . .
S1 Ru1 O27 Cs1 67.13(17) . .
W6 Ru1 O27 Cs1 -113.1(2) . .
O26 W2 O28 Ru1 -143.4(6) . .
O5 W2 O28 Ru1 -41.4(7) . .
O17 W2 O28 Ru1 114.9(6) . .
O18 W2 O28 Ru1 30.8(13) . .
O3 W2 O28 Ru1 42.9(6) . .
Cs3 W2 O28 Ru1 -178.9(3) 2_645 .
Cs2 W2 O28 Ru1 -90.4(6) 2_645 .
O30 Ru1 O28 W2 -123.8(7) . .
O27 Ru1 O28 W2 48.5(7) . .
O29 Ru1 O28 W2 -33(2) . .
O2 Ru1 O28 W2 -46.2(7) . .
S1 Ru1 O28 W2 138.7(6) . .
W6 Ru1 O28 W2 -91.5(6) . .
Cs1 Ru1 O28 W2 68.0(7) . .
O33 W5 O29 Ru1 -175.2(3) . .
O20 W5 O29 Ru1 -72.7(4) . .
O11 W5 O29 Ru1 22.6(9) . .
O7 W5 O29 Ru1 83.6(4) . .
O2 W5 O29 Ru1 -0.5(3) . .
Cs5 W5 O29 Ru1 157.34(12) . .
Cs1 W5 O29 Ru1 -156.2(3) 3_566 .
Cs1 W5 O29 Ru1 112.1(4) . .
O33 W5 O29 Cs1 72.7(3) . .
O20 W5 O29 Cs1 175.2(3) . .
O11 W5 O29 Cs1 -89.5(7) . .
O7 W5 O29 Cs1 -28.5(3) . .
O2 W5 O29 Cs1 -112.6(3) . .
Cs5 W5 O29 Cs1 45.2(4) . .
Cs1 W5 O29 Cs1 91.7(2) 3_566 .
O28 Ru1 O29 W5 -13.4(19) . .
O30 Ru1 O29 W5 78.1(4) . .
O27 Ru1 O29 W5 -93.9(4) . .
O2 Ru1 O29 W5 0.5(3) . .
S1 Ru1 O29 W5 175.3(3) . .
W6 Ru1 O29 W5 46.0(3) . .
Cs1 Ru1 O29 W5 -121.2(4) . .
O28 Ru1 O29 Cs1 107.7(17) . .
O30 Ru1 O29 Cs1 -160.8(2) . .
O27 Ru1 O29 Cs1 27.3(2) . .
O2 Ru1 O29 Cs1 121.7(2) . .
S1 Ru1 O29 Cs1 -63.53(17) . .
W6 Ru1 O29 Cs1 167.18(17) . .
O34 W6 O30 Ru1 175.4(3) . .
O8 W6 O30 Ru1 -80.7(4) . .
O20 W6 O30 Ru1 75.6(4) . .
O12 W6 O30 Ru1 1.7(10) . .
O2 W6 O30 Ru1 3.1(3) . .
Cs3 W6 O30 Ru1 133.0(2) . .
Cs4 W6 O30 Ru1 139.8(3) . .
O28 Ru1 O30 W6 90.2(4) . .
O27 Ru1 O30 W6 23(2) . .
O29 Ru1 O30 W6 -80.8(4) . .
O2 Ru1 O30 W6 -3.3(3) . .
S1 Ru1 O30 W6 -176.4(3) . .
Cs1 Ru1 O30 W6 -102.9(3) . .
O15 W3 O31 Cs1 97.8(8) . 4_565
O19 W3 O31 Cs1 5.9(9) . 4_565
O9 W3 O31 Cs1 -86.5(9) . 4_565
O6 W3 O31 Cs1 -173.0(8) . 4_565
O1 W3 O31 Cs1 53(2) . 4_565
Cs6 W3 O31 Cs1 -34.4(8) . 4_565
Cs5 W3 O31 Cs1 94.2(8) 2_545 4_565
O7 W4 O32 Cs3 -151.4(5) . 2_545
O16 W4 O32 Cs3 -55.4(6) . 2_545
O10 W4 O32 Cs3 119.5(6) . 2_545
O19 W4 O32 Cs3 33.1(6) . 2_545
O1 W4 O32 Cs3 -6.5(19) . 2_545
Cs6 W4 O32 Cs3 78.3(6) . 2_545
Cs1 W4 O32 Cs3 -101.7(6) . 2_545
O29 W5 O33 Cs1 37.7(5) . 3_566
O20 W5 O33 Cs1 -57.2(5) . 3_566
O11 W5 O33 Cs1 -149.1(4) . 3_566
O7 W5 O33 Cs1 128.3(4) . 3_566
O2 W5 O33 Cs1 -28(3) . 3_566
Cs5 W5 O33 Cs1 -169.6(7) . 3_566
Cs1 W5 O33 Cs1 78.4(4) . 3_566
O29 W5 O33 Cs5 -152.7(3) . .
O20 W5 O33 Cs5 112.4(3) . .
O11 W5 O33 Cs5 20.5(4) . .
O7 W5 O33 Cs5 -62.1(4) . .
O2 W5 O33 Cs5 142(3) . .
Cs1 W5 O33 Cs5 169.6(7) 3_566 .
Cs1 W5 O33 Cs5 -112.0(3) . .
O30 W6 O34 Cs3 -143.6(3) . .
O8 W6 O34 Cs3 119.6(3) . .
O20 W6 O34 Cs3 -51.5(3) . .
O12 W6 O34 Cs3 34.2(3) . .
O2 W6 O34 Cs3 -70(2) . .
Ru1 W6 O34 Cs3 -139.67(16) . .
Cs4 W6 O34 Cs3 -91.7(3) . .
O30 W6 O34 Cs4 -51.8(3) . .
O8 W6 O34 Cs4 -148.7(3) . .
O20 W6 O34 Cs4 40.3(3) . .
O12 W6 O34 Cs4 125.9(3) . .
O2 W6 O34 Cs4 22(2) . .
Ru1 W6 O34 Cs4 -47.9(4) . .
Cs3 W6 O34 Cs4 91.7(3) . .
O13 W7 O35 Cs5 143.3(8) . 1_655
O21 W7 O35 Cs5 -123.5(8) . 1_655
O17 W7 O35 Cs5 -33.2(8) . 1_655
O8 W7 O35 Cs5 56.8(8) . 1_655
O3 W7 O35 Cs5 -61(2) . 1_655
Cs2 W7 O35 Cs5 137.1(9) . 1_655
O13 W7 O35 Cs2 6.2(3) . .
O21 W7 O35 Cs2 99.4(3) . .
O17 W7 O35 Cs2 -170.3(3) . .
O8 W7 O35 Cs2 -80.3(3) . .
O3 W7 O35 Cs2 161.6(16) . .
O18 W8 O36 Cs2 175.8(3) . 3_665
O6 W8 O36 Cs2 80.8(3) . 3_665
O21 W8 O36 Cs2 -92.8(3) . 3_665
O14 W8 O36 Cs2 -5.8(3) . 3_665
O3 W8 O36 Cs2 -131.8(17) . 3_665
O18 W8 O36 Cs4 -26.9(7) . 2_645
O6 W8 O36 Cs4 -121.9(6) . 2_645
O21 W8 O36 Cs4 64.5(6) . 2_645
O14 W8 O36 Cs4 151.5(6) . 2_645
O3 W8 O36 Cs4 26(2) . 2_645
Cs2 W8 O36 Cs4 157.3(8) 3_665 2_645
O14 W9 O37 Cs2 6.7(3) . 3_665
O9 W9 O37 Cs2 -81.4(3) . 3_665
O24 W9 O37 Cs2 100.0(3) . 3_665
O22 W9 O37 Cs2 -171.1(3) . 3_665
O4 W9 O37 Cs2 142.0(15) . 3_665
Cs6 W9 O37 Cs2 -127.6(3) . 3_665
Cs6 W9 O37 Cs2 156.4(3) 3_565 3_665
O14 W9 O37 Cs5 166.5(15) . 3_565
O9 W9 O37 Cs5 78.3(15) . 3_565
O24 W9 O37 Cs5 -100.3(15) . 3_565
O22 W9 O37 Cs5 -11.4(16) . 3_565
O4 W9 O37 Cs5 -58(3) . 3_565
Cs2 W9 O37 Cs5 159.7(17) 3_665 3_565
Cs6 W9 O37 Cs5 32.1(15) . 3_565
Cs6 W9 O37 Cs5 -43.9(15) 3_565 3_565
O11 W10 O38 Cs6 135.8(3) . 3_565
O10 W10 O38 Cs6 -136.4(3) . 3_565
O22 W10 O38 Cs6 -43.4(3) . 3_565
O23 W10 O38 Cs6 46.0(3) . 3_565
O4 W10 O38 Cs6 14.9(18) . 3_565
Cs6 W10 O38 Cs6 -95.22(17) . 3_565
Cs5 W10 O38 Cs6 157.9(4) . 3_565
O11 W10 O38 Cs5 -22.1(4) . .
O10 W10 O38 Cs5 65.7(3) . .
O22 W10 O38 Cs5 158.6(3) . .
O23 W10 O38 Cs5 -112.0(3) . .
O4 W10 O38 Cs5 -143.0(16) . .
Cs6 W10 O38 Cs5 -157.9(4) 3_565 .
Cs6 W10 O38 Cs5 106.9(3) . .
O12 W11 O39 Cs2 81.0(3) . .
O23 W11 O39 Cs2 173.7(3) . .
O24 W11 O39 Cs2 -95.7(3) . .
O13 W11 O39 Cs2 -6.5(3) . .
O4 W11 O39 Cs2 -140.2(18) . .
Cs3 W11 O39 Cs2 103.6(3) . .
Cs6 W11 O39 Cs2 -153.1(3) 3_565 .
O12 W11 O39 Cs4 -112.8(6) . 4_575
O23 W11 O39 Cs4 -20.1(7) . 4_575
O24 W11 O39 Cs4 70.4(7) . 4_575
O13 W11 O39 Cs4 159.6(6) . 4_575
O4 W11 O39 Cs4 26(2) . 4_575
Cs2 W11 O39 Cs4 166.2(8) . 4_575
Cs3 W11 O39 Cs4 -90.3(6) . 4_575
Cs6 W11 O39 Cs4 13.1(6) 3_565 4_575
O28 Ru1 S1 O40 -158.7(4) . .
O30 Ru1 S1 O40 108.9(4) . .
O27 Ru1 S1 O40 -73.8(4) . .
O29 Ru1 S1 O40 20.0(4) . .
O2 Ru1 S1 O40 56.7(13) . .
W6 Ru1 S1 O40 106.5(3) . .
Cs1 Ru1 S1 O40 -27.4(3) . .
O28 Ru1 S1 C1 77.0(5) . .
O30 Ru1 S1 C1 -15.4(5) . .
O27 Ru1 S1 C1 161.9(5) . .
O29 Ru1 S1 C1 -104.4(5) . .
O2 Ru1 S1 C1 -67.6(14) . .
W6 Ru1 S1 C1 -17.9(4) . .
Cs1 Ru1 S1 C1 -151.8(4) . .
O28 Ru1 S1 C2 -35.3(4) . .
O30 Ru1 S1 C2 -127.6(4) . .
O27 Ru1 S1 C2 49.7(4) . .
O29 Ru1 S1 C2 143.4(4) . .
O2 Ru1 S1 C2 -180(78) . .
W6 Ru1 S1 C2 -130.1(4) . .
Cs1 Ru1 S1 C2 96.0(4) . .
O28 Ru1 S1 Cs1 -131.25(19) . .
O30 Ru1 S1 Cs1 136.4(2) . .
O27 Ru1 S1 Cs1 -46.32(18) . .
O29 Ru1 S1 Cs1 47.40(19) . .
O2 Ru1 S1 Cs1 84.1(13) . .
W6 Ru1 S1 Cs1 133.90(6) . .
C1 S1 O40 Cs5 -40.9(7) . 3_566
C2 S1 O40 Cs5 69.3(7) . 3_566
Ru1 S1 O40 Cs5 -166.9(4) . 3_566
Cs1 S1 O40 Cs5 156.5(8) . 3_566
C1 S1 O40 Cs1 162.5(4) . .
C2 S1 O40 Cs1 -87.2(5) . .
Ru1 S1 O40 Cs1 36.6(4) . .
W1 O27 Cs1 O33 164.4(2) . 3_566
Ru1 O27 Cs1 O33 -32.5(3) . 3_566
W1 O27 Cs1 O31 92.4(3) . 4_566
Ru1 O27 Cs1 O31 -104.6(3) . 4_566
W1 O27 Cs1 O41 -76.5(4) . .
Ru1 O27 Cs1 O41 86.6(3) . .
W1 O27 Cs1 O29 -141.7(3) . .
Ru1 O27 Cs1 O29 21.3(2) . .
W1 O27 Cs1 O40 151.8(3) . .
Ru1 O27 Cs1 O40 -45.1(2) . .
W1 O27 Cs1 O48 30.9(3) . 4_566
Ru1 O27 Cs1 O48 -166.0(3) . 4_566
W1 O27 Cs1 O16 -26.0(2) . .
Ru1 O27 Cs1 O16 137.1(3) . .
W1 O27 Cs1 O42 64.0(4) . .
Ru1 O27 Cs1 O42 -132.9(3) . .
W1 O27 Cs1 O7 -84.8(3) . .
Ru1 O27 Cs1 O7 78.3(2) . .
W1 O27 Cs1 O45 -8.9(4) . 2_545
Ru1 O27 Cs1 O45 154.1(3) . 2_545
W1 O27 Cs1 S1 153.7(4) . .
Ru1 O27 Cs1 S1 -43.19(16) . .
W5 O29 Cs1 O33 -119.3(3) . 3_566
Ru1 O29 Cs1 O33 120.1(3) . 3_566
W5 O29 Cs1 O31 156.8(3) . 4_566
Ru1 O29 Cs1 O31 36.2(3) . 4_566
W5 O29 Cs1 O27 99.5(3) . .
Ru1 O29 Cs1 O27 -21.1(2) . .
W5 O29 Cs1 O41 -41.2(3) . .
Ru1 O29 Cs1 O41 -161.8(2) . .
W5 O29 Cs1 O40 -177.6(4) . .
Ru1 O29 Cs1 O40 61.8(2) . .
W5 O29 Cs1 O48 88.1(4) . 4_566
Ru1 O29 Cs1 O48 -32.5(4) . 4_566
W5 O29 Cs1 O16 56.1(3) . .
Ru1 O29 Cs1 O16 -64.5(2) . .
W5 O29 Cs1 O42 -120.4(4) . .
Ru1 O29 Cs1 O42 119.0(4) . .
W5 O29 Cs1 O7 22.1(2) . .
Ru1 O29 Cs1 O7 -98.4(3) . .
W5 O29 Cs1 O45 22.8(5) . 2_545
Ru1 O29 Cs1 O45 -97.8(4) . 2_545
W5 O29 Cs1 S1 160.4(4) . .
Ru1 O29 Cs1 S1 39.79(15) . .
S1 O40 Cs1 O33 -164.8(5) . 3_566
Cs5 O40 Cs1 O33 31.7(2) 3_566 3_566
S1 O40 Cs1 O31 93.8(4) . 4_566
Cs5 O40 Cs1 O31 -69.8(2) 3_566 4_566
S1 O40 Cs1 O27 4.2(3) . .
Cs5 O40 Cs1 O27 -159.3(3) 3_566 .
S1 O40 Cs1 O41 -129.8(4) . .
Cs5 O40 Cs1 O41 66.7(3) 3_566 .
S1 O40 Cs1 O29 -57.3(4) . .
Cs5 O40 Cs1 O29 139.1(3) 3_566 .
S1 O40 Cs1 O48 77.1(4) . 4_566
Cs5 O40 Cs1 O48 -86.4(3) 3_566 4_566
S1 O40 Cs1 O16 6.2(5) . .
Cs5 O40 Cs1 O16 -157.41(18) 3_566 .
S1 O40 Cs1 O42 144.2(4) . .
Cs5 O40 Cs1 O42 -19.4(3) 3_566 .
S1 O40 Cs1 O7 -42.6(4) . .
Cs5 O40 Cs1 O7 153.81(19) 3_566 .
S1 O40 Cs1 O45 74.2(8) . 2_545
Cs5 O40 Cs1 O45 -89.4(7) 3_566 2_545
Cs5 O40 Cs1 S1 -163.6(6) 3_566 .
W4 O16 Cs1 O33 -19.2(14) . 3_566
W1 O16 Cs1 O33 105.3(12) . 3_566
W4 O16 Cs1 O31 -163.3(2) . 4_566
W1 O16 Cs1 O31 -38.9(3) . 4_566
W4 O16 Cs1 O27 -101.8(3) . .
W1 O16 Cs1 O27 22.6(2) . .
W4 O16 Cs1 O41 45.9(3) . .
W1 O16 Cs1 O41 170.4(3) . .
W4 O16 Cs1 O29 -54.2(3) . .
W1 O16 Cs1 O29 70.3(2) . .
W4 O16 Cs1 O40 -104.2(3) . .
W1 O16 Cs1 O40 20.3(3) . .
W4 O16 Cs1 O48 148.3(3) . 4_566
W1 O16 Cs1 O48 -87.2(3) . 4_566
W4 O16 Cs1 O42 124.1(3) . .
W1 O16 Cs1 O42 -111.4(3) . .
W4 O16 Cs1 O7 -20.6(2) . .
W1 O16 Cs1 O7 103.9(3) . .
W4 O16 Cs1 O45 97.7(4) . 2_545
W1 O16 Cs1 O45 -137.9(4) . 2_545
W4 O16 Cs1 S1 -102.1(2) . .
W1 O16 Cs1 S1 22.4(2) . .
W4 O7 Cs1 O33 -159.0(2) . 3_566
W5 O7 Cs1 O33 30.2(3) . 3_566
W4 O7 Cs1 O31 78.7(3) . 4_566
W5 O7 Cs1 O31 -92.2(3) . 4_566
W4 O7 Cs1 O27 82.6(3) . .
W5 O7 Cs1 O27 -88.2(3) . .
W4 O7 Cs1 O41 -91.6(3) . .
W5 O7 Cs1 O41 97.6(3) . .
W4 O7 Cs1 O29 152.0(4) . .
W5 O7 Cs1 O29 -18.91(19) . .
W4 O7 Cs1 O40 134.8(2) . .
W5 O7 Cs1 O40 -36.1(3) . .
W4 O7 Cs1 O48 10.3(3) . 4_566
W5 O7 Cs1 O48 -160.5(2) . 4_566
W4 O7 Cs1 O16 20.8(2) . .
W5 O7 Cs1 O16 -150.1(3) . .
W4 O7 Cs1 O42 -58.2(4) . .
W5 O7 Cs1 O42 130.9(3) . .
W4 O7 Cs1 O45 -27.6(3) . 2_545
W5 O7 Cs1 O45 161.6(3) . 2_545
W4 O7 Cs1 S1 121.5(2) . .
W5 O7 Cs1 S1 -49.3(2) . .
O40 S1 Cs1 O33 13.7(4) . 3_566
C1 S1 Cs1 O33 -24.3(8) . 3_566
C2 S1 Cs1 O33 119.8(4) . 3_566
Ru1 S1 Cs1 O33 -132.54(16) . 3_566
O40 S1 Cs1 O31 -74.3(4) . 4_566
C1 S1 Cs1 O31 -112.3(8) . 4_566
C2 S1 Cs1 O31 31.8(4) . 4_566
Ru1 S1 Cs1 O31 139.46(17) . 4_566
O40 S1 Cs1 O27 -174.7(4) . .
C1 S1 Cs1 O27 147.3(8) . .
C2 S1 Cs1 O27 -68.6(4) . .
Ru1 S1 Cs1 O27 39.09(16) . .
O40 S1 Cs1 O41 70.8(5) . .
C1 S1 Cs1 O41 32.9(8) . .
C2 S1 Cs1 O41 176.9(4) . .
Ru1 S1 Cs1 O41 -75.4(3) . .
O40 S1 Cs1 O29 109.6(4) . .
C1 S1 Cs1 O29 71.6(8) . .
C2 S1 Cs1 O29 -144.4(4) . .
Ru1 S1 Cs1 O29 -36.66(16) . .
C1 S1 Cs1 O40 -38.0(9) . .
C2 S1 Cs1 O40 106.1(5) . .
Ru1 S1 Cs1 O40 -146.2(4) . .
O40 S1 Cs1 O48 -111.2(4) . 4_566
C1 S1 Cs1 O48 -149.1(8) . 4_566
C2 S1 Cs1 O48 -5.1(4) . 4_566
Ru1 S1 Cs1 O48 102.63(17) . 4_566
O40 S1 Cs1 O16 -174.5(4) . .
C1 S1 Cs1 O16 147.6(8) . .
C2 S1 Cs1 O16 -68.4(4) . .
Ru1 S1 Cs1 O16 39.33(13) . .
O40 S1 Cs1 O42 -41.4(4) . .
C1 S1 Cs1 O42 -79.4(8) . .
C2 S1 Cs1 O42 64.7(4) . .
Ru1 S1 Cs1 O42 172.35(17) . .
O40 S1 Cs1 O7 138.7(4) . .
C1 S1 Cs1 O7 100.7(8) . .
C2 S1 Cs1 O7 -115.2(4) . .
Ru1 S1 Cs1 O7 -7.50(12) . .
O40 S1 Cs1 O45 -141.2(6) . 2_545
C1 S1 Cs1 O45 -179.1(9) . 2_545
C2 S1 Cs1 O45 -35.1(6) . 2_545
Ru1 S1 Cs1 O45 72.6(4) . 2_545
W11 O39 Cs2 O25 -151.6(4) . 2_655
Cs4 O39 Cs2 O25 36.4(6) 4_575 2_655
W11 O39 Cs2 O37 51.3(5) . 3_665
Cs4 O39 Cs2 O37 -120.7(2) 4_575 3_665
W11 O39 Cs2 O36 129.9(4) . 3_665
Cs4 O39 Cs2 O36 -42.05(19) 4_575 3_665
W11 O39 Cs2 O35 -7.9(4) . .
Cs4 O39 Cs2 O35 -179.8(2) 4_575 .
W11 O39 Cs2 O43 -69.4(4) . .
Cs4 O39 Cs2 O43 118.6(2) 4_575 .
W11 O39 Cs2 O13 4.8(3) . .
Cs4 O39 Cs2 O13 -167.2(3) 4_575 .
W11 O39 Cs2 O14 89.0(3) . 3_665
Cs4 O39 Cs2 O14 -83.0(2) 4_575 3_665
W11 O39 Cs2 O5 -125.3(3) . 2_655
Cs4 O39 Cs2 O5 62.7(2) 4_575 2_655
W11 O39 Cs2 O26 -139.1(4) . 2_655
Cs4 O39 Cs2 O26 48.94(19) 4_575 2_655
Cs4 O39 Cs2 W11 -172.0(5) 4_575 .
W11 O39 Cs2 W1 -133.3(2) . 2_655
Cs4 O39 Cs2 W1 54.7(3) 4_575 2_655
W7 O35 Cs2 O39 8.4(4) . .
Cs5 O35 Cs2 O39 -154.53(18) 1_655 .
W7 O35 Cs2 O25 175.9(3) . 2_655
Cs5 O35 Cs2 O25 13.01(19) 1_655 2_655
W7 O35 Cs2 O37 -129.2(4) . 3_665
Cs5 O35 Cs2 O37 67.86(19) 1_655 3_665
W7 O35 Cs2 O36 -57.4(4) . 3_665
Cs5 O35 Cs2 O36 139.7(2) 1_655 3_665
W7 O35 Cs2 O43 101.2(4) . .
Cs5 O35 Cs2 O43 -61.7(2) 1_655 .
W7 O35 Cs2 O13 -4.5(2) . .
Cs5 O35 Cs2 O13 -167.4(3) 1_655 .
W7 O35 Cs2 O14 -90.5(3) . 3_665
Cs5 O35 Cs2 O14 106.56(17) 1_655 3_665
W7 O35 Cs2 O5 124.7(3) . 2_655
Cs5 O35 Cs2 O5 -38.2(2) 1_655 2_655
W7 O35 Cs2 O26 71.0(4) . 2_655
Cs5 O35 Cs2 O26 -91.9(2) 1_655 2_655
W7 O35 Cs2 W11 5.1(3) . .
Cs5 O35 Cs2 W11 -157.80(16) 1_655 .
W7 O35 Cs2 W1 153.4(3) . 2_655
Cs5 O35 Cs2 W1 -9.48(16) 1_655 2_655
W7 O13 Cs2 O39 -160.3(3) . .
W11 O13 Cs2 O39 -4.0(2) . .
W7 O13 Cs2 O25 4.7(4) . 2_655
W11 O13 Cs2 O25 161.0(2) . 2_655
W7 O13 Cs2 O37 49.2(3) . 3_665
W11 O13 Cs2 O37 -154.5(2) . 3_665
W7 O13 Cs2 O36 151.6(2) . 3_665
W11 O13 Cs2 O36 -52.1(3) . 3_665
W7 O13 Cs2 O35 4.0(2) . .
W11 O13 Cs2 O35 160.2(3) . .
W7 O13 Cs2 O43 -53.5(3) . .
W11 O13 Cs2 O43 102.8(3) . .
W7 O13 Cs2 O14 100.2(2) . 3_665
W11 O13 Cs2 O14 -103.5(2) . 3_665
W7 O13 Cs2 O5 -78.6(3) . 2_655
W11 O13 Cs2 O5 77.7(3) . 2_655
W7 O13 Cs2 O26 -127.8(2) . 2_655
W11 O13 Cs2 O26 28.5(3) . 2_655
W7 O13 Cs2 W11 -156.3(4) . .
W7 O13 Cs2 W1 -39.3(4) . 2_655
W11 O13 Cs2 W1 117.0(2) . 2_655
O12 W11 Cs2 O39 -104.3(4) . .
O23 W11 Cs2 O39 -11.2(5) . .
O24 W11 Cs2 O39 94.0(4) . .
O13 W11 Cs2 O39 172.2(4) . .
O4 W11 Cs2 O39 171.0(4) . .
Cs3 W11 Cs2 O39 -60.6(3) . .
Cs6 W11 Cs2 O39 32.6(4) 3_565 .
O39 W11 Cs2 O25 117.4(7) . 2_655
O12 W11 Cs2 O25 13.1(7) . 2_655
O23 W11 Cs2 O25 106.2(8) . 2_655
O24 W11 Cs2 O25 -148.6(7) . 2_655
O13 W11 Cs2 O25 -70.4(7) . 2_655
O4 W11 Cs2 O25 -71.5(7) . 2_655
Cs3 W11 Cs2 O25 56.8(6) . 2_655
Cs6 W11 Cs2 O25 150.0(7) 3_565 2_655
O39 W11 Cs2 O37 -142.5(4) . 3_665
O12 W11 Cs2 O37 113.2(2) . 3_665
O23 W11 Cs2 O37 -153.7(4) . 3_665
O24 W11 Cs2 O37 -48.5(2) . 3_665
O13 W11 Cs2 O37 29.7(3) . 3_665
O4 W11 Cs2 O37 28.6(3) . 3_665
Cs3 W11 Cs2 O37 156.89(14) . 3_665
Cs6 W11 Cs2 O37 -109.9(2) 3_565 3_665
O39 W11 Cs2 O36 -44.3(4) . 3_665
O12 W11 Cs2 O36 -148.7(2) . 3_665
O23 W11 Cs2 O36 -55.6(4) . 3_665
O24 W11 Cs2 O36 49.6(2) . 3_665
O13 W11 Cs2 O36 127.8(3) . 3_665
O4 W11 Cs2 O36 126.7(3) . 3_665
Cs3 W11 Cs2 O36 -104.97(13) . 3_665
Cs6 W11 Cs2 O36 -11.75(19) 3_565 3_665
O39 W11 Cs2 O35 172.2(4) . .
O12 W11 Cs2 O35 67.9(2) . .
O23 W11 Cs2 O35 161.0(4) . .
O24 W11 Cs2 O35 -93.8(2) . .
O13 W11 Cs2 O35 -15.6(3) . .
O4 W11 Cs2 O35 -16.7(3) . .
Cs3 W11 Cs2 O35 111.59(13) . .
Cs6 W11 Cs2 O35 -155.19(19) 3_565 .
O39 W11 Cs2 O43 112.4(4) . .
O12 W11 Cs2 O43 8.1(2) . .
O23 W11 Cs2 O43 101.2(4) . .
O24 W11 Cs2 O43 -153.6(3) . .
O13 W11 Cs2 O43 -75.4(3) . .
O4 W11 Cs2 O43 -76.5(3) . .
Cs3 W11 Cs2 O43 51.78(15) . .
Cs6 W11 Cs2 O43 145.0(2) 3_565 .
O39 W11 Cs2 O13 -172.2(4) . .
O12 W11 Cs2 O13 83.5(3) . .
O23 W11 Cs2 O13 176.6(4) . .
O24 W11 Cs2 O13 -78.2(3) . .
O4 W11 Cs2 O13 -1.1(3) . .
Cs3 W11 Cs2 O13 127.2(2) . .
Cs6 W11 Cs2 O13 -139.6(3) 3_565 .
O39 W11 Cs2 O14 -94.0(4) . 3_665
O12 W11 Cs2 O14 161.7(2) . 3_665
O23 W11 Cs2 O14 -105.2(4) . 3_665
O24 W11 Cs2 O14 -0.1(2) . 3_665
O13 W11 Cs2 O14 78.1(3) . 3_665
O4 W11 Cs2 O14 77.0(3) . 3_665
Cs3 W11 Cs2 O14 -154.64(12) . 3_665
Cs6 W11 Cs2 O14 -61.42(18) 3_565 3_665
O39 W11 Cs2 O5 64.7(4) . 2_655
O12 W11 Cs2 O5 -39.6(2) . 2_655
O23 W11 Cs2 O5 53.4(4) . 2_655
O24 W11 Cs2 O5 158.6(2) . 2_655
O13 W11 Cs2 O5 -123.2(3) . 2_655
O4 W11 Cs2 O5 -124.3(3) . 2_655
Cs3 W11 Cs2 O5 4.04(14) . 2_655
Cs6 W11 Cs2 O5 97.3(2) 3_565 2_655
O39 W11 Cs2 O26 35.6(4) . 2_655
O12 W11 Cs2 O26 -68.7(2) . 2_655
O23 W11 Cs2 O26 24.3(4) . 2_655
O24 W11 Cs2 O26 129.5(2) . 2_655
O13 W11 Cs2 O26 -152.3(3) . 2_655
O4 W11 Cs2 O26 -153.4(3) . 2_655
Cs3 W11 Cs2 O26 -25.07(12) . 2_655
Cs6 W11 Cs2 O26 68.15(18) 3_565 2_655
O39 W11 Cs2 W1 75.3(3) . 2_655
O12 W11 Cs2 W1 -29.0(2) . 2_655
O23 W11 Cs2 W1 64.0(4) . 2_655
O24 W11 Cs2 W1 169.2(2) . 2_655
O13 W11 Cs2 W1 -112.6(2) . 2_655
O4 W11 Cs2 W1 -113.7(3) . 2_655
Cs3 W11 Cs2 W1 14.64(4) . 2_655
Cs6 W11 Cs2 W1 107.86(14) 3_565 2_655
W6 O34 Cs3 O44 137.7(3) . .
Cs4 O34 Cs3 O44 25.6(2) . .
W6 O34 Cs3 O45 -24.1(5) . .
Cs4 O34 Cs3 O45 -136.2(3) . .
W6 O34 Cs3 O32 94.2(4) . 2
Cs4 O34 Cs3 O32 -17.9(4) . 2
W6 O34 Cs3 O18 -152.7(3) . 2_655
Cs4 O34 Cs3 O18 95.24(18) . 2_655
W6 O34 Cs3 O26 -109.7(3) . 2_655
Cs4 O34 Cs3 O26 138.19(16) . 2_655
W6 O34 Cs3 O12 -24.8(2) . .
Cs4 O34 Cs3 O12 -136.9(3) . .
W6 O34 Cs3 O42 76.1(3) . 3_566
Cs4 O34 Cs3 O42 -35.99(18) . 3_566
W6 O34 Cs3 O46 31.5(3) . .
Cs4 O34 Cs3 O46 -80.6(2) . .
W6 O34 Cs3 O20 33.4(2) . .
Cs4 O34 Cs3 O20 -78.7(2) . .
Cs4 O34 Cs3 W6 -112.1(3) . .
W6 O34 Cs3 W2 -133.1(3) . 2_655
Cs4 O34 Cs3 W2 114.80(12) . 2_655
W11 O12 Cs3 O44 -173.9(3) . .
W6 O12 Cs3 O44 -5.5(4) . .
W11 O12 Cs3 O45 33.1(3) . .
W6 O12 Cs3 O45 -158.6(3) . .
W11 O12 Cs3 O32 68.9(4) . 2
W6 O12 Cs3 O32 -122.7(3) . 2
W11 O12 Cs3 O34 -147.5(4) . .
W6 O12 Cs3 O34 20.8(2) . .
W11 O12 Cs3 O18 -98.9(3) . 2_655
W6 O12 Cs3 O18 69.4(2) . 2_655
W11 O12 Cs3 O26 -48.9(3) . 2_655
W6 O12 Cs3 O26 119.5(2) . 2_655
W11 O12 Cs3 O42 136.4(3) . 3_566
W6 O12 Cs3 O42 -55.3(2) . 3_566
W11 O12 Cs3 O46 90.1(3) . .
W6 O12 Cs3 O46 -101.6(3) . .
W11 O12 Cs3 O20 146.7(4) . .
W6 O12 Cs3 O20 -45.0(2) . .
W11 O12 Cs3 W6 -168.3(5) . .
W11 O12 Cs3 W2 -68.8(3) . 2_655
W6 O12 Cs3 W2 99.52(19) . 2_655
W5 O20 Cs3 O44 122.2(5) . .
W6 O20 Cs3 O44 -108.2(2) . .
W5 O20 Cs3 O45 -18.3(5) . .
W6 O20 Cs3 O45 111.2(3) . .
W5 O20 Cs3 O32 48.7(5) . 2
W6 O20 Cs3 O32 178.29(19) . 2
W5 O20 Cs3 O34 -157.9(5) . .
W6 O20 Cs3 O34 -28.3(2) . .
W5 O20 Cs3 O18 -164.1(4) . 2_655
W6 O20 Cs3 O18 -34.6(3) . 2_655
W5 O20 Cs3 O26 -104.8(4) . 2_655
W6 O20 Cs3 O26 24.8(3) . 2_655
W5 O20 Cs3 O12 -83.7(5) . .
W6 O20 Cs3 O12 45.9(2) . .
W5 O20 Cs3 O42 82.9(5) . 3_566
W6 O20 Cs3 O42 -147.5(3) . 3_566
W5 O20 Cs3 O46 19.9(4) . .
W6 O20 Cs3 O46 149.5(3) . .
W5 O20 Cs3 W6 -129.6(6) . .
W5 O20 Cs3 W2 -138.2(4) . 2_655
W6 O20 Cs3 W2 -8.6(3) . 2_655
O34 W6 Cs3 O44 -45.0(3) . .
O30 W6 Cs3 O44 14.0(3) . .
O8 W6 Cs3 O44 -125.8(3) . .
O20 W6 Cs3 O44 79.0(3) . .
O12 W6 Cs3 O44 176.1(3) . .
O2 W6 Cs3 O44 125.9(3) . .
Ru1 W6 Cs3 O44 72.26(17) . .
Cs4 W6 Cs3 O44 6.79(16) . .
O34 W6 Cs3 O45 161.0(4) . .
O30 W6 Cs3 O45 -140.0(4) . .
O8 W6 Cs3 O45 80.2(3) . .
O20 W6 Cs3 O45 -75.0(3) . .
O12 W6 Cs3 O45 22.0(3) . .
O2 W6 Cs3 O45 -28.1(3) . .
Ru1 W6 Cs3 O45 -81.8(3) . .
Cs4 W6 Cs3 O45 -147.2(2) . .
O34 W6 Cs3 O32 -126.6(4) . 2
O30 W6 Cs3 O32 -67.6(4) . 2
O8 W6 Cs3 O32 152.5(3) . 2
O20 W6 Cs3 O32 -2.7(3) . 2
O12 W6 Cs3 O32 94.4(3) . 2
O2 W6 Cs3 O32 44.3(3) . 2
Ru1 W6 Cs3 O32 -9.4(2) . 2
Cs4 W6 Cs3 O32 -74.9(2) . 2
O30 W6 Cs3 O34 59.0(4) . .
O8 W6 Cs3 O34 -80.9(4) . .
O20 W6 Cs3 O34 123.9(4) . .
O12 W6 Cs3 O34 -139.0(4) . .
O2 W6 Cs3 O34 170.9(4) . .
Ru1 W6 Cs3 O34 117.2(3) . .
Cs4 W6 Cs3 O34 51.8(3) . .
O34 W6 Cs3 O18 25.2(3) . 2_655
O30 W6 Cs3 O18 84.2(3) . 2_655
O8 W6 Cs3 O18 -55.6(2) . 2_655
O20 W6 Cs3 O18 149.2(2) . 2_655
O12 W6 Cs3 O18 -113.7(3) . 2_655
O2 W6 Cs3 O18 -163.9(2) . 2_655
Ru1 W6 Cs3 O18 142.46(12) . 2_655
Cs4 W6 Cs3 O18 76.99(12) . 2_655
O34 W6 Cs3 O26 74.9(3) . 2_655
O30 W6 Cs3 O26 133.9(3) . 2_655
O8 W6 Cs3 O26 -6.0(3) . 2_655
O20 W6 Cs3 O26 -161.2(2) . 2_655
O12 W6 Cs3 O26 -64.1(3) . 2_655
O2 W6 Cs3 O26 -114.2(2) . 2_655
Ru1 W6 Cs3 O26 -167.91(13) . 2_655
Cs4 W6 Cs3 O26 126.63(12) . 2_655
O34 W6 Cs3 O12 139.0(4) . .
O30 W6 Cs3 O12 -162.0(4) . .
O8 W6 Cs3 O12 58.1(3) . .
O20 W6 Cs3 O12 -97.1(3) . .
O2 W6 Cs3 O12 -50.1(3) . .
Ru1 W6 Cs3 O12 -103.8(2) . .
Cs4 W6 Cs3 O12 -169.3(2) . .
O34 W6 Cs3 O42 -98.8(3) . 3_566
O30 W6 Cs3 O42 -39.8(3) . 3_566
O8 W6 Cs3 O42 -179.7(3) . 3_566
O20 W6 Cs3 O42 25.1(3) . 3_566
O12 W6 Cs3 O42 122.2(3) . 3_566
O2 W6 Cs3 O42 72.1(3) . 3_566
Ru1 W6 Cs3 O42 18.39(16) . 3_566
Cs4 W6 Cs3 O42 -47.07(15) . 3_566
O34 W6 Cs3 O46 -149.0(3) . .
O30 W6 Cs3 O46 -90.0(3) . .
O8 W6 Cs3 O46 130.1(3) . .
O20 W6 Cs3 O46 -25.1(3) . .
O12 W6 Cs3 O46 72.0(3) . .
O2 W6 Cs3 O46 21.9(3) . .
Ru1 W6 Cs3 O46 -31.79(17) . .
Cs4 W6 Cs3 O46 -97.25(17) . .
O34 W6 Cs3 O20 -123.9(4) . .
O30 W6 Cs3 O20 -65.0(4) . .
O8 W6 Cs3 O20 155.2(3) . .
O12 W6 Cs3 O20 97.1(3) . .
O2 W6 Cs3 O20 47.0(3) . .
Ru1 W6 Cs3 O20 -6.7(2) . .
Cs4 W6 Cs3 O20 -72.2(2) . .
O34 W6 Cs3 W2 49.9(3) . 2_655
O30 W6 Cs3 W2 108.8(3) . 2_655
O8 W6 Cs3 W2 -31.0(2) . 2_655
O20 W6 Cs3 W2 173.8(2) . 2_655
O12 W6 Cs3 W2 -89.1(2) . 2_655
O2 W6 Cs3 W2 -139.2(2) . 2_655
Ru1 W6 Cs3 W2 167.07(3) . 2_655
Cs4 W6 Cs3 W2 101.61(2) . 2_655
W6 O34 Cs4 O39 175.4(3) . 4_576
Cs3 O34 Cs4 O39 -80.4(2) . 4_576
W6 O34 Cs4 O45 -33.1(11) . 4_576
Cs3 O34 Cs4 O45 71.1(10) . 4_576
W6 O34 Cs4 O42 -64.6(3) . 3_566
Cs3 O34 Cs4 O42 39.56(19) . 3_566
W6 O34 Cs4 O41 12.4(3) . 3_566
Cs3 O34 Cs4 O41 116.59(18) . 3_566
W6 O34 Cs4 O44 -128.5(3) . .
Cs3 O34 Cs4 O44 -24.35(18) . .
W6 O34 Cs4 O36 171.5(4) . 2_655
Cs3 O34 Cs4 O36 -84.31(18) . 2_655
W6 O34 Cs4 O26 103.4(3) . 3_666
Cs3 O34 Cs4 O26 -152.47(15) . 3_666
Cs3 O34 Cs4 W6 104.2(3) . .
W6 O34 Cs4 Cs3 -104.2(3) . .
W6 O34 Cs4 Cs6 -99.4(3) . 2
Cs3 O34 Cs4 Cs6 4.7(2) . 2
W6 O34 Cs4 Cs1 -26.8(3) . 3_566
Cs3 O34 Cs4 Cs1 77.34(14) . 3_566
O34 W6 Cs4 O39 -7.9(4) . 4_576
O30 W6 Cs4 O39 118.5(4) . 4_576
O8 W6 Cs4 O39 41.7(4) . 4_576
O20 W6 Cs4 O39 -143.4(4) . 4_576
O12 W6 Cs4 O39 -77.3(4) . 4_576
O2 W6 Cs4 O39 175.8(4) . 4_576
Ru1 W6 Cs4 O39 140.9(3) . 4_576
Cs3 W6 Cs4 O39 -66.6(3) . 4_576
O34 W6 Cs4 O45 164.1(5) . 4_576
O30 W6 Cs4 O45 -69.5(5) . 4_576
O8 W6 Cs4 O45 -146.3(5) . 4_576
O20 W6 Cs4 O45 28.6(5) . 4_576
O12 W6 Cs4 O45 94.7(5) . 4_576
O2 W6 Cs4 O45 -12.2(5) . 4_576
Ru1 W6 Cs4 O45 -47.1(4) . 4_576
Cs3 W6 Cs4 O45 105.3(4) . 4_576
O34 W6 Cs4 O42 112.0(4) . 3_566
O30 W6 Cs4 O42 -121.7(3) . 3_566
O8 W6 Cs4 O42 161.6(3) . 3_566
O20 W6 Cs4 O42 -23.6(3) . 3_566
O12 W6 Cs4 O42 42.6(3) . 3_566
O2 W6 Cs4 O42 -64.4(3) . 3_566
Ru1 W6 Cs4 O42 -99.28(16) . 3_566
Cs3 W6 Cs4 O42 53.18(16) . 3_566
O34 W6 Cs4 O41 -167.1(4) . 3_566
O30 W6 Cs4 O41 -40.7(3) . 3_566
O8 W6 Cs4 O41 -117.5(3) . 3_566
O20 W6 Cs4 O41 57.4(3) . 3_566
O12 W6 Cs4 O41 123.5(3) . 3_566
O2 W6 Cs4 O41 16.6(2) . 3_566
Ru1 W6 Cs4 O41 -18.31(15) . 3_566
Cs3 W6 Cs4 O41 134.15(15) . 3_566
O30 W6 Cs4 O34 126.4(4) . .
O8 W6 Cs4 O34 49.6(4) . .
O20 W6 Cs4 O34 -135.5(4) . .
O12 W6 Cs4 O34 -69.4(4) . .
O2 W6 Cs4 O34 -176.3(4) . .
Ru1 W6 Cs4 O34 148.8(3) . .
Cs3 W6 Cs4 O34 -58.8(3) . .
O34 W6 Cs4 O44 52.5(3) . .
O30 W6 Cs4 O44 178.9(3) . .
O8 W6 Cs4 O44 102.1(3) . .
O20 W6 Cs4 O44 -83.0(3) . .
O12 W6 Cs4 O44 -16.9(3) . .
O2 W6 Cs4 O44 -123.8(2) . .
Ru1 W6 Cs4 O44 -158.72(15) . .
Cs3 W6 Cs4 O44 -6.27(15) . .
O34 W6 Cs4 O36 -8.0(3) . 2_655
O30 W6 Cs4 O36 118.4(2) . 2_655
O8 W6 Cs4 O36 41.7(3) . 2_655
O20 W6 Cs4 O36 -143.5(3) . 2_655
O12 W6 Cs4 O36 -77.3(3) . 2_655
O2 W6 Cs4 O36 175.7(2) . 2_655
Ru1 W6 Cs4 O36 140.82(12) . 2_655
Cs3 W6 Cs4 O36 -66.73(12) . 2_655
O34 W6 Cs4 O26 -86.8(3) . 3_666
O30 W6 Cs4 O26 39.6(2) . 3_666
O8 W6 Cs4 O26 -37.2(3) . 3_666
O20 W6 Cs4 O26 137.7(3) . 3_666
O12 W6 Cs4 O26 -156.2(3) . 3_666
O2 W6 Cs4 O26 96.9(2) . 3_666
Ru1 W6 Cs4 O26 61.98(13) . 3_666
Cs3 W6 Cs4 O26 -145.57(13) . 3_666
O34 W6 Cs4 Cs3 58.8(3) . .
O30 W6 Cs4 Cs3 -174.9(2) . .
O8 W6 Cs4 Cs3 108.4(3) . .
O20 W6 Cs4 Cs3 -76.7(2) . .
O12 W6 Cs4 Cs3 -10.6(2) . .
O2 W6 Cs4 Cs3 -117.5(2) . .
Ru1 W6 Cs4 Cs3 -152.46(2) . .
O34 W6 Cs4 Cs6 92.5(3) . 2
O30 W6 Cs4 Cs6 -141.1(2) . 2
O8 W6 Cs4 Cs6 142.1(3) . 2
O20 W6 Cs4 Cs6 -43.0(3) . 2
O12 W6 Cs4 Cs6 23.1(3) . 2
O2 W6 Cs4 Cs6 -83.8(2) . 2
Ru1 W6 Cs4 Cs6 -118.70(13) . 2
Cs3 W6 Cs4 Cs6 33.75(13) . 2
O34 W6 Cs4 Cs1 154.8(3) . 3_566
O30 W6 Cs4 Cs1 -78.9(2) . 3_566
O8 W6 Cs4 Cs1 -155.6(3) . 3_566
O20 W6 Cs4 Cs1 19.3(2) . 3_566
O12 W6 Cs4 Cs1 85.4(2) . 3_566
O2 W6 Cs4 Cs1 -21.5(2) . 3_566
Ru1 W6 Cs4 Cs1 -56.449(19) . 3_566
Cs3 W6 Cs4 Cs1 96.007(17) . 3_566
O44 Cs3 Cs4 O39 -16.6(2) . 4_576
O45 Cs3 Cs4 O39 -131.1(5) . 4_576
O32 Cs3 Cs4 O39 -60.65(19) 2 4_576
O34 Cs3 Cs4 O39 127.9(2) . 4_576
O18 Cs3 Cs4 O39 57.56(18) 2_655 4_576
O26 Cs3 Cs4 O39 69.8(2) 2_655 4_576
O12 Cs3 Cs4 O39 159.98(18) . 4_576
O42 Cs3 Cs4 O39 -105.8(2) 3_566 4_576
O46 Cs3 Cs4 O39 -126.1(2) . 4_576
O20 Cs3 Cs4 O39 -170.96(18) . 4_576
W6 Cs3 Cs4 O39 154.67(14) . 4_576
W2 Cs3 Cs4 O39 54.90(14) 2_655 4_576
O44 Cs3 Cs4 O45 57.1(4) . 4_576
O45 Cs3 Cs4 O45 -57.4(9) . 4_576
O32 Cs3 Cs4 O45 13.1(4) 2 4_576
O34 Cs3 Cs4 O45 -158.4(4) . 4_576
O18 Cs3 Cs4 O45 131.3(4) 2_655 4_576
O26 Cs3 Cs4 O45 143.5(4) 2_655 4_576
O12 Cs3 Cs4 O45 -126.3(4) . 4_576
O42 Cs3 Cs4 O45 -32.1(4) 3_566 4_576
O46 Cs3 Cs4 O45 -52.4(4) . 4_576
O20 Cs3 Cs4 O45 -97.3(4) . 4_576
W6 Cs3 Cs4 O45 -131.6(3) . 4_576
W2 Cs3 Cs4 O45 128.6(3) 2_655 4_576
O44 Cs3 Cs4 O42 89.2(3) . 3_566
O45 Cs3 Cs4 O42 -25.3(6) . 3_566
O32 Cs3 Cs4 O42 45.2(2) 2 3_566
O34 Cs3 Cs4 O42 -126.3(3) . 3_566
O18 Cs3 Cs4 O42 163.4(2) 2_655 3_566
O26 Cs3 Cs4 O42 175.6(2) 2_655 3_566
O12 Cs3 Cs4 O42 -94.2(2) . 3_566
O46 Cs3 Cs4 O42 -20.3(2) . 3_566
O20 Cs3 Cs4 O42 -65.1(2) . 3_566
W6 Cs3 Cs4 O42 -99.53(19) . 3_566
W2 Cs3 Cs4 O42 160.71(19) 2_655 3_566
O44 Cs3 Cs4 O41 140.4(3) . 3_566
O45 Cs3 Cs4 O41 25.9(6) . 3_566
O32 Cs3 Cs4 O41 96.4(2) 2 3_566
O34 Cs3 Cs4 O41 -75.1(2) . 3_566
O18 Cs3 Cs4 O41 -145.4(2) 2_655 3_566
O26 Cs3 Cs4 O41 -133.1(2) 2_655 3_566
O12 Cs3 Cs4 O41 -42.99(19) . 3_566
O42 Cs3 Cs4 O41 51.2(2) 3_566 3_566
O46 Cs3 Cs4 O41 30.9(2) . 3_566
O20 Cs3 Cs4 O41 -13.93(19) . 3_566
W6 Cs3 Cs4 O41 -48.31(16) . 3_566
W2 Cs3 Cs4 O41 -148.08(16) 2_655 3_566
O44 Cs3 Cs4 O34 -144.5(3) . .
O45 Cs3 Cs4 O34 101.0(6) . .
O32 Cs3 Cs4 O34 171.5(2) 2 .
O18 Cs3 Cs4 O34 -70.3(2) 2_655 .
O26 Cs3 Cs4 O34 -58.0(2) 2_655 .
O12 Cs3 Cs4 O34 32.1(2) . .
O42 Cs3 Cs4 O34 126.3(3) 3_566 .
O46 Cs3 Cs4 O34 106.0(2) . .
O20 Cs3 Cs4 O34 61.2(2) . .
W6 Cs3 Cs4 O34 26.79(17) . .
W2 Cs3 Cs4 O34 -72.97(17) 2_655 .
O45 Cs3 Cs4 O44 -114.5(6) . .
O32 Cs3 Cs4 O44 -44.0(2) 2 .
O34 Cs3 Cs4 O44 144.5(3) . .
O18 Cs3 Cs4 O44 74.2(2) 2_655 .
O26 Cs3 Cs4 O44 86.4(3) 2_655 .
O12 Cs3 Cs4 O44 176.6(2) . .
O42 Cs3 Cs4 O44 -89.2(3) 3_566 .
O46 Cs3 Cs4 O44 -109.5(3) . .
O20 Cs3 Cs4 O44 -154.4(2) . .
W6 Cs3 Cs4 O44 171.3(2) . .
W2 Cs3 Cs4 O44 71.5(2) 2_655 .
O44 Cs3 Cs4 O36 -65.7(2) . 2_655
O45 Cs3 Cs4 O36 179.8(5) . 2_655
O32 Cs3 Cs4 O36 -109.75(19) 2 2_655
O34 Cs3 Cs4 O36 78.8(2) . 2_655
O18 Cs3 Cs4 O36 8.46(17) 2_655 2_655
O26 Cs3 Cs4 O36 20.7(2) 2_655 2_655
O12 Cs3 Cs4 O36 110.88(17) . 2_655
O42 Cs3 Cs4 O36 -154.9(2) 3_566 2_655
O46 Cs3 Cs4 O36 -175.2(2) . 2_655
O20 Cs3 Cs4 O36 139.94(17) . 2_655
W6 Cs3 Cs4 O36 105.57(13) . 2_655
W2 Cs3 Cs4 O36 5.80(13) 2_655 2_655
O44 Cs3 Cs4 O26 -88.1(3) . 3_666
O45 Cs3 Cs4 O26 157.4(6) . 3_666
O32 Cs3 Cs4 O26 -132.1(3) 2 3_666
O34 Cs3 Cs4 O26 56.4(3) . 3_666
O18 Cs3 Cs4 O26 -13.9(3) 2_655 3_666
O26 Cs3 Cs4 O26 -1.6(4) 2_655 3_666
O12 Cs3 Cs4 O26 88.5(3) . 3_666
O42 Cs3 Cs4 O26 -177.3(3) 3_566 3_666
O46 Cs3 Cs4 O26 162.4(3) . 3_666
O20 Cs3 Cs4 O26 117.6(3) . 3_666
W6 Cs3 Cs4 O26 83.2(2) . 3_666
W2 Cs3 Cs4 O26 -16.6(2) 2_655 3_666
O44 Cs3 Cs4 W6 -171.3(2) . .
O45 Cs3 Cs4 W6 74.2(5) . .
O32 Cs3 Cs4 W6 144.68(14) 2 .
O34 Cs3 Cs4 W6 -26.79(17) . .
O18 Cs3 Cs4 W6 -97.11(12) 2_655 .
O26 Cs3 Cs4 W6 -84.84(16) 2_655 .
O12 Cs3 Cs4 W6 5.32(11) . .
O42 Cs3 Cs4 W6 99.53(19) 3_566 .
O46 Cs3 Cs4 W6 79.19(16) . .
O20 Cs3 Cs4 W6 34.38(11) . .
W2 Cs3 Cs4 W6 -99.767(18) 2_655 .
O44 Cs3 Cs4 Cs6 40.0(2) . 2
O45 Cs3 Cs4 Cs6 -74.5(5) . 2
O32 Cs3 Cs4 Cs6 -4.03(17) 2 2
O34 Cs3 Cs4 Cs6 -175.5(2) . 2
O18 Cs3 Cs4 Cs6 114.18(16) 2_655 2
O26 Cs3 Cs4 Cs6 126.45(19) 2_655 2
O12 Cs3 Cs4 Cs6 -143.40(16) . 2
O42 Cs3 Cs4 Cs6 -49.2(2) 3_566 2
O46 Cs3 Cs4 Cs6 -69.52(19) . 2
O20 Cs3 Cs4 Cs6 -114.34(16) . 2
W6 Cs3 Cs4 Cs6 -148.72(11) . 2
W2 Cs3 Cs4 Cs6 111.52(11) 2_655 2
O44 Cs3 Cs4 Cs1 103.0(2) . 3_566
O45 Cs3 Cs4 Cs1 -11.5(5) . 3_566
O32 Cs3 Cs4 Cs1 58.98(14) 2 3_566
O34 Cs3 Cs4 Cs1 -112.49(17) . 3_566
O18 Cs3 Cs4 Cs1 177.19(12) 2_655 3_566
O26 Cs3 Cs4 Cs1 -170.54(16) 2_655 3_566
O12 Cs3 Cs4 Cs1 -80.38(11) . 3_566
O42 Cs3 Cs4 Cs1 13.82(19) 3_566 3_566
O46 Cs3 Cs4 Cs1 -6.51(16) . 3_566
O20 Cs3 Cs4 Cs1 -51.32(11) . 3_566
W6 Cs3 Cs4 Cs1 -85.701(16) . 3_566
W2 Cs3 Cs4 Cs1 174.532(17) 2_655 3_566
W5 O33 Cs5 O15 -125.1(3) . 2
Cs1 O33 Cs5 O15 46.5(3) 3_566 2
W5 O33 Cs5 O35 92.7(4) . 1_455
Cs1 O33 Cs5 O35 -95.7(3) 3_566 1_455
W5 O33 Cs5 O40 155.4(4) . 3_566
Cs1 O33 Cs5 O40 -32.9(2) 3_566 3_566
W5 O33 Cs5 O47 88.4(4) . .
Cs1 O33 Cs5 O47 -100.0(2) 3_566 .
W5 O33 Cs5 O38 -15.6(4) . .
Cs1 O33 Cs5 O38 156.1(2) 3_566 .
W5 O33 Cs5 O46 -74.8(4) . .
Cs1 O33 Cs5 O46 96.8(3) 3_566 .
W5 O33 Cs5 O43 -179.0(3) . 1_455
Cs1 O33 Cs5 O43 -7.3(4) 3_566 1_455
W5 O33 Cs5 O25 -81.7(4) . 2
Cs1 O33 Cs5 O25 90.0(3) 3_566 2
W5 O33 Cs5 O37 -2.5(5) . 3_565
Cs1 O33 Cs5 O37 169.17(19) 3_566 3_565
W5 O33 Cs5 O11 -14.3(3) . .
Cs1 O33 Cs5 O11 157.3(3) 3_566 .
W5 O33 Cs5 W1 -105.0(3) . 2
Cs1 O33 Cs5 W1 66.7(2) 3_566 2
W10 O38 Cs5 O15 118.1(3) . 2
Cs6 O38 Cs5 O15 -17.9(5) 3_565 2
W10 O38 Cs5 O35 -128.3(3) . 1_455
Cs6 O38 Cs5 O35 95.8(4) 3_565 1_455
W10 O38 Cs5 O40 -1.0(6) . 3_566
Cs6 O38 Cs5 O40 -137.0(4) 3_565 3_566
W10 O38 Cs5 O47 -65.9(4) . .
Cs6 O38 Cs5 O47 158.1(4) 3_565 .
W10 O38 Cs5 O33 16.4(3) . .
Cs6 O38 Cs5 O33 -119.6(4) 3_565 .
W10 O38 Cs5 O46 71.1(4) . .
Cs6 O38 Cs5 O46 -64.9(5) 3_565 .
W10 O38 Cs5 O43 179.2(3) . 1_455
Cs6 O38 Cs5 O43 43.2(5) 3_565 1_455
W10 O38 Cs5 O25 149.3(4) . 2
Cs6 O38 Cs5 O25 13.4(4) 3_565 2
W10 O38 Cs5 O37 -153.0(4) . 3_565
Cs6 O38 Cs5 O37 71.0(4) 3_565 3_565
W10 O38 Cs5 O11 15.1(2) . .
Cs6 O38 Cs5 O11 -120.9(5) 3_565 .
W10 O38 Cs5 W1 133.7(3) . 2
Cs6 O38 Cs5 W1 -2.3(4) 3_565 2
W10 O11 Cs5 O15 -107.5(2) . 2
W5 O11 Cs5 O15 94.4(2) . 2
W10 O11 Cs5 O35 41.0(3) . 1_455
W5 O11 Cs5 O35 -117.2(2) . 1_455
W10 O11 Cs5 O40 160.0(2) . 3_566
W5 O11 Cs5 O40 1.9(3) . 3_566
W10 O11 Cs5 O47 94.1(3) . .
W5 O11 Cs5 O47 -64.0(2) . .
W10 O11 Cs5 O33 169.5(4) . .
W5 O11 Cs5 O33 11.3(2) . .
W10 O11 Cs5 O38 -12.3(2) . .
W5 O11 Cs5 O38 -170.4(3) . .
W10 O11 Cs5 O46 -106.2(3) . .
W5 O11 Cs5 O46 95.6(3) . .
W10 O11 Cs5 O43 -105.5(8) . 1_455
W5 O11 Cs5 O43 96.3(9) . 1_455
W10 O11 Cs5 O25 -56.4(3) . 2
W5 O11 Cs5 O25 145.5(2) . 2
W10 O11 Cs5 O37 -3.2(2) . 3_565
W5 O11 Cs5 O37 -161.3(2) . 3_565
W10 O11 Cs5 W1 -80.3(2) . 2
W5 O11 Cs5 W1 121.55(19) . 2
W10 O10 Cs6 O48 96.0(4) . .
W4 O10 Cs6 O48 -81.2(4) . .
W10 O10 Cs6 O44 -123.0(3) . 2_545
W4 O10 Cs6 O44 59.8(3) . 2_545
W10 O10 Cs6 O19 147.6(4) . .
W4 O10 Cs6 O19 -29.6(2) . .
W10 O10 Cs6 O23 -21.5(7) . 3_565
W4 O10 Cs6 O23 161.4(5) . 3_565
W10 O10 Cs6 O22 -23.5(3) . 3_565
W4 O10 Cs6 O22 159.4(3) . 3_565
W10 O10 Cs6 O38 27.6(4) . 3_565
W4 O10 Cs6 O38 -149.6(3) . 3_565
W10 O10 Cs6 O22 27.7(2) . .
W4 O10 Cs6 O22 -149.5(3) . .
W10 O10 Cs6 O42 171.5(3) . 4_565
W4 O10 Cs6 O42 -5.7(4) . 4_565
W10 O10 Cs6 O9 86.3(3) . .
W4 O10 Cs6 O9 -90.8(3) . .
W10 O10 Cs6 W10 -1.0(4) . 3_565
W4 O10 Cs6 W10 -178.2(3) . 3_565
W10 O10 Cs6 W4 177.1(5) . .
W3 O19 Cs6 O48 40.2(4) . .
W4 O19 Cs6 O48 168.4(3) . .
W3 O19 Cs6 O10 -99.5(3) . .
W4 O19 Cs6 O10 28.7(2) . .
W3 O19 Cs6 O44 161.4(3) . 2_545
W4 O19 Cs6 O44 -70.3(3) . 2_545
W3 O19 Cs6 O23 60.3(10) . 3_565
W4 O19 Cs6 O23 -171.4(8) . 3_565
W3 O19 Cs6 O22 -83.7(6) . 3_565
W4 O19 Cs6 O22 44.5(7) . 3_565
W3 O19 Cs6 O38 -11.7(5) . 3_565
W4 O19 Cs6 O38 116.5(4) . 3_565
W3 O19 Cs6 O22 -57.1(3) . .
W4 O19 Cs6 O22 71.1(3) . .
W3 O19 Cs6 O42 109.4(3) . 4_565
W4 O19 Cs6 O42 -122.4(3) . 4_565
W3 O19 Cs6 O9 -23.1(2) . .
W4 O19 Cs6 O9 105.1(3) . .
W3 O19 Cs6 W10 -23.2(8) . 3_565
W4 O19 Cs6 W10 105.0(6) . 3_565
W3 O19 Cs6 W4 -128.2(4) . .
W10 O22 Cs6 O48 -155.9(3) . .
W9 O22 Cs6 O48 -31.0(4) . .
Cs6 O22 Cs6 O48 110.0(3) 3_565 .
W10 O22 Cs6 O10 -26.5(2) . .
W9 O22 Cs6 O10 98.5(3) . .
Cs6 O22 Cs6 O10 -120.6(3) 3_565 .
W10 O22 Cs6 O44 24.3(5) . 2_545
W9 O22 Cs6 O44 149.2(4) . 2_545
Cs6 O22 Cs6 O44 -69.9(5) 3_565 2_545
W10 O22 Cs6 O19 -69.4(3) . .
W9 O22 Cs6 O19 55.5(3) . .
Cs6 O22 Cs6 O19 -163.5(3) 3_565 .
W10 O22 Cs6 O23 127.2(3) . 3_565
W9 O22 Cs6 O23 -107.9(3) . 3_565
Cs6 O22 Cs6 O23 33.1(3) 3_565 3_565
W10 O22 Cs6 O22 94.1(3) . 3_565
W9 O22 Cs6 O22 -140.9(4) . 3_565
Cs6 O22 Cs6 O22 0.0 3_565 3_565
W10 O22 Cs6 O38 153.5(3) . 3_565
W9 O22 Cs6 O38 -81.6(3) . 3_565
Cs6 O22 Cs6 O38 59.3(2) 3_565 3_565
W10 O22 Cs6 O42 -86.0(5) . 4_565
W9 O22 Cs6 O42 38.9(6) . 4_565
Cs6 O22 Cs6 O42 179.9(5) 3_565 4_565
W10 O22 Cs6 O9 -104.7(3) . .
W9 O22 Cs6 O9 20.2(2) . .
Cs6 O22 Cs6 O9 161.1(3) 3_565 .
W10 O22 Cs6 W10 126.8(2) . 3_565
W9 O22 Cs6 W10 -108.2(3) . 3_565
Cs6 O22 Cs6 W10 32.71(15) 3_565 3_565
W10 O22 Cs6 W4 -40.9(2) . .
W9 O22 Cs6 W4 84.0(3) . .
Cs6 O22 Cs6 W4 -135.0(3) 3_565 .
W3 O9 Cs6 O48 -84.4(3) . .
W9 O9 Cs6 O48 103.3(3) . .
W3 O9 Cs6 O10 87.0(3) . .
W9 O9 Cs6 O10 -85.3(3) . .
W3 O9 Cs6 O44 29.5(7) . 2_545
W9 O9 Cs6 O44 -142.8(5) . 2_545
W3 O9 Cs6 O19 21.6(2) . .
W9 O9 Cs6 O19 -150.7(4) . .
W3 O9 Cs6 O23 -135.6(3) . 3_565
W9 O9 Cs6 O23 52.1(5) . 3_565
W3 O9 Cs6 O22 169.9(3) . 3_565
W9 O9 Cs6 O22 -2.4(4) . 3_565
W3 O9 Cs6 O38 -148.9(3) . 3_565
W9 O9 Cs6 O38 38.8(3) . 3_565
W3 O9 Cs6 O22 151.9(3) . .
W9 O9 Cs6 O22 -20.4(2) . .
W3 O9 Cs6 O42 -15.6(3) . 4_565
W9 O9 Cs6 O42 172.1(3) . 4_565
W3 O9 Cs6 W10 -158.5(2) . 3_565
W9 O9 Cs6 W10 29.3(3) . 3_565
W3 O9 Cs6 W4 54.1(2) . .
W9 O9 Cs6 W4 -118.2(3) . .
O32 W4 Cs6 O48 -125.4(4) . .
O7 W4 Cs6 O48 138.3(4) . .
O16 W4 Cs6 O48 -35.4(4) . .
O10 W4 Cs6 O48 115.1(4) . .
O19 W4 Cs6 O48 -12.9(3) . .
O1 W4 Cs6 O48 43.5(3) . .
Cs1 W4 Cs6 O48 -125.7(4) . .
O32 W4 Cs6 O10 119.5(4) . .
O7 W4 Cs6 O10 23.2(4) . .
O16 W4 Cs6 O10 -150.5(4) . .
O19 W4 Cs6 O10 -127.9(4) . .
O1 W4 Cs6 O10 -71.6(3) . .
Cs1 W4 Cs6 O10 119.3(4) . .
O32 W4 Cs6 O44 -2.2(3) . 2_545
O7 W4 Cs6 O44 -98.6(3) . 2_545
O16 W4 Cs6 O44 87.8(4) . 2_545
O10 W4 Cs6 O44 -121.8(4) . 2_545
O19 W4 Cs6 O44 110.3(3) . 2_545
O1 W4 Cs6 O44 166.6(3) . 2_545
Cs1 W4 Cs6 O44 -2.5(5) . 2_545
O32 W4 Cs6 O19 -112.5(4) . .
O7 W4 Cs6 O19 151.1(4) . .
O16 W4 Cs6 O19 -22.5(4) . .
O10 W4 Cs6 O19 127.9(4) . .
O1 W4 Cs6 O19 56.3(3) . .
Cs1 W4 Cs6 O19 -112.8(4) . .
O32 W4 Cs6 O23 54.0(10) . 3_565
O7 W4 Cs6 O23 -42.3(11) . 3_565
O16 W4 Cs6 O23 144.0(10) . 3_565
O10 W4 Cs6 O23 -65.5(10) . 3_565
O19 W4 Cs6 O23 166.5(11) . 3_565
O1 W4 Cs6 O23 -137.1(10) . 3_565
Cs1 W4 Cs6 O23 53.7(12) . 3_565
O32 W4 Cs6 O22 95.3(4) . 3_565
O7 W4 Cs6 O22 -1.1(4) . 3_565
O16 W4 Cs6 O22 -174.7(3) . 3_565
O10 W4 Cs6 O22 -24.2(3) . 3_565
O19 W4 Cs6 O22 -152.2(4) . 3_565
O1 W4 Cs6 O22 -95.8(3) . 3_565
Cs1 W4 Cs6 O22 95.0(3) . 3_565
O32 W4 Cs6 O38 160.3(5) . 3_565
O7 W4 Cs6 O38 63.9(5) . 3_565
O16 W4 Cs6 O38 -109.8(4) . 3_565
O10 W4 Cs6 O38 40.7(4) . 3_565
O19 W4 Cs6 O38 -87.2(5) . 3_565
O1 W4 Cs6 O38 -30.9(4) . 3_565
Cs1 W4 Cs6 O38 159.99(19) . 3_565
O32 W4 Cs6 O22 143.4(3) . .
O7 W4 Cs6 O22 47.1(4) . .
O16 W4 Cs6 O22 -126.6(3) . .
O10 W4 Cs6 O22 23.9(3) . .
O19 W4 Cs6 O22 -104.1(3) . .
O1 W4 Cs6 O22 -47.7(2) . .
Cs1 W4 Cs6 O22 143.2(3) . .
O32 W4 Cs6 O42 -66.2(3) . 4_565
O7 W4 Cs6 O42 -162.6(3) . 4_565
O16 W4 Cs6 O42 23.8(4) . 4_565
O10 W4 Cs6 O42 174.2(4) . 4_565
O19 W4 Cs6 O42 46.3(3) . 4_565
O1 W4 Cs6 O42 102.6(2) . 4_565
Cs1 W4 Cs6 O42 -66.5(5) . 4_565
O32 W4 Cs6 O9 -168.4(3) . .
O7 W4 Cs6 O9 95.2(3) . .
O16 W4 Cs6 O9 -78.5(3) . .
O10 W4 Cs6 O9 72.0(3) . .
O19 W4 Cs6 O9 -55.9(3) . .
O1 W4 Cs6 O9 0.4(2) . .
Cs1 W4 Cs6 O9 -168.7(3) . .
O32 W4 Cs6 W10 122.4(5) . 3_565
O7 W4 Cs6 W10 26.1(6) . 3_565
O16 W4 Cs6 W10 -147.6(4) . 3_565
O10 W4 Cs6 W10 2.9(4) . 3_565
O19 W4 Cs6 W10 -125.0(5) . 3_565
O1 W4 Cs6 W10 -68.7(5) . 3_565
Cs1 W4 Cs6 W10 122.2(2) . 3_565
O33 Cs1 O41 Cs4 -95.7(2) 3_566 3_566
O31 Cs1 O41 Cs4 -32.9(4) 4_566 3_566
O27 Cs1 O41 Cs4 128.1(2) . 3_566
O29 Cs1 O41 Cs4 177.11(18) . 3_566
O40 Cs1 O41 Cs4 -127.2(2) . 3_566
O48 Cs1 O41 Cs4 28.0(3) 4_566 3_566
O16 Cs1 O41 Cs4 91.8(2) . 3_566
O42 Cs1 O41 Cs4 -28.0(2) . 3_566
O7 Cs1 O41 Cs4 135.3(2) . 3_566
O45 Cs1 O41 Cs4 44.0(3) 2_545 3_566
S1 Cs1 O41 Cs4 -153.95(12) . 3_566
O33 Cs1 O42 Cs4 111.6(2) 3_566 3_566
O31 Cs1 O42 Cs4 -155.0(3) 4_566 3_566
O27 Cs1 O42 Cs4 -125.2(2) . 3_566
O41 Cs1 O42 Cs4 28.11(19) . 3_566
O29 Cs1 O42 Cs4 112.8(4) . 3_566
O40 Cs1 O42 Cs4 161.08(19) . 3_566
O48 Cs1 O42 Cs4 -87.3(2) 4_566 3_566
O16 Cs1 O42 Cs4 -63.1(2) . 3_566
O7 Cs1 O42 Cs4 -5.7(4) . 3_566
O45 Cs1 O42 Cs4 -39.1(3) 2_545 3_566
S1 Cs1 O42 Cs4 174.60(9) . 3_566
O33 Cs1 O42 Cs6 -157.4(3) 3_566 4_566
O31 Cs1 O42 Cs6 -64.0(2) 4_566 4_566
O27 Cs1 O42 Cs6 -34.2(4) . 4_566
O41 Cs1 O42 Cs6 119.1(3) . 4_566
O29 Cs1 O42 Cs6 -156.2(3) . 4_566
O40 Cs1 O42 Cs6 -107.9(2) . 4_566
O48 Cs1 O42 Cs6 3.7(2) 4_566 4_566
O16 Cs1 O42 Cs6 27.9(3) . 4_566
O7 Cs1 O42 Cs6 85.3(4) . 4_566
O45 Cs1 O42 Cs6 51.9(3) 2_545 4_566
S1 Cs1 O42 Cs6 -94.4(2) . 4_566
O33 Cs1 O42 Cs3 32.8(8) 3_566 3_566
O31 Cs1 O42 Cs3 126.2(9) 4_566 3_566
O27 Cs1 O42 Cs3 156.0(7) . 3_566
O41 Cs1 O42 Cs3 -50.7(8) . 3_566
O29 Cs1 O42 Cs3 34.0(11) . 3_566
O40 Cs1 O42 Cs3 82.3(8) . 3_566
O48 Cs1 O42 Cs3 -166.1(9) 4_566 3_566
O16 Cs1 O42 Cs3 -141.9(8) . 3_566
O7 Cs1 O42 Cs3 -84.5(9) . 3_566
O45 Cs1 O42 Cs3 -117.9(9) 2_545 3_566
S1 Cs1 O42 Cs3 95.8(8) . 3_566
O39 Cs2 O43 Cs5 153.20(17) . 1_655
O25 Cs2 O43 Cs5 -48.37(16) 2_655 1_655
O37 Cs2 O43 Cs5 9.9(2) 3_665 1_655
O36 Cs2 O43 Cs5 -161.9(4) 3_665 1_655
O35 Cs2 O43 Cs5 53.02(17) . 1_655
O13 Cs2 O43 Cs5 102.36(17) . 1_655
O14 Cs2 O43 Cs5 26.5(5) 3_665 1_655
O5 Cs2 O43 Cs5 -99.9(2) 2_655 1_655
O26 Cs2 O43 Cs5 -149.46(19) 2_655 1_655
W11 Cs2 O43 Cs5 130.63(12) . 1_655
W1 Cs2 O43 Cs5 -69.35(12) 2_655 1_655
O45 Cs3 O44 Cs6 41.7(6) . 2
O32 Cs3 O44 Cs6 42.4(3) 2 2
O34 Cs3 O44 Cs6 -117.9(3) . 2
O18 Cs3 O44 Cs6 175.1(4) 2_655 2
O26 Cs3 O44 Cs6 144.8(3) 2_655 2
O12 Cs3 O44 Cs6 -97.6(4) . 2
O42 Cs3 O44 Cs6 -37.8(3) 3_566 2
O46 Cs3 O44 Cs6 -14.4(4) . 2
O20 Cs3 O44 Cs6 -71.3(3) . 2
W6 Cs3 O44 Cs6 -100.5(3) . 2
W2 Cs3 O44 Cs6 151.6(3) 2_655 2
O45 Cs3 O44 Cs4 134.3(4) . .
O32 Cs3 O44 Cs4 135.0(2) 2 .
O34 Cs3 O44 Cs4 -25.28(19) . .
O18 Cs3 O44 Cs4 -92.32(19) 2_655 .
O26 Cs3 O44 Cs4 -122.58(18) 2_655 .
O12 Cs3 O44 Cs4 -5.0(3) . .
O42 Cs3 O44 Cs4 54.77(19) 3_566 .
O46 Cs3 O44 Cs4 78.2(2) . .
O20 Cs3 O44 Cs4 21.28(19) . .
W6 Cs3 O44 Cs4 -7.94(19) . .
W2 Cs3 O44 Cs4 -115.79(14) 2_655 .
O39 Cs4 O44 Cs6 -82.4(2) 4_576 2
O45 Cs4 O44 Cs6 -22.2(3) 4_576 2
O42 Cs4 O44 Cs6 52.7(2) 3_566 2
O41 Cs4 O44 Cs6 45.2(4) 3_566 2
O34 Cs4 O44 Cs6 139.2(2) . 2
O36 Cs4 O44 Cs6 -151.7(3) 2_655 2
O26 Cs4 O44 Cs6 -105.4(2) 3_666 2
W6 Cs4 O44 Cs6 121.49(19) . 2
Cs3 Cs4 O44 Cs6 114.2(3) . 2
Cs1 Cs4 O44 Cs6 30.4(2) 3_566 2
O39 Cs4 O44 Cs3 163.4(2) 4_576 .
O45 Cs4 O44 Cs3 -136.4(3) 4_576 .
O42 Cs4 O44 Cs3 -61.5(2) 3_566 .
O41 Cs4 O44 Cs3 -69.0(4) 3_566 .
O34 Cs4 O44 Cs3 25.05(18) . .
O36 Cs4 O44 Cs3 94.1(2) 2_655 .
O26 Cs4 O44 Cs3 140.45(18) 3_666 .
W6 Cs4 O44 Cs3 7.30(17) . .
Cs6 Cs4 O44 Cs3 -114.2(3) 2 .
Cs1 Cs4 O44 Cs3 -83.82(15) 3_566 .
O44 Cs3 O45 Cs4 114.7(4) . 4_575
O32 Cs3 O45 Cs4 113.9(4) 2 4_575
O34 Cs3 O45 Cs4 -92.6(4) . 4_575
O18 Cs3 O45 Cs4 4.6(7) 2_655 4_575
O26 Cs3 O45 Cs4 -0.1(3) 2_655 4_575
O12 Cs3 O45 Cs4 -92.0(4) . 4_575
O42 Cs3 O45 Cs4 177.8(3) 3_566 4_575
O46 Cs3 O45 Cs4 -169.7(6) . 4_575
O20 Cs3 O45 Cs4 -131.5(3) . 4_575
W6 Cs3 O45 Cs4 -102.9(3) . 4_575
W2 Cs3 O45 Cs4 10.4(4) 2_655 4_575
O44 Cs3 O45 Cs1 18.2(8) . 2
O32 Cs3 O45 Cs1 17.4(4) 2 2
O34 Cs3 O45 Cs1 170.9(3) . 2
O18 Cs3 O45 Cs1 -91.9(5) 2_655 2
O26 Cs3 O45 Cs1 -96.6(5) 2_655 2
O12 Cs3 O45 Cs1 171.5(5) . 2
O42 Cs3 O45 Cs1 81.3(5) 3_566 2
O46 Cs3 O45 Cs1 93.7(5) . 2
O20 Cs3 O45 Cs1 132.0(5) . 2
W6 Cs3 O45 Cs1 160.5(4) . 2
W2 Cs3 O45 Cs1 -86.1(5) 2_655 2
O15 Cs5 O46 Cs3 147.8(19) 2 .
O35 Cs5 O46 Cs3 -135.7(16) 1_455 .
O40 Cs5 O46 Cs3 70.1(18) 3_566 .
O47 Cs5 O46 Cs3 0(2) . .
O33 Cs5 O46 Cs3 25.9(17) . .
O38 Cs5 O46 Cs3 -83.2(18) . .
O43 Cs5 O46 Cs3 149.2(17) 1_455 .
O25 Cs5 O46 Cs3 -159.5(19) 2 .
O37 Cs5 O46 Cs3 -116.5(18) 3_565 .
O11 Cs5 O46 Cs3 -30.9(17) . .
W1 Cs5 O46 Cs3 176.3(19) 2 .
O44 Cs3 O46 Cs5 -99.1(18) . .
O45 Cs3 O46 Cs5 124.3(19) . .
O32 Cs3 O46 Cs5 -159.2(19) 2 .
O34 Cs3 O46 Cs5 -5.9(18) . .
O18 Cs3 O46 Cs5 -30(3) 2_655 .
O26 Cs3 O46 Cs5 109.4(18) 2_655 .
O12 Cs3 O46 Cs5 36.5(18) . .
O42 Cs3 O46 Cs5 -71.7(18) 3_566 .
O20 Cs3 O46 Cs5 -7.6(17) . .
W6 Cs3 O46 Cs5 7.0(18) . .
W2 Cs3 O46 Cs5 124.7(16) 2_655 .
O10 Cs6 O48 Cs1 86.4(4) . 4_565
O44 Cs6 O48 Cs1 -47.2(5) 2_545 4_565
O19 Cs6 O48 Cs1 48.5(4) . 4_565
O23 Cs6 O48 Cs1 -125.1(4) 3_565 4_565
O22 Cs6 O48 Cs1 -161.9(3) 3_565 4_565
O38 Cs6 O48 Cs1 -178.4(5) 3_565 4_565
O22 Cs6 O48 Cs1 132.9(3) . 4_565
O42 Cs6 O48 Cs1 -5.5(3) 4_565 4_565
O9 Cs6 O48 Cs1 95.1(4) . 4_565
W10 Cs6 O48 Cs1 -157.1(4) 3_565 4_565
W4 Cs6 O48 Cs1 54.8(4) . 4_565
